data_4315941
loop_
_publ_author_name
'Takayoshi Hashimoto'
'Yasuhiro Ohki'
'Kazuyuki Tatsumi'

_publ_section_title
;
 Synthesis of Coordinatively Unsaturated Mesityliron Thiolate Complexes
 and Their Reactions with Elemental Sulfur
;
_journal_name_full 'Inorganic Chemistry'
_journal_page_first 6102
_journal_page_last 6109
_journal_paper_doi 10.1021/ic100692v
_journal_volume 49
_journal_year 2010
_chemical_formula_moiety 'C132 H165 Fe8 S12 '
_chemical_formula_sum 'C132 H165 Fe8 S12'
_chemical_formula_weight 2583.25
_space_group_IT_number 136
_symmetry_cell_setting tetragonal
_symmetry_Int_Tables_number 136
_symmetry_space_group_name_Hall '-P 4n 2n'
_symmetry_space_group_name_H-M 'P 42/m n m'
_cell_angle_alpha 90.0000
_cell_angle_beta 90.0000
_cell_angle_gamma 90.0000
_cell_formula_units_Z 4
_cell_length_a 24.8871(8)
_cell_length_b 24.8871(8)
_cell_length_c 21.4512(9)
_cell_measurement_reflns_used 28662
_cell_measurement_temperature 173.1
_cell_measurement_theta_max 27.5
_cell_measurement_theta_min 3.1
_cell_volume 13286.2(8)
_computing_cell_refinement CrystalClear
_computing_data_collection CrystalClear
_computing_data_reduction CrystalStructure
_computing_publication_material 'CrystalStructure 3.8'
_computing_structure_refinement CRYSTALS
_computing_structure_solution SHELXS97
_diffrn_ambient_temperature 173.1
_diffrn_detector_area_resol_mean 7.31
_diffrn_measured_fraction_theta_full 0.994
_diffrn_measured_fraction_theta_max 0.994
_diffrn_measurement_device_type 'Rigaku Saturn'
_diffrn_measurement_method \w
_diffrn_radiation_type 'Mo K\a'
_diffrn_radiation_wavelength 0.71070
_diffrn_reflns_av_R_equivalents 0.044
_diffrn_reflns_limit_h_max 26
_diffrn_reflns_limit_h_min -31
_diffrn_reflns_limit_k_max 32
_diffrn_reflns_limit_k_min -32
_diffrn_reflns_limit_l_max 27
_diffrn_reflns_limit_l_min -24
_diffrn_reflns_number 104182
_diffrn_reflns_theta_full 27.47
_diffrn_reflns_theta_max 27.47
_exptl_absorpt_coefficient_mu 1.081
_exptl_absorpt_correction_T_max 0.898
_exptl_absorpt_correction_T_min 0.770
_exptl_absorpt_correction_type multi-scan
_exptl_absorpt_process_details 'Jacobson, R. (1998) Private communication'
_exptl_crystal_colour black
_exptl_crystal_density_diffrn 1.291
_exptl_crystal_density_method 'not measured'
_exptl_crystal_description block
_exptl_crystal_F_000 5428.00
_exptl_crystal_size_max 0.15
_exptl_crystal_size_mid 0.15
_exptl_crystal_size_min 0.10
_refine_diff_density_max 0.72
_refine_diff_density_min -0.71
_refine_ls_extinction_method none
_refine_ls_goodness_of_fit_ref 1.007
_refine_ls_hydrogen_treatment refall
_refine_ls_number_parameters 385
_refine_ls_number_reflns 8036
_refine_ls_R_factor_gt 0.0521
_refine_ls_shift/su_max 0.0000
_refine_ls_structure_factor_coef Fsqd
_refine_ls_weighting_details 'w = 1/[0.0001Fo^2^ + 1.9000\s(Fo^2^)]/(4Fo^2^)'
_refine_ls_weighting_scheme calc
_refine_ls_wR_factor_ref 0.1217
_reflns_number_gt 5394
_reflns_number_total 8036
_reflns_threshold_expression F^2^>2.0\s(F^2^)
_cod_data_source_file ic100692v_si_001_1.cif
_cod_data_source_block '_6'
_cod_original_formula_sum 'C132 H165 Fe8 S12 '
_cod_database_code 4315941

loop_
_symmetry_equiv_pos_site_id
_symmetry_equiv_pos_as_xyz
1 +X,+Y,+Z
2 1/2-Y,1/2+X,1/2+Z
3 -X,-Y,+Z
4 1/2+Y,1/2-X,1/2+Z
5 1/2-X,1/2+Y,1/2+Z
6 +Y,+X,+Z
7 1/2+X,1/2-Y,1/2+Z
8 -Y,-X,+Z
9 -X,-Y,-Z
10 1/2+Y,1/2-X,1/2-Z
11 +X,+Y,-Z
12 1/2-Y,1/2+X,1/2-Z
13 1/2+X,1/2-Y,1/2-Z
14 -Y,-X,-Z
15 1/2-X,1/2+Y,1/2-Z
16 +Y,+X,-Z

loop_
_atom_site_label
_atom_site_type_symbol
_atom_site_fract_x
_atom_site_fract_y
_atom_site_fract_z
_atom_site_U_iso_or_equiv
_atom_site_adp_type
_atom_site_occupancy
_atom_site_symmetry_multiplicity
_atom_site_calc_flag
_atom_site_refinement_flags
_atom_site_disorder_assembly
_atom_site_disorder_group
Fe(1) Fe 0.74452(2) 0.33848(2) 0.08508(2) 0.03645(13) Uani 1.00 1 d . . .
Fe(2) Fe 0.73503(2) 0.26497(2) 0.18095(3) 0.03230(12) Uani 1.00 2 d S . .
Fe(3) Fe 0.77195(2) 0.22805(2) 0.06928(3) 0.04167(14) Uani 1.00 2 d S . .
S(1) S 0.72224(5) 0.27776(5) 0.0000 0.0316(2) Uani 1.00 4 d S . .
S(2) S 0.81175(3) 0.29046(4) 0.13085(4) 0.0419(2) Uani 1.00 1 d . . .
S(3) S 0.67370(3) 0.32631(3) 0.15078(5) 0.0311(2) Uani 1.00 2 d S . .
S(4) S 0.73799(5) 0.39528(4) 0.0000 0.0357(3) Uani 1.00 2 d S . .
S(5) S 0.73686(3) 0.26314(3) 0.28449(5) 0.0382(2) Uani 1.00 2 d S . .
S(6) S 0.83990(10) 0.19869(11) 0.0000 0.0483(7) Uani 0.50 2 d SP . .
C(1) C 0.78395(14) 0.21605(14) 0.3161(2) 0.0412(9) Uani 1.00 2 d S . .
C(2) C 0.83620(15) 0.23293(15) 0.33168(16) 0.0486(10) Uani 1.00 1 d . . .
C(3) C 0.87134(17) 0.19616(17) 0.3588(2) 0.0741(15) Uani 1.00 1 d . . .
C(4) C 0.85541(18) 0.14459(18) 0.3719(3) 0.0814(17) Uani 1.00 2 d S . .
C(5) C 0.85653(14) 0.28881(14) 0.32160(15) 0.0437(10) Uani 1.00 1 d . . .
C(6) C 0.89652(14) 0.29848(15) 0.27671(16) 0.0460(10) Uani 1.00 1 d . . .
C(7) C 0.91831(14) 0.34978(16) 0.27154(17) 0.0506(11) Uani 1.00 1 d . . .
C(8) C 0.90173(16) 0.39131(16) 0.30982(18) 0.0527(11) Uani 1.00 1 d . . .
C(9) C 0.86310(15) 0.38078(16) 0.35466(17) 0.0532(11) Uani 1.00 1 d . . .
C(10) C 0.84021(14) 0.33036(16) 0.36144(15) 0.0475(10) Uani 1.00 1 d . . .
C(11) C 0.91753(15) 0.25474(16) 0.23461(18) 0.0583(12) Uani 1.00 1 d . . .
C(12) C 0.92408(19) 0.44760(17) 0.3017(2) 0.0768(15) Uani 1.00 1 d . . .
C(13) C 0.79967(17) 0.32042(18) 0.41267(16) 0.0658(13) Uani 1.00 1 d . . .
C(14) C 0.76608(17) 0.46062(16) 0.0000 0.0312(11) Uani 1.00 2 d S . .
C(15) C 0.77680(13) 0.48596(13) 0.05710(13) 0.0348(8) Uani 1.00 1 d . . .
C(16) C 0.80162(14) 0.53622(13) 0.05573(15) 0.0425(9) Uani 1.00 1 d . . .
C(17) C 0.8139(2) 0.56099(19) 0.000000(10) 0.0453(14) Uani 1.00 2 d S . .
C(18) C 0.75980(13) 0.46285(12) 0.11808(13) 0.0345(8) Uani 1.00 1 d . . .
C(19) C 0.70588(13) 0.46937(12) 0.13759(14) 0.0371(8) Uani 1.00 1 d . . .
C(20) C 0.69204(14) 0.45383(13) 0.19805(15) 0.0410(9) Uani 1.00 1 d . . .
C(21) C 0.72842(14) 0.43024(13) 0.23822(14) 0.0403(9) Uani 1.00 1 d . . .
C(22) C 0.78048(14) 0.42221(14) 0.21756(14) 0.0425(9) Uani 1.00 1 d . . .
C(23) C 0.79676(13) 0.43833(13) 0.15819(14) 0.0387(9) Uani 1.00 1 d . . .
C(24) C 0.66342(14) 0.49132(15) 0.09460(16) 0.0502(11) Uani 1.00 1 d . . .
C(25) C 0.71152(16) 0.41392(16) 0.30278(15) 0.0561(12) Uani 1.00 1 d . . .
C(26) C 0.85477(14) 0.43222(15) 0.13873(16) 0.0510(11) Uani 1.00 1 d . . .
C(27) C 0.8602(3) 0.1398(3) 0.1269(5) 0.050(2) Uiso 0.50 2 d SP . .
C(28) C 0.8475(6) 0.1172(6) -0.1095(6) 0.061(4) Uiso 0.25 1 d P . .
C(29) C 0.8472(5) 0.1259(5) 0.0000 0.069(4) Uiso 0.40 2 d SP . .
C(30) C 0.9160(2) 0.3279(3) 0.000000(10) 0.090(2) Uiso 1.00 2 d S . .
C(31) C 0.9499(2) 0.3283(2) 0.0587(2) 0.1002(17) Uiso 1.00 1 d . . .
C(32) C 0.9870(2) 0.2821(2) 0.0599(3) 0.130(2) Uiso 1.00 1 d . . .
C(33) C 1.0227(4) 0.2812(4) 0.000000(10) 0.156(3) Uiso 1.00 2 d S . .
C(34) C 0.5416(3) 0.5416(3) 0.0000 0.088(3) Uiso 1.00 4 d S . .
C(35) C 0.5240(6) 0.5240(6) 0.0606(10) 0.088(6) Uiso 0.40 2 d SP . .
C(36) C 0.5329(5) 0.4980(5) 0.0586(7) 0.059(3) Uiso 0.30 1 d P . .
C(37) C 0.5365(6) 0.4635(6) 0.2502(11) 0.107(7) Uiso 0.40 2 d SP . .
C(38) C 0.5588(4) 0.5151(4) 0.2893(5) 0.134(4) Uiso 0.60 1 d P . .
C(39) C 0.5458(4) 0.4542(4) 0.2922(7) 0.110(4) Uiso 0.60 2 d SP . .
C(40) C 0.5494(6) 0.5224(6) 0.2452(7) 0.126(6) Uiso 0.40 1 d P . .
C(43) C 0.9593(3) 0.5350(3) 0.0317(3) 0.071(2) Uiso 0.50 1 d P . .
C(44) C 1.0122(4) 0.5189(4) 0.0654(5) 0.103(3) Uiso 0.50 1 d P . .
C(45) C 0.9434(4) 0.4906(4) 0.0203(6) 0.129(4) Uiso 0.50 1 d P . .
C(52) C 0.8638(3) 0.0155(3) 0.0264(4) 0.108(3) Uiso 0.25 1 d P . .
C(53) C 0.8658(6) 0.0504(3) 0.0775(3) 0.108(3) Uiso 0.25 1 d P . .
C(54) C 0.8595(6) 0.1056(3) 0.06834(12) 0.108(3) Uiso 0.25 1 d P . .
C(55) C 0.8633(3) 0.1367(3) 0.000000(10) 0.108(3) Uiso 0.20 4 d SP . .
C(56) C 0.8495(5) 0.0910(3) -0.0429(2) 0.108(3) Uiso 0.25 1 d P . .
C(57) C 0.8556(5) 0.0358(3) -0.0338(3) 0.108(3) Uiso 0.25 1 d P . .
C(58) C 0.8705(5) -0.0455(3) 0.0365(7) 0.108(3) Uiso 0.25 1 d P . .
H(1) H 0.9077 0.2072 0.3687 0.089 Uiso 1.00 1 c R . .
H(2) H 0.8806 0.1194 0.3903 0.098 Uiso 1.00 2 c R . .
H(3) H 0.9457 0.3566 0.2404 0.060 Uiso 1.00 1 c R . .
H(4) H 0.8517 0.4096 0.3821 0.064 Uiso 1.00 1 c R . .
H(5) H 0.9325 0.2707 0.1972 0.070 Uiso 1.00 1 c R . .
H(6) H 0.8884 0.2308 0.2234 0.070 Uiso 1.00 1 c R . .
H(7) H 0.9163 0.4603 0.2599 0.092 Uiso 1.00 1 c R . .
H(8) H 0.9627 0.4471 0.3082 0.092 Uiso 1.00 1 c R . .
H(9) H 0.7654 0.3106 0.3943 0.079 Uiso 1.00 1 c R . .
H(10) H 0.7954 0.3528 0.4373 0.079 Uiso 1.00 1 c R . .
H(11) H 0.8104 0.5541 0.0946 0.051 Uiso 1.00 1 c R . .
H(12) H 0.8311 0.5959 0.0000 0.054 Uiso 1.00 2 c R . .
H(13) H 0.6555 0.4598 0.2123 0.049 Uiso 1.00 1 c R . .
H(14) H 0.8063 0.4050 0.2450 0.051 Uiso 1.00 1 c R . .
H(15) H 0.6530 0.4638 0.0649 0.060 Uiso 1.00 1 c R . .
H(16) H 0.6776 0.5222 0.0724 0.060 Uiso 1.00 1 c R . .
H(17) H 0.7343 0.4316 0.3332 0.068 Uiso 1.00 1 c R . .
H(18) H 0.7150 0.3753 0.3072 0.068 Uiso 1.00 1 c R . .
H(19) H 0.8564 0.4224 0.0950 0.061 Uiso 1.00 1 c R . .
H(20) H 0.8716 0.4044 0.1636 0.061 Uiso 1.00 1 c R . .
H(21) H 0.9453 0.2346 0.2562 0.070 Uiso 1.00 1 c R . .
H(22) H 0.9075 0.4715 0.3319 0.092 Uiso 1.00 1 c R . .
H(23) H 0.8122 0.2915 0.4392 0.079 Uiso 1.00 1 c R . .
H(24) H 0.6744 0.4243 0.3096 0.068 Uiso 1.00 1 c R . .
H(25) H 0.6323 0.5021 0.1188 0.060 Uiso 1.00 1 c R . .
H(26) H 0.8735 0.4660 0.1451 0.061 Uiso 1.00 1 c R . .
H(27) H 1.0101 0.2849 0.0962 0.156 Uiso 1.00 1 c R . .
H(28) H 0.9664 0.2491 0.0623 0.155 Uiso 1.00 1 c R . .
H(29) H 0.8938 0.2958 0.0000 0.108 Uiso 1.00 2 c R . .
H(30) H 0.8931 0.3595 0.0000 0.108 Uiso 1.00 2 c R . .
H(31) H 0.9264 0.3265 0.0947 0.120 Uiso 1.00 1 c R . .
H(32) H 0.9705 0.3614 0.0601 0.120 Uiso 1.00 1 c R . .
H(33) H 1.0462 0.3122 0.0000 0.187 Uiso 1.00 2 c R . .
H(34) H 1.0442 0.2486 0.0000 0.187 Uiso 1.00 2 c R . .

loop_
_atom_site_aniso_label
_atom_site_aniso_U_11
_atom_site_aniso_U_22
_atom_site_aniso_U_33
_atom_site_aniso_U_12
_atom_site_aniso_U_13
_atom_site_aniso_U_23
Fe(1) 0.0359(2) 0.0485(3) 0.0250(2) 0.0010(2) 0.00196(19) 0.0100(2)
Fe(2) 0.0386(2) 0.0386(2) 0.0197(3) -0.0018(2) -0.00392(19) 0.00392(19)
Fe(3) 0.0492(2) 0.0492(2) 0.0267(3) 0.0144(3) -0.0013(2) 0.0013(2)
S(1) 0.0353(5) 0.0353(5) 0.0242(7) -0.0008(6) 0.0000 0.0000
S(2) 0.0339(4) 0.0604(5) 0.0314(4) 0.0006(4) -0.0033(3) 0.0077(3)
S(3) 0.0357(3) 0.0357(3) 0.0217(5) -0.0023(4) 0.0007(3) -0.0007(3)
S(4) 0.0558(7) 0.0315(6) 0.0200(5) -0.0091(5) 0.0000 0.0000
S(5) 0.0466(4) 0.0466(4) 0.0214(5) 0.0010(5) -0.0054(3) 0.0054(3)
S(6) 0.0451(14) 0.0624(16) 0.0376(12) 0.0131(11) 0.0000 0.0000
C(1) 0.0469(17) 0.0469(17) 0.030(2) -0.001(2) -0.0075(15) 0.0075(15)
C(2) 0.053(2) 0.053(2) 0.0401(19) -0.0012(17) -0.0142(17) 0.0124(17)
C(3) 0.064(2) 0.071(2) 0.088(3) -0.008(2) -0.034(2) 0.031(2)
C(4) 0.066(2) 0.066(2) 0.113(5) -0.004(3) -0.043(2) 0.043(2)
C(5) 0.046(2) 0.048(2) 0.0370(18) -0.0050(16) -0.0175(16) 0.0078(16)
C(6) 0.0380(19) 0.058(2) 0.0417(19) 0.0046(16) -0.0169(16) 0.0059(17)
C(7) 0.042(2) 0.061(2) 0.048(2) -0.0054(17) -0.0138(17) 0.0173(19)
C(8) 0.051(2) 0.053(2) 0.054(2) -0.0041(18) -0.0177(19) 0.0084(19)
C(9) 0.055(2) 0.058(2) 0.046(2) 0.0041(19) -0.0173(19) -0.0045(18)
C(10) 0.047(2) 0.063(2) 0.0335(17) -0.0013(18) -0.0152(16) 0.0053(17)
C(11) 0.048(2) 0.072(2) 0.054(2) 0.0059(19) -0.0136(19) 0.005(2)
C(12) 0.082(3) 0.060(2) 0.089(3) -0.014(2) -0.013(2) 0.003(2)
C(13) 0.074(2) 0.087(3) 0.036(2) -0.008(2) -0.0066(19) 0.002(2)
C(14) 0.041(2) 0.026(2) 0.026(2) -0.0019(18) 0.0000 0.0000
C(15) 0.0417(18) 0.0368(18) 0.0261(15) -0.0010(13) -0.0012(13) -0.0011(13)
C(16) 0.056(2) 0.0374(18) 0.0338(17) -0.0097(16) -0.0034(16) -0.0082(14)
C(17) 0.058(3) 0.031(2) 0.046(2) -0.012(2) 0.0000 0.0000
C(18) 0.0488(19) 0.0308(16) 0.0240(14) -0.0059(14) -0.0019(14) -0.0057(12)
C(19) 0.049(2) 0.0320(17) 0.0305(15) -0.0024(14) -0.0012(14) -0.0074(13)
C(20) 0.050(2) 0.0406(19) 0.0326(17) -0.0054(15) 0.0083(15) -0.0111(14)
C(21) 0.057(2) 0.0380(18) 0.0262(16) -0.0075(15) 0.0058(15) -0.0060(14)
C(22) 0.051(2) 0.048(2) 0.0289(16) -0.0038(16) -0.0053(15) 0.0002(15)
C(23) 0.046(2) 0.0433(19) 0.0263(15) -0.0070(15) -0.0012(14) -0.0050(14)
C(24) 0.051(2) 0.054(2) 0.046(2) 0.0054(17) -0.0056(17) -0.0037(17)
C(25) 0.073(2) 0.061(2) 0.0345(18) -0.005(2) 0.0091(18) -0.0002(17)
C(26) 0.046(2) 0.064(2) 0.043(2) -0.0067(18) -0.0051(17) 0.0037(18)

loop_
_atom_type_symbol
_atom_type_description
_atom_type_scat_dispersion_real
_atom_type_scat_dispersion_imag
_atom_type_scat_source
C C 0.003 0.002
;
International Tables for Crystallography
(1992, Vol. C, Tables 4.2.6.8 and 6.1.1.4)
;
H H 0.000 0.000
;
International Tables for Crystallography
(1992, Vol. C, Table 6.1.1.4)
;
Fe Fe 0.346 0.844
;
International Tables for Crystallography
(1992, Vol. C, Tables 4.2.6.8 and 6.1.1.4)
;
S S 0.125 0.123
;
International Tables for Crystallography
(1992, Vol. C, Tables 4.2.6.8 and 6.1.1.4)
;

loop_
_geom_angle_atom_site_label_1
_geom_angle_atom_site_label_2
_geom_angle_atom_site_label_3
_geom_angle
_geom_angle_publ_flag
_geom_angle_site_symmetry_1
_geom_angle_site_symmetry_2
_geom_angle_site_symmetry_3
S(1) Fe(1) S(2) 99.48(4) yes . . .
S(1) Fe(1) S(3) 101.84(3) yes . . .
S(1) Fe(1) S(4) 76.81(3) yes . . .
S(2) Fe(1) S(3) 103.41(3) yes . . .
S(2) Fe(1) S(4) 135.38(4) yes . . .
S(3) Fe(1) S(4) 121.00(4) yes . . .
S(2) Fe(2) S(2) 104.10(3) yes . . 8_665
S(2) Fe(2) S(3) 104.08(3) yes . . .
S(2) Fe(2) S(5) 117.35(3) yes . . .
S(2) Fe(2) S(3) 104.08(3) yes 8_665 . .
S(2) Fe(2) S(5) 117.35(3) yes 8_665 . .
S(3) Fe(2) S(5) 108.35(4) yes . . .
S(1) Fe(3) S(2) 104.09(4) yes . . .
S(1) Fe(3) S(2) 104.09(4) yes . . 8_665
S(1) Fe(3) S(6) 98.33(5) yes . . .
S(1) Fe(3) S(6) 98.33(5) yes . . 8_665
S(2) Fe(3) S(2) 105.03(4) yes . . 8_665
S(2) Fe(3) S(6) 105.38(6) yes . . .
S(2) Fe(3) S(6) 136.10(6) yes . . 8_665
S(2) Fe(3) S(6) 136.10(7) yes 8_665 . .
S(2) Fe(3) S(6) 105.38(6) yes 8_665 . 8_665
Fe(1) S(1) Fe(1) 73.77(2) yes . . 8_665
Fe(1) S(1) Fe(1) 97.18(4) yes . . 11_555
Fe(1) S(1) Fe(1) 147.72(5) yes . . 14_665
Fe(1) S(1) Fe(3) 74.12(2) yes . . .
Fe(1) S(1) Fe(3) 134.22(5) yes . . 11_555
Fe(1) S(1) Fe(1) 147.72(5) yes 8_665 . 11_555
Fe(1) S(1) Fe(1) 97.18(4) yes 8_665 . 14_665
Fe(1) S(1) Fe(3) 74.12(2) yes 8_665 . .
Fe(1) S(1) Fe(3) 134.22(5) yes 8_665 . 11_555
Fe(1) S(1) Fe(1) 73.77(2) yes 11_555 . 14_665
Fe(1) S(1) Fe(3) 134.22(5) yes 11_555 . .
Fe(1) S(1) Fe(3) 74.12(2) yes 11_555 . 11_555
Fe(1) S(1) Fe(3) 134.22(5) yes 14_665 . .
Fe(1) S(1) Fe(3) 74.12(2) yes 14_665 . 11_555
Fe(3) S(1) Fe(3) 80.69(4) yes . . 11_555
Fe(1) S(2) Fe(2) 74.59(2) yes . . .
Fe(1) S(2) Fe(3) 77.73(3) yes . . .
Fe(2) S(2) Fe(3) 73.63(3) yes . . .
Fe(1) S(3) Fe(1) 79.80(3) yes . . 8_665
Fe(1) S(3) Fe(2) 75.14(3) yes . . .
Fe(1) S(3) Fe(2) 75.14(3) yes 8_665 . .
Fe(1) S(4) Fe(1) 104.12(4) yes . . 11_555
Fe(1) S(4) C(14) 122.24(5) yes . . .
Fe(1) S(4) C(14) 122.24(5) yes 11_555 . .
Fe(2) S(5) C(1) 113.94(14) yes . . .
Fe(3) S(6) Fe(3) 77.79(7) yes . . 11_555
Fe(3) S(6) S(6) 73.33(12) yes . . 8_665
Fe(3) S(6) C(29) 112.3(3) yes . . .
Fe(3) S(6) C(29) 132.4(3) yes . . 8_665
Fe(3) S(6) C(55) 122.8(2) yes . . .
Fe(3) S(6) S(6) 73.33(12) yes 11_555 . 8_665
Fe(3) S(6) C(29) 112.3(3) yes 11_555 . .
Fe(3) S(6) C(29) 132.4(3) yes 11_555 . 8_665
Fe(3) S(6) C(55) 122.8(2) yes 11_555 . .
S(5) C(1) C(2) 120.0(2) yes . . .
S(5) C(1) C(2) 120.0(2) yes . . 8_665
C(2) C(1) C(2) 119.7(3) yes . . 8_665
C(1) C(2) C(3) 118.9(3) yes . . .
C(1) C(2) C(5) 123.8(3) yes . . .
C(3) C(2) C(5) 117.3(3) yes . . .
C(2) C(3) C(4) 121.2(3) yes . . .
C(3) C(4) C(3) 119.9(4) yes . . 8_665
C(2) C(5) C(6) 119.9(3) yes . . .
C(2) C(5) C(10) 120.0(3) yes . . .
C(6) C(5) C(10) 119.8(3) yes . . .
C(5) C(6) C(7) 119.2(3) yes . . .
C(5) C(6) C(11) 122.2(3) yes . . .
C(7) C(6) C(11) 118.6(3) yes . . .
C(6) C(7) C(8) 121.5(3) yes . . .
C(7) C(8) C(9) 118.6(3) yes . . .
C(7) C(8) C(12) 120.8(3) yes . . .
C(9) C(8) C(12) 120.6(3) yes . . .
C(8) C(9) C(10) 122.0(3) yes . . .
C(5) C(10) C(9) 119.0(3) yes . . .
C(5) C(10) C(13) 121.0(3) yes . . .
C(9) C(10) C(13) 119.9(3) yes . . .
S(4) C(14) C(15) 119.21(19) yes . . .
S(4) C(14) C(15) 119.21(19) yes . . 11_555
C(15) C(14) C(15) 121.6(3) yes . . 11_555
C(14) C(15) C(16) 117.9(2) yes . . .
C(14) C(15) C(18) 122.6(2) yes . . .
C(16) C(15) C(18) 119.3(2) yes . . .
C(15) C(16) C(17) 121.1(3) yes . . .
C(16) C(17) C(16) 120.2(3) yes . . 11_555
C(15) C(18) C(19) 119.0(2) yes . . .
C(15) C(18) C(23) 121.4(2) yes . . .
C(19) C(18) C(23) 119.4(2) yes . . .
C(18) C(19) C(20) 118.5(2) yes . . .
C(18) C(19) C(24) 121.7(2) yes . . .
C(20) C(19) C(24) 119.8(2) yes . . .
C(19) C(20) C(21) 122.4(3) yes . . .
C(20) C(21) C(22) 118.4(2) yes . . .
C(20) C(21) C(25) 120.4(3) yes . . .
C(22) C(21) C(25) 121.2(3) yes . . .
C(21) C(22) C(23) 121.5(3) yes . . .
C(18) C(23) C(22) 119.7(2) yes . . .
C(18) C(23) C(26) 120.1(2) yes . . .
C(22) C(23) C(26) 120.1(2) yes . . .
C(28) C(27) C(28) 113(2) yes 11_555 . 14_665
C(28) C(27) C(54) 80.4(14) yes 11_555 . 8_665
C(28) C(27) C(54) 80.4(15) yes 14_665 . .
C(27) C(28) C(54) 123(2) yes 11_555 . 11_555
C(27) C(28) C(54) 71.8(14) yes 11_555 . 14_665
C(27) C(28) C(56) 138.9(18) yes 11_555 . .
C(28) C(28) C(54) 89.6(15) yes 8_665 . 11_555
C(28) C(28) C(56) 105.7(12) yes 8_665 . .
C(54) C(28) C(56) 67.6(7) yes 14_665 . .
S(6) C(29) S(6) 47.6(4) yes . . 8_665
S(6) C(29) C(29) 50.7(10) yes . . 8_665
S(6) C(29) C(54) 109.8(5) yes . . .
S(6) C(29) C(54) 109.8(5) yes . . 11_555
S(6) C(29) C(55) 61.9(17) yes . . .
S(6) C(29) C(56) 133.4(5) yes . . .
S(6) C(29) C(56) 133.4(5) yes . . 11_555
S(6) C(29) C(29) 98.3(13) yes 8_665 . 8_665
S(6) C(29) C(54) 110.3(6) yes 8_665 . .
S(6) C(29) C(54) 110.3(6) yes 8_665 . 11_555
S(6) C(29) C(55) 110(2) yes 8_665 . .
S(6) C(29) C(56) 116.4(9) yes 8_665 . .
S(6) C(29) C(56) 116.4(9) yes 8_665 . 11_555
C(29) C(29) C(54) 95.1(8) yes 8_665 . .
C(29) C(29) C(54) 95.1(8) yes 8_665 . 11_555
C(29) C(29) C(56) 117.0(11) yes 8_665 . .
C(29) C(29) C(56) 117.0(11) yes 8_665 . 11_555
C(54) C(29) C(54) 136.0(10) yes . . 11_555
C(54) C(29) C(55) 91.0(10) yes . . .
C(54) C(29) C(56) 116.4(10) yes . . .
C(54) C(29) C(55) 91.0(10) yes 11_555 . .
C(54) C(29) C(56) 116.4(10) yes 11_555 . 11_555
C(55) C(29) C(56) 110.2(15) yes . . .
C(55) C(29) C(56) 110.2(15) yes . . 11_555
C(56) C(29) C(56) 93.2(10) yes . . 11_555
C(31) C(30) C(31) 112.3(5) yes . . 11_555
C(30) C(31) C(32) 110.9(5) yes . . .
C(31) C(32) C(33) 110.7(5) yes . . .
C(32) C(33) C(32) 110.7(7) yes . . 11_555
C(35) C(34) C(35) 129.0(11) yes . . 11_555
C(35) C(34) C(36) 116.2(9) yes . . 11_555
C(35) C(34) C(36) 116.2(9) yes . . 16_555
C(35) C(34) C(36) 116.2(9) yes 11_555 . .
C(35) C(34) C(36) 116.2(9) yes 11_555 . 6_555
C(36) C(34) C(36) 97.4(8) yes . . 11_555
C(36) C(34) C(36) 113.4(8) yes . . 16_555
C(36) C(34) C(36) 113.4(8) yes 6_555 . 11_555
C(36) C(34) C(36) 97.4(8) yes 6_555 . 16_555
C(34) C(35) C(35) 115.5(15) yes . . 3_665
C(34) C(35) C(36) 98(2) yes . . .
C(34) C(35) C(36) 111.7(14) yes . . 3_665
C(34) C(35) C(36) 98(2) yes . . 6_555
C(34) C(35) C(36) 111.7(14) yes . . 8_665
C(35) C(35) C(36) 64.1(18) yes 3_665 . .
C(35) C(35) C(36) 64.1(17) yes 3_665 . 6_555
C(36) C(35) C(36) 87.8(19) yes . . 3_665
C(36) C(35) C(36) 128(2) yes . . 6_555
C(36) C(35) C(36) 87.8(19) yes 6_555 . 8_665
C(34) C(36) C(35) 58(2) yes . . .
C(34) C(36) C(35) 112.0(12) yes . . 3_665
C(34) C(36) C(36) 95.2(9) yes . . 3_665
C(34) C(36) C(36) 68.5(10) yes . . 6_555
C(34) C(36) C(36) 123.3(14) yes . . 8_665
C(35) C(36) C(35) 92(2) yes . . 3_665
C(35) C(36) C(36) 67.6(18) yes . . 3_665
C(35) C(36) C(36) 116(2) yes . . 8_665
C(35) C(36) C(36) 66.2(11) yes 3_665 . 6_555
C(36) C(36) C(36) 90.0(14) yes 6_555 . 8_665
C(38) C(37) C(38) 105.7(13) yes . . 8_665
C(38) C(37) C(39) 67.9(13) yes . . .
C(38) C(37) C(40) 122.4(13) yes . . 8_665
C(38) C(37) C(39) 67.9(13) yes 8_665 . .
C(38) C(37) C(40) 122.4(13) yes 8_665 . .
C(39) C(37) C(40) 104.5(17) yes . . .
C(39) C(37) C(40) 104.5(17) yes . . 8_665
C(40) C(37) C(40) 114.3(13) yes . . 8_665
C(37) C(38) C(38) 108.4(10) yes . . 6_555
C(37) C(38) C(40) 64.7(13) yes . . .
C(37) C(38) C(40) 85.5(10) yes . . 6_555
C(38) C(38) C(39) 122.9(9) yes 6_555 . .
C(38) C(38) C(40) 72.8(12) yes 6_555 . .
C(39) C(38) C(40) 99.7(13) yes . . .
C(39) C(38) C(40) 115.9(10) yes . . 6_555
C(37) C(39) C(38) 77.1(13) yes . . .
C(37) C(39) C(38) 77.1(13) yes . . 8_665
C(38) C(39) C(38) 114.0(9) yes . . 8_665
C(37) C(40) C(38) 78.7(14) yes . . .
C(37) C(40) C(38) 113.9(13) yes . . 6_555
C(37) C(40) C(40) 122.5(17) yes . . 6_555
C(38) C(40) C(38) 70.0(12) yes . . 6_555
C(38) C(40) C(40) 107.2(19) yes . . 6_555
C(43) C(43) C(44) 117.7(8) yes 11_555 . .
C(43) C(43) C(44) 115.5(7) yes 11_555 . 3_765
C(43) C(43) C(45) 78.3(8) yes 11_555 . .
C(44) C(43) C(45) 97.9(8) yes . . .
C(44) C(43) C(45) 110.6(7) yes . . 11_555
C(44) C(43) C(45) 59.4(7) yes 3_765 . .
C(44) C(43) C(45) 81.6(6) yes 3_765 . 11_555
C(43) C(44) C(43) 111.3(7) yes . . 3_765
C(43) C(44) C(44) 75.9(9) yes . . 3_765
C(43) C(44) C(45) 111.6(8) yes . . 3_765
C(43) C(44) C(44) 63.8(8) yes 3_765 . 3_765
C(44) C(44) C(45) 105.6(10) yes 3_765 . 3_765
C(43) C(45) C(43) 55.3(7) yes . . 11_555
C(43) C(45) C(44) 76.7(8) yes . . 3_765
C(43) C(45) C(45) 101.7(13) yes . . 11_555
C(43) C(45) C(44) 112.1(8) yes 11_555 . 3_765
C(44) C(45) C(45) 130.6(14) yes 3_765 . 11_555
C(52) C(52) C(53) 141.6(8) yes 11_555 . .
C(52) C(52) C(57) 106.2(14) yes 11_555 . 11_555
C(52) C(52) C(58) 98.1(8) yes 11_555 . .
C(53) C(52) C(57) 120.2(7) yes . . .
C(53) C(52) C(58) 119.8(9) yes . . .
C(57) C(52) C(57) 83.3(13) yes . . 11_555
C(57) C(52) C(58) 120.0(9) yes . . .
C(57) C(52) C(58) 151.3(17) yes 11_555 . .
C(52) C(53) C(54) 119.8(6) yes . . .
C(52) C(53) C(56) 91.4(6) yes . . 11_555
C(54) C(53) C(57) 101.0(8) yes . . 11_555
C(56) C(53) C(57) 71.7(7) yes 11_555 . 11_555
C(27) C(54) C(29) 126.1(8) yes . . .
C(27) C(54) C(53) 115.8(5) yes . . .
C(27) C(54) C(54) 66.1(5) yes . . 8_665
C(27) C(54) C(55) 117.9(6) yes . . .
C(27) C(54) C(56) 160(2) yes . . 11_555
C(27) C(54) C(56) 83.7(6) yes . . 14_665
C(28) C(54) C(28) 52.1(11) yes 11_555 . 14_665
C(28) C(54) C(29) 133.1(14) yes 11_555 . .
C(28) C(54) C(53) 101.5(11) yes 11_555 . .
C(28) C(54) C(54) 90.4(11) yes 11_555 . 8_665
C(28) C(54) C(55) 132.6(12) yes 11_555 . .
C(28) C(54) C(56) 138(2) yes 11_555 . 11_555
C(28) C(54) C(56) 107.9(12) yes 11_555 . 14_665
C(28) C(54) C(29) 110.7(8) yes 14_665 . .
C(28) C(54) C(53) 127.6(9) yes 14_665 . .
C(28) C(54) C(55) 97.4(7) yes 14_665 . .
C(28) C(54) C(56) 162.0(11) yes 14_665 . 11_555
C(28) C(54) C(56) 56.1(6) yes 14_665 . 14_665
C(29) C(54) C(53) 117.9(6) yes . . .
C(29) C(54) C(54) 84.9(6) yes . . 8_665
C(29) C(54) C(56) 51.4(8) yes . . 11_555
C(29) C(54) C(56) 69.1(6) yes . . 14_665
C(53) C(54) C(54) 128.1(14) yes . . 8_665
C(53) C(54) C(55) 125.2(5) yes . . .
C(53) C(54) C(56) 68.9(9) yes . . 11_555
C(53) C(54) C(56) 126.5(11) yes . . 14_665
C(54) C(54) C(55) 68.3(4) yes 8_665 . .
C(54) C(54) C(56) 128.2(12) yes 8_665 . 11_555
C(55) C(54) C(56) 64.9(7) yes . . 11_555
C(55) C(54) C(56) 52.2(4) yes . . 14_665
C(56) C(54) C(56) 109.9(11) yes 11_555 . 14_665
S(6) C(55) C(29) 103.1(19) yes . . .
S(6) C(55) C(54) 114.6(4) yes . . .
S(6) C(55) C(54) 96.4(4) yes . . 8_665
S(6) C(55) C(54) 114.6(4) yes . . 11_555
S(6) C(55) C(54) 96.4(4) yes . . 14_665
S(6) C(55) C(56) 128.8(5) yes . . .
S(6) C(55) C(56) 93.0(5) yes . . 8_665
S(6) C(55) C(56) 128.8(5) yes . . 11_555
S(6) C(55) C(56) 93.0(5) yes . . 14_665
S(6) C(55) C(29) 103.1(19) yes 8_665 . 8_665
S(6) C(55) C(54) 96.4(5) yes 8_665 . .
S(6) C(55) C(54) 114.6(5) yes 8_665 . 8_665
S(6) C(55) C(54) 96.4(5) yes 8_665 . 11_555
S(6) C(55) C(54) 114.6(5) yes 8_665 . 14_665
S(6) C(55) C(56) 93.0(6) yes 8_665 . .
S(6) C(55) C(56) 128.8(5) yes 8_665 . 8_665
S(6) C(55) C(56) 93.0(6) yes 8_665 . 11_555
S(6) C(55) C(56) 128.8(5) yes 8_665 . 14_665
C(29) C(55) C(29) 158(2) yes . . 8_665
C(29) C(55) C(54) 72.2(8) yes . . .
C(29) C(55) C(54) 114.8(6) yes . . 8_665
C(29) C(55) C(54) 72.2(8) yes . . 11_555
C(29) C(55) C(54) 114.8(6) yes . . 14_665
C(29) C(55) C(56) 139.1(7) yes . . 8_665
C(29) C(55) C(56) 139.1(7) yes . . 14_665
C(29) C(55) C(54) 114.8(6) yes 8_665 . .
C(29) C(55) C(54) 72.2(8) yes 8_665 . 8_665
C(29) C(55) C(54) 114.8(6) yes 8_665 . 11_555
C(29) C(55) C(54) 72.2(8) yes 8_665 . 14_665
C(29) C(55) C(56) 139.1(8) yes 8_665 . .
C(29) C(55) C(56) 139.1(8) yes 8_665 . 11_555
C(54) C(55) C(54) 123.9(5) yes . . 11_555
C(54) C(55) C(54) 146.3(7) yes . . 14_665
C(54) C(55) C(56) 100.1(5) yes . . .
C(54) C(55) C(56) 133.7(8) yes . . 8_665
C(54) C(55) C(56) 67.0(5) yes . . 14_665
C(54) C(55) C(54) 146.3(7) yes 8_665 . 11_555
C(54) C(55) C(54) 123.9(8) yes 8_665 . 14_665
C(54) C(55) C(56) 133.7(6) yes 8_665 . .
C(54) C(55) C(56) 100.1(7) yes 8_665 . 8_665
C(54) C(55) C(56) 67.0(5) yes 8_665 . 11_555
C(54) C(55) C(56) 67.0(5) yes 11_555 . 8_665
C(54) C(55) C(56) 100.1(5) yes 11_555 . 11_555
C(54) C(55) C(56) 133.7(8) yes 11_555 . 14_665
C(54) C(55) C(56) 67.0(5) yes 14_665 . .
C(54) C(55) C(56) 133.7(6) yes 14_665 . 11_555
C(54) C(55) C(56) 100.1(7) yes 14_665 . 14_665
C(56) C(55) C(56) 88.3(5) yes . . 8_665
C(56) C(55) C(56) 75.6(5) yes . . 11_555
C(56) C(55) C(56) 136.2(8) yes . . 14_665
C(56) C(55) C(56) 136.2(8) yes 8_665 . 11_555
C(56) C(55) C(56) 75.6(5) yes 8_665 . 14_665
C(56) C(55) C(56) 88.3(5) yes 11_555 . 14_665
C(28) C(56) C(29) 112.0(9) yes . . .
C(28) C(56) C(53) 79.5(7) yes . . 11_555
C(28) C(56) C(54) 56.3(7) yes . . 14_665
C(28) C(56) C(55) 104.5(7) yes . . .
C(28) C(56) C(56) 155.4(8) yes . . 11_555
C(28) C(56) C(57) 122.7(8) yes . . .
C(29) C(56) C(53) 161.6(12) yes . . 11_555
C(29) C(56) C(54) 103.1(11) yes . . 11_555
C(29) C(56) C(54) 76.8(7) yes . . 14_665
C(29) C(56) C(57) 125.3(7) yes . . .
C(53) C(56) C(54) 81.4(10) yes 11_555 . 11_555
C(53) C(56) C(54) 99.7(8) yes 11_555 . 14_665
C(53) C(56) C(55) 148.7(12) yes 11_555 . .
C(53) C(56) C(56) 124.2(7) yes 11_555 . 11_555
C(54) C(56) C(55) 90.2(10) yes 11_555 . .
C(54) C(56) C(56) 141.0(12) yes 11_555 . 11_555
C(54) C(56) C(57) 125.4(12) yes 11_555 . .
C(54) C(56) C(55) 60.8(4) yes 14_665 . .
C(54) C(56) C(56) 108.1(6) yes 14_665 . 11_555
C(54) C(56) C(57) 131.7(11) yes 14_665 . .
C(55) C(56) C(56) 52.2(3) yes . . 11_555
C(55) C(56) C(57) 129.3(6) yes . . .
C(56) C(56) C(57) 81.9(5) yes 11_555 . .
C(52) C(57) C(52) 51.0(12) yes . . 11_555
C(52) C(57) C(53) 157.6(16) yes . . 11_555
C(52) C(57) C(56) 120.0(7) yes . . .
C(52) C(57) C(53) 118.5(18) yes 11_555 . 11_555
C(52) C(57) C(56) 163(2) yes 11_555 . .
C(52) C(57) C(57) 73.8(13) yes 11_555 . 11_555
C(53) C(57) C(56) 63.6(7) yes 11_555 . .
C(53) C(57) C(57) 154.8(11) yes 11_555 . 11_555
C(56) C(57) C(57) 98.1(6) yes . . 11_555
C(52) C(58) C(58) 81.9(7) yes . . 11_555
C(2) C(3) H(1) 119.4 no . . .
C(4) C(3) H(1) 119.4 no . . .
C(3) C(4) H(2) 120.0 no . . .
C(3) C(4) H(2) 120.0 no 8_665 . .
C(6) C(7) H(3) 119.3 no . . .
C(8) C(7) H(3) 119.3 no . . .
C(8) C(9) H(4) 119.0 no . . .
C(10) C(9) H(4) 119.0 no . . .
C(6) C(11) H(5) 109.4 no . . .
C(6) C(11) H(6) 109.5 no . . .
C(6) C(11) H(21) 109.5 no . . .
H(5) C(11) H(6) 109.5 no . . .
H(5) C(11) H(21) 109.5 no . . .
H(6) C(11) H(21) 109.5 no . . .
C(8) C(12) H(7) 109.5 no . . .
C(8) C(12) H(8) 109.5 no . . .
C(8) C(12) H(22) 109.5 no . . .
H(7) C(12) H(8) 109.5 no . . .
H(7) C(12) H(22) 109.5 no . . .
H(8) C(12) H(22) 109.5 no . . .
C(10) C(13) H(9) 109.4 no . . .
C(10) C(13) H(10) 109.4 no . . .
C(10) C(13) H(23) 109.5 no . . .
H(9) C(13) H(10) 109.5 no . . .
H(9) C(13) H(23) 109.5 no . . .
H(10) C(13) H(23) 109.5 no . . .
C(15) C(16) H(11) 119.5 no . . .
C(17) C(16) H(11) 119.4 no . . .
C(16) C(17) H(12) 119.9 no . . .
C(16) C(17) H(12) 119.9 no 11_555 . .
C(19) C(20) H(13) 118.8 no . . .
C(21) C(20) H(13) 118.8 no . . .
C(21) C(22) H(14) 119.3 no . . .
C(23) C(22) H(14) 119.2 no . . .
C(19) C(24) H(15) 109.5 no . . .
C(19) C(24) H(16) 109.5 no . . .
C(19) C(24) H(25) 109.4 no . . .
H(15) C(24) H(16) 109.5 no . . .
H(15) C(24) H(25) 109.5 no . . .
H(16) C(24) H(25) 109.5 no . . .
C(21) C(25) H(17) 109.5 no . . .
C(21) C(25) H(18) 109.5 no . . .
C(21) C(25) H(24) 109.5 no . . .
H(17) C(25) H(18) 109.5 no . . .
H(17) C(25) H(24) 109.5 no . . .
H(18) C(25) H(24) 109.5 no . . .
C(23) C(26) H(19) 109.5 no . . .
C(23) C(26) H(20) 109.5 no . . .
C(23) C(26) H(26) 109.5 no . . .
H(19) C(26) H(20) 109.5 no . . .
H(19) C(26) H(26) 109.5 no . . .
H(20) C(26) H(26) 109.5 no . . .
C(31) C(30) H(29) 108.8 no . . .
C(31) C(30) H(30) 108.7 no . . .
C(31) C(30) H(29) 108.8 no 11_555 . .
C(31) C(30) H(30) 108.7 no 11_555 . .
H(29) C(30) H(30) 109.5 no . . .
C(30) C(31) H(31) 109.1 no . . .
C(30) C(31) H(32) 109.2 no . . .
C(32) C(31) H(31) 109.0 no . . .
C(32) C(31) H(32) 109.2 no . . .
H(31) C(31) H(32) 109.4 no . . .
C(31) C(32) H(27) 109.1 no . . .
C(31) C(32) H(28) 109.2 no . . .
C(33) C(32) H(27) 109.0 no . . .
C(33) C(32) H(28) 109.4 no . . .
H(27) C(32) H(28) 109.5 no . . .
C(32) C(33) H(33) 109.3 no . . .
C(32) C(33) H(34) 109.0 no . . .
C(32) C(33) H(33) 109.3 no 11_555 . .
C(32) C(33) H(34) 109.0 no 11_555 . .
H(33) C(33) H(34) 109.5 no . . .

loop_
_geom_bond_atom_site_label_1
_geom_bond_atom_site_label_2
_geom_bond_distance
_geom_bond_publ_flag
_geom_bond_site_symmetry_1
_geom_bond_site_symmetry_2
Fe(1) S(1) 2.4335(9) yes . .
Fe(1) S(2) 2.2785(9) yes . .
Fe(1) S(3) 2.2769(10) yes . .
Fe(1) S(4) 2.3142(7) yes . .
Fe(2) S(2) 2.2810(9) yes . .
Fe(2) S(2) 2.2810(10) yes . 8_665
Fe(2) S(3) 2.2537(9) yes . .
Fe(2) S(5) 2.2220(12) yes . .
Fe(3) S(1) 2.2956(11) yes . .
Fe(3) S(2) 2.2667(10) yes . .
Fe(3) S(2) 2.2667(10) yes . 8_665
Fe(3) S(6) 2.367(2) yes . .
Fe(3) S(6) 2.367(2) yes . 8_665
S(4) C(14) 1.770(4) yes . .
S(5) C(1) 1.791(3) yes . .
S(6) S(6) 1.358(3) yes . 8_665
S(6) C(29) 1.820(14) yes . .
S(6) C(29) 1.424(14) yes . 8_665
S(6) C(55) 1.649(8) yes . .
C(1) C(2) 1.407(5) yes . .
C(1) C(2) 1.407(5) yes . 8_665
C(2) C(3) 1.393(5) yes . .
C(2) C(5) 1.496(5) yes . .
C(3) C(4) 1.372(6) yes . .
C(5) C(6) 1.406(4) yes . .
C(5) C(10) 1.402(4) yes . .
C(6) C(7) 1.392(5) yes . .
C(6) C(11) 1.508(5) yes . .
C(7) C(8) 1.383(5) yes . .
C(8) C(9) 1.385(5) yes . .
C(8) C(12) 1.517(5) yes . .
C(9) C(10) 1.386(5) yes . .
C(10) C(13) 1.512(5) yes . .
C(14) C(15) 1.403(3) yes . .
C(14) C(15) 1.403(3) yes . 11_555
C(15) C(16) 1.395(4) yes . .
C(15) C(18) 1.490(4) yes . .
C(16) C(17) 1.379(4) yes . .
C(18) C(19) 1.415(4) yes . .
C(18) C(23) 1.400(4) yes . .
C(19) C(20) 1.397(4) yes . .
C(19) C(24) 1.505(4) yes . .
C(20) C(21) 1.381(4) yes . .
C(21) C(22) 1.384(4) yes . .
C(21) C(25) 1.503(4) yes . .
C(22) C(23) 1.395(4) yes . .
C(23) C(26) 1.511(4) yes . .
C(27) C(28) 0.745(18) yes . 11_555
C(27) C(28) 0.745(18) yes . 14_665
C(27) C(54) 1.518(11) yes . .
C(27) C(54) 1.518(13) yes . 8_665
C(28) C(28) 1.24(2) yes . 8_665
C(28) C(54) 0.978(15) yes . 11_555
C(28) C(54) 1.576(19) yes . 14_665
C(28) C(56) 1.572(15) yes . .
C(29) C(29) 0.945(19) yes . 8_665
C(29) C(54) 1.581(7) yes . .
C(29) C(54) 1.581(7) yes . 11_555
C(29) C(55) 0.482(15) yes . .
C(29) C(56) 1.268(11) yes . .
C(29) C(56) 1.268(11) yes . 11_555
C(30) C(31) 1.516(6) yes . .
C(30) C(31) 1.516(6) yes . 11_555
C(31) C(32) 1.476(8) yes . .
C(32) C(33) 1.562(8) yes . .
C(34) C(35) 1.44(2) yes . .
C(34) C(35) 1.44(2) yes . 11_555
C(34) C(36) 1.674(15) yes . .
C(34) C(36) 1.674(15) yes . 6_555
C(34) C(36) 1.674(15) yes . 11_555
C(34) C(36) 1.674(15) yes . 16_555
C(35) C(35) 1.69(2) yes . 3_665
C(35) C(36) 0.68(2) yes . .
C(35) C(36) 1.52(2) yes . 3_665
C(35) C(36) 0.68(2) yes . 6_555
C(35) C(36) 1.52(2) yes . 8_665
C(36) C(36) 1.64(2) yes . 3_665
C(36) C(36) 1.23(2) yes . 6_555
C(36) C(36) 1.09(2) yes . 8_665
C(37) C(38) 1.63(2) yes . .
C(37) C(38) 1.63(2) yes . 8_665
C(37) C(39) 0.96(2) yes . .
C(37) C(40) 1.50(2) yes . .
C(37) C(40) 1.50(2) yes . 8_665
C(38) C(38) 1.541(16) yes . 6_555
C(38) C(39) 1.551(15) yes . .
C(38) C(40) 0.99(2) yes . .
C(38) C(40) 1.566(19) yes . 6_555
C(40) C(40) 0.95(2) yes . 6_555
C(43) C(43) 1.359(11) yes . 11_555
C(43) C(44) 1.555(14) yes . .
C(43) C(44) 1.680(14) yes . 3_765
C(43) C(45) 1.198(14) yes . .
C(43) C(45) 1.618(15) yes . 11_555
C(44) C(44) 1.121(15) yes . 3_765
C(44) C(45) 1.486(16) yes . 3_765
C(45) C(45) 0.871(18) yes . 11_555
C(52) C(52) 1.133(14) yes . 11_555
C(52) C(53) 1.399(12) yes . .
C(52) C(57) 1.401(12) yes . .
C(52) C(57) 0.567(12) yes . 11_555
C(52) C(58) 1.542(11) yes . .
C(53) C(54) 1.396(12) yes . .
C(53) C(56) 1.318(12) yes . 11_555
C(53) C(57) 1.037(12) yes . 11_555
C(54) C(54) 1.228(17) yes . 8_665
C(54) C(55) 1.661(5) yes . .
C(54) C(56) 0.701(10) yes . 11_555
C(55) C(56) 1.503(9) yes . .
C(55) C(56) 1.503(12) yes . 8_665
C(55) C(56) 1.503(9) yes . 11_555
C(55) C(56) 1.503(12) yes . 14_665
C(56) C(57) 1.397(11) yes . .
C(57) C(57) 1.449(11) yes . 11_555
C(58) C(58) 1.57(2) yes . 11_555
C(3) H(1) 0.970 no . .
C(4) H(2) 0.970 no . .
C(7) H(3) 0.970 no . .
C(9) H(4) 0.970 no . .
C(11) H(5) 0.970 no . .
C(11) H(6) 0.970 no . .
C(11) H(21) 0.970 no . .
C(12) H(7) 0.970 no . .
C(12) H(8) 0.970 no . .
C(12) H(22) 0.970 no . .
C(13) H(9) 0.970 no . .
C(13) H(10) 0.970 no . .
C(13) H(23) 0.970 no . .
C(16) H(11) 0.970 no . .
C(17) H(12) 0.970 no . .
C(20) H(13) 0.970 no . .
C(22) H(14) 0.970 no . .
C(24) H(15) 0.970 no . .
C(24) H(16) 0.970 no . .
C(24) H(25) 0.970 no . .
C(25) H(17) 0.970 no . .
C(25) H(18) 0.970 no . .
C(25) H(24) 0.970 no . .
C(26) H(19) 0.970 no . .
C(26) H(20) 0.970 no . .
C(26) H(26) 0.970 no . .
C(30) H(29) 0.970 no . .
C(30) H(30) 0.970 no . .
C(31) H(31) 0.970 no . .
C(31) H(32) 0.970 no . .
C(32) H(27) 0.970 no . .
C(32) H(28) 0.970 no . .
C(33) H(33) 0.970 no . .
C(33) H(34) 0.970 no . .

loop_
_geom_contact_atom_site_label_1
_geom_contact_atom_site_label_2
_geom_contact_distance
_geom_contact_publ_flag
_geom_contact_site_symmetry_1
_geom_contact_site_symmetry_2
C(12) C(44) 3.568(11) ? . 12_645
C(24) C(36) 3.343(14) ? . .
C(32) C(57) 3.519(10) ? . 14_665
C(34) C(35) 2.647(19) ? . 9_665
C(34) C(36) 2.447(15) ? . 9_665
C(34) C(36) 2.447(15) ? . 14_665
C(35) C(35) 3.10(2) ? . 9_665
C(35) C(36) 2.97(2) ? . 9_665
C(35) C(36) 2.97(2) ? . 14_665
C(36) C(24) 3.343(14) ? . .
C(36) C(35) 2.97(2) ? . 9_665
C(36) C(36) 3.00(2) ? . 9_665
C(36) C(36) 2.74(2) ? . 14_665
C(37) C(37) 2.57(2) ? . 3_665
C(37) C(38) 2.57(2) ? . 3_665
C(37) C(39) 3.04(2) ? . 3_665
C(37) C(40) 2.17(2) ? . 3_665
C(38) C(37) 2.57(2) ? . 3_665
C(38) C(38) 3.024(16) ? . 3_665
C(38) C(39) 2.716(15) ? . 3_665
C(38) C(40) 3.005(19) ? . 3_665
C(38) C(53) 3.529(16) ? . 15_655
C(39) C(37) 3.04(2) ? . 3_665
C(39) C(38) 2.716(15) ? . 3_665
C(39) C(39) 3.225(15) ? . 3_665
C(39) C(40) 2.642(19) ? . 3_665
C(40) C(37) 2.17(2) ? . 3_665
C(40) C(38) 3.005(19) ? . 3_665
C(40) C(39) 2.642(19) ? . 3_665
C(40) C(40) 2.70(2) ? . 3_665
C(43) C(43) 2.997(12) ? . 9_765
C(43) C(44) 2.576(13) ? . 9_765
C(43) C(45) 2.740(14) ? . 9_765
C(44) C(12) 3.568(11) ? . 10_565
C(44) C(43) 2.576(13) ? . 9_765
C(44) C(44) 3.020(15) ? . 9_765
C(44) C(45) 2.156(16) ? . 9_765
C(45) C(43) 2.740(14) ? . 9_765
C(45) C(44) 2.156(16) ? . 9_765
C(45) C(45) 2.984(16) ? . 9_765
C(53) C(38) 3.529(16) ? . 15_645
C(57) C(32) 3.519(15) ? . 14_665
C(58) C(58) 2.955(16) ? . 6_645
C(58) C(58) 3.344(17) ? . 16_645
S(2) H(29) 3.474 ? . .
S(2) H(31) 3.091 ? . .
S(6) H(29) 2.765 ? . .
C(3) H(11) 3.540 ? . 12_645
C(3) H(16) 3.068 ? . 12_645
C(3) H(25) 3.560 ? . 12_645
C(4) H(16) 3.374 ? . 12_645
C(4) H(16) 3.374 ? . 15_645
C(4) H(25) 3.565 ? . 12_645
C(4) H(25) 3.565 ? . 15_645
C(5) H(11) 2.911 ? . 12_645
C(6) H(11) 3.036 ? . 12_645
C(7) H(7) 3.511 ? . 12_645
C(7) H(11) 3.111 ? . 12_645
C(7) H(26) 3.441 ? . 12_645
C(8) H(11) 3.077 ? . 12_645
C(8) H(26) 3.460 ? . 12_645
C(9) H(11) 2.916 ? . 12_645
C(9) H(12) 3.505 ? . 2_645
C(9) H(27) 3.503 ? . 10_565
C(10) H(11) 2.839 ? . 12_645
C(10) H(12) 3.370 ? . 2_645
C(11) H(31) 3.499 ? . .
C(12) H(3) 3.269 ? . 10_565
C(12) H(7) 3.261 ? . 12_645
C(12) H(8) 3.297 ? . 10_565
C(12) H(26) 3.492 ? . 12_645
C(13) H(10) 3.320 ? . 11_556
C(13) H(12) 3.214 ? . 2_645
C(13) H(23) 3.272 ? . 11_556
C(15) H(1) 3.540 ? . 10_565
C(16) H(1) 3.177 ? . 10_565
C(17) H(23) 3.460 ? . 4_564
C(17) H(23) 3.460 ? . 10_565
C(18) H(1) 3.488 ? . 10_565
C(18) H(21) 3.591 ? . 10_565
C(19) H(1) 3.062 ? . 10_565
C(19) H(21) 3.196 ? . 10_565
C(20) H(21) 2.897 ? . 10_565
C(21) H(21) 3.105 ? . 10_565
C(22) H(21) 3.535 ? . 10_565
C(24) H(1) 2.850 ? . 10_565
C(24) H(2) 3.386 ? . 10_565
C(25) H(27) 3.408 ? . 10_565
C(26) H(31) 3.315 ? . .
C(28) H(28) 3.336 ? . 14_665
C(29) H(28) 3.579 ? . 8_665
C(29) H(28) 3.579 ? . 14_665
C(29) H(29) 3.594 ? . 8_665
C(30) H(19) 3.447 ? . .
C(30) H(19) 3.447 ? . 11_555
C(31) H(5) 3.328 ? . .
C(31) H(19) 3.390 ? . .
C(31) H(20) 3.527 ? . .
C(32) H(4) 3.342 ? . 12_645
C(32) H(5) 3.255 ? . .
C(32) H(17) 3.282 ? . 12_645
C(33) H(4) 3.510 ? . 2_644
C(33) H(4) 3.510 ? . 12_645
C(33) H(10) 3.396 ? . 2_644
C(33) H(10) 3.396 ? . 12_645
C(34) H(25) 3.544 ? . .
C(34) H(25) 3.544 ? . 6_555
C(34) H(25) 3.544 ? . 11_555
C(34) H(25) 3.544 ? . 16_555
C(35) H(2) 3.522 ? . 10_565
C(35) H(15) 3.545 ? . .
C(35) H(15) 3.545 ? . 6_555
C(35) H(25) 3.021 ? . .
C(35) H(25) 3.021 ? . 6_555
C(36) H(15) 3.111 ? . .
C(36) H(25) 2.792 ? . .
C(36) H(25) 3.599 ? . 8_665
C(37) H(13) 3.073 ? . .
C(37) H(13) 3.073 ? . 8_665
C(38) H(13) 3.227 ? . .
C(39) H(13) 3.227 ? . .
C(39) H(13) 3.227 ? . 8_665
C(39) H(24) 3.307 ? . .
C(39) H(24) 3.307 ? . 8_665
C(40) H(13) 3.146 ? . .
C(40) H(25) 3.443 ? . .
C(43) H(4) 3.592 ? . 10_565
C(43) H(8) 3.449 ? . 10_565
C(43) H(12) 3.597 ? . .
C(43) H(22) 3.271 ? . 10_565
C(43) H(32) 3.174 ? . 3_765
C(44) H(8) 3.194 ? . 10_565
C(44) H(8) 3.217 ? . 12_645
C(44) H(22) 3.039 ? . 10_565
C(44) H(22) 3.565 ? . 12_645
C(44) H(26) 3.340 ? . 3_765
C(44) H(32) 3.012 ? . 3_765
C(45) H(19) 3.184 ? . .
C(45) H(26) 3.251 ? . .
C(45) H(30) 3.523 ? . .
C(45) H(32) 3.395 ? . .
C(52) H(28) 2.947 ? . 8_665
C(52) H(28) 3.423 ? . 14_665
C(52) H(34) 3.217 ? . 8_665
C(53) H(28) 2.907 ? . 8_665
C(54) H(28) 3.245 ? . 8_665
C(56) H(28) 2.868 ? . 14_665
C(57) H(28) 3.323 ? . 8_665
C(57) H(28) 2.678 ? . 14_665
C(57) H(34) 3.349 ? . 8_665
C(58) H(24) 3.566 ? . 15_645
C(58) H(34) 3.067 ? . 8_665
H(1) C(15) 3.540 ? . 12_645
H(1) C(16) 3.177 ? . 12_645
H(1) C(18) 3.488 ? . 12_645
H(1) C(19) 3.062 ? . 12_645
H(1) C(24) 2.850 ? . 12_645
H(1) H(11) 2.849 ? . 12_645
H(1) H(16) 2.277 ? . 12_645
H(1) H(25) 2.930 ? . 12_645
H(2) C(24) 3.386 ? . 12_645
H(2) C(24) 3.386 ? . 15_645
H(2) C(35) 3.522 ? . 12_645
H(2) H(16) 2.931 ? . 12_645
H(2) H(16) 2.931 ? . 15_645
H(2) H(25) 2.944 ? . 12_645
H(2) H(25) 2.944 ? . 15_645
H(3) C(12) 3.269 ? . 12_645
H(3) H(7) 2.772 ? . 12_645
H(3) H(22) 2.874 ? . 12_645
H(3) H(26) 3.323 ? . 12_645
H(3) H(31) 3.249 ? . .
H(4) C(32) 3.342 ? . 10_565
H(4) C(33) 3.510 ? . 4_565
H(4) C(43) 3.592 ? . 12_645
H(4) H(11) 3.441 ? . 12_645
H(4) H(12) 3.450 ? . 2_645
H(4) H(27) 2.641 ? . 10_565
H(4) H(32) 3.239 ? . 10_565
H(4) H(33) 2.927 ? . 4_565
H(5) C(31) 3.328 ? . .
H(5) C(32) 3.255 ? . .
H(5) H(17) 3.561 ? . 12_645
H(5) H(27) 2.923 ? . .
H(5) H(28) 3.062 ? . .
H(5) H(31) 2.604 ? . .
H(7) C(7) 3.511 ? . 10_565
H(7) C(12) 3.261 ? . 10_565
H(7) H(3) 2.772 ? . 10_565
H(7) H(7) 3.287 ? . 10_565
H(7) H(7) 3.287 ? . 12_645
H(7) H(8) 2.529 ? . 10_565
H(8) C(12) 3.297 ? . 12_645
H(8) C(43) 3.449 ? . 12_645
H(8) C(44) 3.217 ? . 10_565
H(8) C(44) 3.194 ? . 12_645
H(8) H(7) 2.529 ? . 12_645
H(8) H(8) 3.225 ? . 3_765
H(8) H(8) 3.381 ? . 10_565
H(8) H(8) 3.381 ? . 12_645
H(8) H(22) 3.561 ? . 12_645
H(8) H(26) 2.741 ? . 12_645
H(10) C(13) 3.320 ? . 11_556
H(10) C(33) 3.396 ? . 4_565
H(10) H(10) 2.691 ? . 11_556
H(10) H(12) 3.069 ? . 2_645
H(10) H(23) 3.086 ? . 11_556
H(10) H(27) 3.496 ? . 10_565
H(10) H(33) 2.881 ? . 4_565
H(10) H(34) 3.120 ? . 4_565
H(11) C(3) 3.540 ? . 10_565
H(11) C(5) 2.911 ? . 10_565
H(11) C(6) 3.036 ? . 10_565
H(11) C(7) 3.111 ? . 10_565
H(11) C(8) 3.077 ? . 10_565
H(11) C(9) 2.916 ? . 10_565
H(11) C(10) 2.839 ? . 10_565
H(11) H(1) 2.849 ? . 10_565
H(11) H(4) 3.441 ? . 10_565
H(11) H(23) 3.440 ? . 10_565
H(12) C(9) 3.505 ? . 4_564
H(12) C(9) 3.505 ? . 10_565
H(12) C(10) 3.370 ? . 4_564
H(12) C(10) 3.370 ? . 10_565
H(12) C(13) 3.214 ? . 4_564
H(12) C(13) 3.214 ? . 10_565
H(12) C(43) 3.597 ? . .
H(12) C(43) 3.597 ? . 11_555
H(12) H(4) 3.450 ? . 4_564
H(12) H(4) 3.450 ? . 10_565
H(12) H(10) 3.069 ? . 4_564
H(12) H(10) 3.069 ? . 10_565
H(12) H(23) 2.811 ? . 4_564
H(12) H(23) 2.811 ? . 10_565
H(13) C(37) 3.073 ? . .
H(13) C(38) 3.227 ? . .
H(13) C(39) 3.227 ? . .
H(13) C(40) 3.146 ? . .
H(13) H(21) 3.148 ? . 10_565
H(15) C(35) 3.545 ? . .
H(15) C(36) 3.111 ? . .
H(16) C(3) 3.068 ? . 10_565
H(16) C(4) 3.374 ? . 10_565
H(16) H(1) 2.277 ? . 10_565
H(16) H(2) 2.931 ? . 10_565
H(17) C(32) 3.282 ? . 10_565
H(17) H(5) 3.561 ? . 10_565
H(17) H(27) 2.447 ? . 10_565
H(17) H(28) 3.406 ? . 10_565
H(19) C(30) 3.447 ? . .
H(19) C(31) 3.390 ? . .
H(19) C(45) 3.184 ? . .
H(19) H(30) 2.728 ? . .
H(19) H(31) 2.954 ? . .
H(19) H(32) 3.306 ? . .
H(20) C(31) 3.527 ? . .
H(20) H(31) 2.792 ? . .
H(20) H(32) 3.483 ? . .
H(21) C(18) 3.591 ? . 12_645
H(21) C(19) 3.196 ? . 12_645
H(21) C(20) 2.897 ? . 12_645
H(21) C(21) 3.105 ? . 12_645
H(21) C(22) 3.535 ? . 12_645
H(21) H(13) 3.148 ? . 12_645
H(22) C(43) 3.271 ? . 12_645
H(22) C(44) 3.565 ? . 10_565
H(22) C(44) 3.039 ? . 12_645
H(22) H(3) 2.874 ? . 10_565
H(22) H(8) 3.561 ? . 10_565
H(22) H(27) 3.449 ? . 10_565
H(22) H(32) 2.961 ? . 10_565
H(23) C(13) 3.272 ? . 11_556
H(23) C(17) 3.460 ? . 2_645
H(23) H(10) 3.086 ? . 11_556
H(23) H(11) 3.440 ? . 12_645
H(23) H(12) 2.811 ? . 2_645
H(23) H(23) 2.607 ? . 11_556
H(24) C(39) 3.307 ? . .
H(24) C(58) 3.566 ? . 15_655
H(25) C(3) 3.560 ? . 10_565
H(25) C(4) 3.565 ? . 10_565
H(25) C(34) 3.544 ? . .
H(25) C(35) 3.021 ? . .
H(25) C(36) 2.792 ? . .
H(25) C(36) 3.599 ? . 8_665
H(25) C(40) 3.443 ? . .
H(25) H(1) 2.930 ? . 10_565
H(25) H(2) 2.944 ? . 10_565
H(26) C(7) 3.441 ? . 10_565
H(26) C(8) 3.460 ? . 10_565
H(26) C(12) 3.492 ? . 10_565
H(26) C(44) 3.340 ? . 3_765
H(26) C(45) 3.251 ? . .
H(26) H(3) 3.323 ? . 10_565
H(26) H(8) 2.741 ? . 10_565
H(27) C(9) 3.503 ? . 12_645
H(27) C(25) 3.408 ? . 12_645
H(27) H(4) 2.641 ? . 12_645
H(27) H(5) 2.923 ? . .
H(27) H(10) 3.496 ? . 12_645
H(27) H(17) 2.447 ? . 12_645
H(27) H(22) 3.449 ? . 12_645
H(28) C(28) 3.336 ? . 14_665
H(28) C(29) 3.579 ? . 8_665
H(28) C(52) 2.947 ? . 8_665
H(28) C(52) 3.423 ? . 14_665
H(28) C(53) 2.907 ? . 8_665
H(28) C(54) 3.245 ? . 8_665
H(28) C(56) 2.868 ? . 14_665
H(28) C(57) 3.323 ? . 8_665
H(28) C(57) 2.678 ? . 14_665
H(28) H(5) 3.062 ? . .
H(28) H(17) 3.406 ? . 12_645
H(29) S(2) 3.474 ? . .
H(29) S(2) 3.474 ? . 11_555
H(29) S(6) 2.765 ? . .
H(29) C(29) 3.594 ? . 8_665
H(30) C(45) 3.523 ? . .
H(30) C(45) 3.523 ? . 11_555
H(30) H(19) 2.728 ? . .
H(30) H(19) 2.728 ? . 11_555
H(31) S(2) 3.091 ? . .
H(31) C(11) 3.499 ? . .
H(31) C(26) 3.315 ? . .
H(31) H(3) 3.249 ? . .
H(31) H(5) 2.604 ? . .
H(31) H(19) 2.954 ? . .
H(31) H(20) 2.792 ? . .
H(32) C(43) 3.174 ? . 3_765
H(32) C(44) 3.012 ? . 3_765
H(32) C(45) 3.395 ? . .
H(32) H(4) 3.239 ? . 12_645
H(32) H(19) 3.306 ? . .
H(32) H(20) 3.483 ? . .
H(32) H(22) 2.961 ? . 12_645
H(33) H(4) 2.927 ? . 2_644
H(33) H(4) 2.927 ? . 12_645
H(33) H(10) 2.881 ? . 2_644
H(33) H(10) 2.881 ? . 12_645
H(34) C(52) 3.217 ? . 8_665
H(34) C(52) 3.217 ? . 14_665
H(34) C(57) 3.349 ? . 8_665
H(34) C(57) 3.349 ? . 14_665
H(34) C(58) 3.067 ? . 8_665
H(34) C(58) 3.067 ? . 14_665
H(34) H(10) 3.120 ? . 2_644
H(34) H(10) 3.120 ? . 12_645

loop_
_geom_torsion_atom_site_label_1
_geom_torsion_atom_site_label_2
_geom_torsion_atom_site_label_3
_geom_torsion_atom_site_label_4
_geom_torsion
_geom_torsion_publ_flag
_geom_torsion_site_symmetry_1
_geom_torsion_site_symmetry_2
_geom_torsion_site_symmetry_3
_geom_torsion_site_symmetry_4
S(1) Fe(1) S(2) Fe(2) -92.03(3) ? . . . .
S(1) Fe(1) S(2) Fe(3) -15.87(3) ? . . . .
S(2) Fe(1) S(1) Fe(1) 93.59(3) ? . . . 8_665
S(2) Fe(1) S(1) Fe(1) -118.10(4) ? . . . 11_555
S(2) Fe(1) S(1) Fe(1) 171.05(8) ? . . . 14_665
S(2) Fe(1) S(1) Fe(3) 15.92(3) ? . . . .
S(2) Fe(1) S(1) Fe(3) -43.31(6) ? . . . 11_555
S(1) Fe(1) S(3) Fe(1) 12.92(3) ? . . . 8_665
S(1) Fe(1) S(3) Fe(2) 90.10(3) ? . . . .
S(3) Fe(1) S(1) Fe(1) -12.39(3) ? . . . 8_665
S(3) Fe(1) S(1) Fe(1) 135.92(4) ? . . . 11_555
S(3) Fe(1) S(1) Fe(1) 65.07(8) ? . . . 14_665
S(3) Fe(1) S(1) Fe(3) -90.06(3) ? . . . .
S(3) Fe(1) S(1) Fe(3) -149.29(5) ? . . . 11_555
S(1) Fe(1) S(4) Fe(1) -17.78(4) ? . . . 11_555
S(1) Fe(1) S(4) C(14) -161.77(16) ? . . . .
S(4) Fe(1) S(1) Fe(1) -131.81(4) ? . . . 8_665
S(4) Fe(1) S(1) Fe(1) 16.49(4) ? . . . 11_555
S(4) Fe(1) S(1) Fe(1) -54.36(8) ? . . . 14_665
S(4) Fe(1) S(1) Fe(3) 150.51(4) ? . . . .
S(4) Fe(1) S(1) Fe(3) 91.28(6) ? . . . 11_555
S(2) Fe(1) S(3) Fe(1) -89.97(3) ? . . . 8_665
S(2) Fe(1) S(3) Fe(2) -12.79(3) ? . . . .
S(3) Fe(1) S(2) Fe(2) 12.67(3) ? . . . .
S(3) Fe(1) S(2) Fe(3) 88.83(3) ? . . . .
S(2) Fe(1) S(4) Fe(1) 72.42(6) ? . . . 11_555
S(2) Fe(1) S(4) C(14) -71.57(16) ? . . . .
S(4) Fe(1) S(2) Fe(2) -172.82(4) ? . . . .
S(4) Fe(1) S(2) Fe(3) -96.66(5) ? . . . .
S(3) Fe(1) S(4) Fe(1) -113.81(4) ? . . . 11_555
S(3) Fe(1) S(4) C(14) 102.20(16) ? . . . .
S(4) Fe(1) S(3) Fe(1) 94.53(3) ? . . . 8_665
S(4) Fe(1) S(3) Fe(2) 171.71(3) ? . . . .
S(2) Fe(2) S(2) Fe(1) -95.93(3) ? . . 8_665 8_665
S(2) Fe(2) S(2) Fe(3) -14.49(3) ? . . 8_665 .
S(2) Fe(2) S(2) Fe(1) 95.93(3) ? 8_665 . . .
S(2) Fe(2) S(2) Fe(3) 14.49(3) ? 8_665 . . .
S(2) Fe(2) S(3) Fe(1) 12.81(3) ? . . . .
S(2) Fe(2) S(3) Fe(1) 95.97(3) ? . . . 8_665
S(3) Fe(2) S(2) Fe(1) -12.84(3) ? . . . .
S(3) Fe(2) S(2) Fe(3) -94.28(3) ? . . . .
S(2) Fe(2) S(5) C(1) -62.60(13) ? . . . .
S(5) Fe(2) S(2) Fe(1) -132.52(3) ? . . . .
S(5) Fe(2) S(2) Fe(3) 146.04(3) ? . . . .
S(2) Fe(2) S(3) Fe(1) -95.96(3) ? 8_665 . . .
S(2) Fe(2) S(3) Fe(1) -12.81(3) ? 8_665 . . 8_665
S(3) Fe(2) S(2) Fe(1) 12.83(3) ? . . 8_665 8_665
S(3) Fe(2) S(2) Fe(3) 94.27(3) ? . . 8_665 .
S(2) Fe(2) S(5) C(1) 62.60(13) ? 8_665 . . .
S(5) Fe(2) S(2) Fe(1) 132.52(3) ? . . 8_665 8_665
S(5) Fe(2) S(2) Fe(3) -146.04(3) ? . . 8_665 .
S(3) Fe(2) S(5) C(1) -180.00(12) ? . . . .
S(5) Fe(2) S(3) Fe(1) 138.42(3) ? . . . .
S(5) Fe(2) S(3) Fe(1) -138.42(3) ? . . . 8_665
S(1) Fe(3) S(2) Fe(1) 17.15(3) ? . . . .
S(1) Fe(3) S(2) Fe(2) 94.46(3) ? . . . .
S(2) Fe(3) S(1) Fe(1) -16.29(3) ? . . . .
S(2) Fe(3) S(1) Fe(1) -93.51(3) ? . . . 8_665
S(2) Fe(3) S(1) Fe(1) 68.23(6) ? . . . 11_555
S(2) Fe(3) S(1) Fe(1) -178.02(5) ? . . . 14_665
S(1) Fe(3) S(2) Fe(1) -17.15(3) ? . . 8_665 8_665
S(1) Fe(3) S(2) Fe(2) -94.46(3) ? . . 8_665 .
S(2) Fe(3) S(1) Fe(1) 93.51(3) ? 8_665 . . .
S(2) Fe(3) S(1) Fe(1) 16.29(3) ? 8_665 . . 8_665
S(2) Fe(3) S(1) Fe(1) 178.02(5) ? 8_665 . . 11_555
S(2) Fe(3) S(1) Fe(1) -68.23(6) ? 8_665 . . 14_665
S(1) Fe(3) S(6) Fe(3) -16.50(7) ? . . . 11_555
S(1) Fe(3) S(6) C(29) -125.8(3) ? . . . .
S(1) Fe(3) S(6) C(55) -137.8(2) ? . . . .
S(1) Fe(3) S(6) S(6) -92.51(10) ? . . . 8_665
S(1) Fe(3) S(6) C(29) -153.9(6) ? . . . 8_665
S(6) Fe(3) S(1) Fe(1) -124.53(6) ? . . . .
S(6) Fe(3) S(1) Fe(1) 158.24(6) ? . . . 8_665
S(6) Fe(3) S(1) Fe(1) -40.02(9) ? . . . 11_555
S(6) Fe(3) S(1) Fe(1) 73.73(8) ? . . . 14_665
S(1) Fe(3) S(6) Fe(3) 16.50(6) ? . . 8_665 11_555
S(1) Fe(3) S(6) C(29) 125.8(3) ? . . 8_665 8_665
S(1) Fe(3) S(6) S(6) 92.51(10) ? . . 8_665 .
S(1) Fe(3) S(6) C(29) 153.9(6) ? . . 8_665 .
S(1) Fe(3) S(6) C(55) 137.8(2) ? . . 8_665 .
S(6) Fe(3) S(1) Fe(1) -158.24(6) ? 8_665 . . .
S(6) Fe(3) S(1) Fe(1) 124.53(6) ? 8_665 . . 8_665
S(6) Fe(3) S(1) Fe(1) -73.73(8) ? 8_665 . . 11_555
S(6) Fe(3) S(1) Fe(1) 40.02(8) ? 8_665 . . 14_665
S(2) Fe(3) S(2) Fe(1) 91.96(3) ? . . 8_665 8_665
S(2) Fe(3) S(2) Fe(2) 14.64(3) ? . . 8_665 .
S(2) Fe(3) S(2) Fe(1) -91.96(3) ? 8_665 . . .
S(2) Fe(3) S(2) Fe(2) -14.64(3) ? 8_665 . . .
S(2) Fe(3) S(6) Fe(3) -123.68(5) ? . . . 11_555
S(2) Fe(3) S(6) C(29) 127.0(3) ? . . . .
S(2) Fe(3) S(6) C(55) 115.0(2) ? . . . .
S(2) Fe(3) S(6) S(6) 160.30(9) ? . . . 8_665
S(2) Fe(3) S(6) C(29) 98.9(6) ? . . . 8_665
S(6) Fe(3) S(2) Fe(1) 120.09(5) ? . . . .
S(6) Fe(3) S(2) Fe(2) -162.59(5) ? . . . .
S(2) Fe(3) S(6) Fe(3) -103.97(7) ? . . 8_665 11_555
S(2) Fe(3) S(6) C(29) 5.3(3) ? . . 8_665 8_665
S(2) Fe(3) S(6) S(6) -27.95(13) ? . . 8_665 .
S(2) Fe(3) S(6) C(29) 33.5(6) ? . . 8_665 .
S(2) Fe(3) S(6) C(55) 17.3(2) ? . . 8_665 .
S(6) Fe(3) S(2) Fe(1) 135.59(7) ? 8_665 . . .
S(6) Fe(3) S(2) Fe(2) -147.10(7) ? 8_665 . . .
S(2) Fe(3) S(6) Fe(3) 103.97(7) ? 8_665 . . 11_555
S(2) Fe(3) S(6) C(29) -5.3(3) ? 8_665 . . .
S(2) Fe(3) S(6) C(55) -17.3(2) ? 8_665 . . .
S(2) Fe(3) S(6) S(6) 27.95(12) ? 8_665 . . 8_665
S(2) Fe(3) S(6) C(29) -33.5(6) ? 8_665 . . 8_665
S(6) Fe(3) S(2) Fe(1) -135.59(7) ? . . 8_665 8_665
S(6) Fe(3) S(2) Fe(2) 147.10(7) ? . . 8_665 .
S(2) Fe(3) S(6) Fe(3) 123.68(5) ? 8_665 . 8_665 11_555
S(2) Fe(3) S(6) C(29) -127.0(3) ? 8_665 . 8_665 8_665
S(2) Fe(3) S(6) S(6) -160.30(9) ? 8_665 . 8_665 .
S(2) Fe(3) S(6) C(29) -98.9(6) ? 8_665 . 8_665 .
S(2) Fe(3) S(6) C(55) -115.0(2) ? 8_665 . 8_665 .
S(6) Fe(3) S(2) Fe(1) -120.09(5) ? 8_665 . 8_665 8_665
S(6) Fe(3) S(2) Fe(2) 162.59(5) ? 8_665 . 8_665 .
S(6) Fe(3) S(6) Fe(3) -76.02(10) ? . . 8_665 11_555
S(6) Fe(3) S(6) C(29) 33.3(3) ? . . 8_665 8_665
S(6) Fe(3) S(6) C(29) 61.4(6) ? . . 8_665 .
S(6) Fe(3) S(6) C(55) 45.3(2) ? . . 8_665 .
S(6) Fe(3) S(6) Fe(3) 76.02(9) ? 8_665 . . 11_555
S(6) Fe(3) S(6) C(29) -33.3(3) ? 8_665 . . .
S(6) Fe(3) S(6) C(55) -45.3(2) ? 8_665 . . .
S(6) Fe(3) S(6) C(29) -61.4(6) ? 8_665 . . 8_665
Fe(1) S(4) C(14) C(15) -21.4(3) ? . . . .
Fe(1) S(4) C(14) C(15) 159.0(2) ? . . . 11_555
Fe(1) S(4) C(14) C(15) -159.0(2) ? 11_555 . . .
Fe(1) S(4) C(14) C(15) 21.4(3) ? 11_555 . . 11_555
Fe(2) S(5) C(1) C(2) 93.4(3) ? . . . .
Fe(2) S(5) C(1) C(2) -93.4(3) ? . . . 8_665
Fe(3) S(6) S(6) Fe(3) 81.91(6) ? . . 8_665 11_555
Fe(3) S(6) S(6) C(29) -139.05(3) ? . . 8_665 8_665
Fe(3) S(6) S(6) C(29) -139.05(3) ? . . 8_665 .
Fe(3) S(6) S(6) C(55) -139.05(3) ? . . 8_665 .
Fe(3) S(6) C(29) S(6) 42.72(14) ? . . . 8_665
Fe(3) S(6) C(29) C(54) -57.1(10) ? . . . .
Fe(3) S(6) C(29) C(55) -137.28(14) ? . . . .
Fe(3) S(6) C(29) C(56) 130.8(14) ? . . . .
Fe(3) S(6) C(29) C(29) -137.28(14) ? . . . 8_665
Fe(3) S(6) C(29) C(54) 142.6(8) ? . . . 11_555
Fe(3) S(6) C(29) C(56) -45.4(16) ? . . . 11_555
Fe(3) S(6) C(29) S(6) 58.2(4) ? . . 8_665 8_665
Fe(3) S(6) C(29) C(54) -40.4(12) ? . . 8_665 8_665
Fe(3) S(6) C(29) C(56) -176.0(6) ? . . 8_665 8_665
Fe(3) S(6) C(29) C(29) 58.2(4) ? . . 8_665 .
Fe(3) S(6) C(29) C(55) 58.2(4) ? . . 8_665 .
Fe(3) S(6) C(55) S(6) 48.30(16) ? . . . 8_665
Fe(3) S(6) C(55) C(29) 48.30(16) ? . . . .
Fe(3) S(6) C(55) C(54) -27.8(7) ? . . . .
Fe(3) S(6) C(55) C(56) 100.1(6) ? . . . .
Fe(3) S(6) C(55) C(29) -131.70(16) ? . . . 8_665
Fe(3) S(6) C(55) C(54) -69.0(6) ? . . . 8_665
Fe(3) S(6) C(55) C(54) 124.5(6) ? . . . 11_555
Fe(3) S(6) C(55) C(54) 165.6(4) ? . . . 14_665
Fe(3) S(6) C(55) C(56) -169.5(3) ? . . . 8_665
Fe(3) S(6) C(55) C(56) -3.5(8) ? . . . 11_555
Fe(3) S(6) C(55) C(56) -93.9(4) ? . . . 14_665
Fe(3) S(6) S(6) Fe(3) -81.91(6) ? 11_555 . 8_665 .
Fe(3) S(6) S(6) C(29) 139.05(3) ? 11_555 . 8_665 8_665
Fe(3) S(6) S(6) C(29) 139.05(3) ? 11_555 . 8_665 .
Fe(3) S(6) S(6) C(55) 139.05(3) ? 11_555 . 8_665 .
Fe(3) S(6) C(29) S(6) -42.72(14) ? 11_555 . . 8_665
Fe(3) S(6) C(29) C(54) -142.6(8) ? 11_555 . . .
Fe(3) S(6) C(29) C(55) 137.28(14) ? 11_555 . . .
Fe(3) S(6) C(29) C(56) 45.4(16) ? 11_555 . . .
Fe(3) S(6) C(29) C(29) 137.28(14) ? 11_555 . . 8_665
Fe(3) S(6) C(29) C(54) 57.1(10) ? 11_555 . . 11_555
Fe(3) S(6) C(29) C(56) -130.8(14) ? 11_555 . . 11_555
Fe(3) S(6) C(29) S(6) -58.2(4) ? 11_555 . 8_665 8_665
Fe(3) S(6) C(29) C(54) -156.9(6) ? 11_555 . 8_665 8_665
Fe(3) S(6) C(29) C(56) 67.5(13) ? 11_555 . 8_665 8_665
Fe(3) S(6) C(29) C(29) -58.2(4) ? 11_555 . 8_665 .
Fe(3) S(6) C(29) C(55) -58.2(4) ? 11_555 . 8_665 .
Fe(3) S(6) C(55) S(6) -48.30(16) ? 11_555 . . 8_665
Fe(3) S(6) C(55) C(29) -48.30(16) ? 11_555 . . .
Fe(3) S(6) C(55) C(54) -124.5(6) ? 11_555 . . .
Fe(3) S(6) C(55) C(56) 3.5(8) ? 11_555 . . .
Fe(3) S(6) C(55) C(29) 131.70(16) ? 11_555 . . 8_665
Fe(3) S(6) C(55) C(54) -165.6(4) ? 11_555 . . 8_665
Fe(3) S(6) C(55) C(54) 27.8(7) ? 11_555 . . 11_555
Fe(3) S(6) C(55) C(54) 69.0(6) ? 11_555 . . 14_665
Fe(3) S(6) C(55) C(56) 93.9(4) ? 11_555 . . 8_665
Fe(3) S(6) C(55) C(56) -100.1(6) ? 11_555 . . 11_555
Fe(3) S(6) C(55) C(56) 169.5(3) ? 11_555 . . 14_665
S(6) S(6) C(29) C(54) -99.8(8) ? 8_665 . . .
S(6) S(6) C(29) C(56) 88.1(15) ? 8_665 . . .
S(6) S(6) C(29) C(54) 99.8(8) ? 8_665 . . 11_555
S(6) S(6) C(29) C(56) -88.1(15) ? 8_665 . . 11_555
C(29) S(6) S(6) Fe(3) 139.05(3) ? . . 8_665 .
C(29) S(6) S(6) Fe(3) -139.05(3) ? . . 8_665 11_555
S(6) S(6) C(29) C(54) -98.7(8) ? 8_665 . 8_665 8_665
S(6) S(6) C(29) C(56) 125.8(9) ? 8_665 . 8_665 8_665
C(29) S(6) S(6) Fe(3) 139.05(3) ? 8_665 . 8_665 .
C(29) S(6) S(6) Fe(3) -139.05(3) ? 8_665 . 8_665 11_555
S(6) S(6) C(55) C(54) -76.1(6) ? 8_665 . . .
S(6) S(6) C(55) C(56) 51.8(6) ? 8_665 . . .
S(6) S(6) C(55) C(54) -117.3(5) ? 8_665 . . 8_665
S(6) S(6) C(55) C(54) 76.1(6) ? 8_665 . . 11_555
S(6) S(6) C(55) C(54) 117.3(5) ? 8_665 . . 14_665
S(6) S(6) C(55) C(56) 142.2(3) ? 8_665 . . 8_665
S(6) S(6) C(55) C(56) -51.8(6) ? 8_665 . . 11_555
S(6) S(6) C(55) C(56) -142.2(3) ? 8_665 . . 14_665
C(55) S(6) S(6) Fe(3) 139.05(3) ? . . 8_665 .
C(55) S(6) S(6) Fe(3) -139.05(3) ? . . 8_665 11_555
C(29) S(6) C(29) C(54) -98.7(8) ? . . 8_665 8_665
C(29) S(6) C(29) C(56) 125.8(9) ? . . 8_665 8_665
C(29) S(6) C(29) C(54) 80.2(8) ? 8_665 . . .
C(29) S(6) C(29) C(56) -91.9(15) ? 8_665 . . .
C(29) S(6) C(29) C(54) -80.2(8) ? 8_665 . . 11_555
C(29) S(6) C(29) C(56) 91.9(15) ? 8_665 . . 11_555
C(29) S(6) C(55) C(54) -76.1(6) ? . . . .
C(29) S(6) C(55) C(56) 51.8(6) ? . . . .
C(29) S(6) C(55) C(54) -117.3(5) ? . . . 8_665
C(29) S(6) C(55) C(54) 76.1(6) ? . . . 11_555
C(29) S(6) C(55) C(54) 117.3(5) ? . . . 14_665
C(29) S(6) C(55) C(56) 142.2(3) ? . . . 8_665
C(29) S(6) C(55) C(56) -51.8(6) ? . . . 11_555
C(29) S(6) C(55) C(56) -142.2(3) ? . . . 14_665
C(55) S(6) C(29) C(54) 80.2(9) ? . . . .
C(55) S(6) C(29) C(56) -91.9(15) ? . . . .
C(55) S(6) C(29) C(54) -80.2(9) ? . . . 11_555
C(55) S(6) C(29) C(56) 91.9(15) ? . . . 11_555
C(29) S(6) C(55) C(54) 103.9(6) ? 8_665 . . .
C(29) S(6) C(55) C(56) -128.2(7) ? 8_665 . . .
C(29) S(6) C(55) C(54) 62.7(5) ? 8_665 . . 8_665
C(29) S(6) C(55) C(54) -103.9(6) ? 8_665 . . 11_555
C(29) S(6) C(55) C(54) -62.7(5) ? 8_665 . . 14_665
C(29) S(6) C(55) C(56) -37.8(3) ? 8_665 . . 8_665
C(29) S(6) C(55) C(56) 128.2(7) ? 8_665 . . 11_555
C(29) S(6) C(55) C(56) 37.8(3) ? 8_665 . . 14_665
C(55) S(6) C(29) C(54) -98.7(8) ? . . 8_665 8_665
C(55) S(6) C(29) C(56) 125.8(9) ? . . 8_665 8_665
S(5) C(1) C(2) C(3) 177.1(3) ? . . . .
S(5) C(1) C(2) C(5) -2.0(5) ? . . . .
S(5) C(1) C(2) C(3) -177.1(3) ? . . 8_665 8_665
S(5) C(1) C(2) C(5) 2.0(5) ? . . 8_665 8_665
C(2) C(1) C(2) C(3) -3.9(5) ? . . 8_665 8_665
C(2) C(1) C(2) C(5) 175.2(3) ? . . 8_665 8_665
C(2) C(1) C(2) C(3) 3.9(5) ? 8_665 . . .
C(2) C(1) C(2) C(5) -175.2(3) ? 8_665 . . .
C(1) C(2) C(3) C(4) -1.6(6) ? . . . .
C(1) C(2) C(5) C(6) -111.7(4) ? . . . .
C(1) C(2) C(5) C(10) 75.4(4) ? . . . .
C(3) C(2) C(5) C(6) 69.2(4) ? . . . .
C(3) C(2) C(5) C(10) -103.7(4) ? . . . .
C(5) C(2) C(3) C(4) 177.5(4) ? . . . .
C(2) C(3) C(4) C(3) -0.7(8) ? . . . 8_665
C(2) C(5) C(6) C(7) -174.5(3) ? . . . .
C(2) C(5) C(6) C(11) 4.2(5) ? . . . .
C(2) C(5) C(10) C(9) 174.4(3) ? . . . .
C(2) C(5) C(10) C(13) -3.5(5) ? . . . .
C(6) C(5) C(10) C(9) 1.5(5) ? . . . .
C(6) C(5) C(10) C(13) -176.4(3) ? . . . .
C(10) C(5) C(6) C(7) -1.7(5) ? . . . .
C(10) C(5) C(6) C(11) 177.1(3) ? . . . .
C(5) C(6) C(7) C(8) 0.4(5) ? . . . .
C(11) C(6) C(7) C(8) -178.4(3) ? . . . .
C(6) C(7) C(8) C(9) 0.9(5) ? . . . .
C(6) C(7) C(8) C(12) -177.3(3) ? . . . .
C(7) C(8) C(9) C(10) -1.0(5) ? . . . .
C(12) C(8) C(9) C(10) 177.2(3) ? . . . .
C(8) C(9) C(10) C(5) -0.2(4) ? . . . .
C(8) C(9) C(10) C(13) 177.8(3) ? . . . .
S(4) C(14) C(15) C(16) 176.6(2) ? . . . .
S(4) C(14) C(15) C(18) -7.2(4) ? . . . .
S(4) C(14) C(15) C(16) -176.6(2) ? . . 11_555 11_555
S(4) C(14) C(15) C(18) 7.2(4) ? . . 11_555 11_555
C(15) C(14) C(15) C(16) 3.8(5) ? . . 11_555 11_555
C(15) C(14) C(15) C(18) -172.4(3) ? . . 11_555 11_555
C(15) C(14) C(15) C(16) -3.8(5) ? 11_555 . . .
C(15) C(14) C(15) C(18) 172.4(3) ? 11_555 . . .
C(14) C(15) C(16) C(17) 1.8(5) ? . . . .
C(14) C(15) C(18) C(19) -79.7(4) ? . . . .
C(14) C(15) C(18) C(23) 104.9(3) ? . . . .
C(16) C(15) C(18) C(19) 96.5(3) ? . . . .
C(16) C(15) C(18) C(23) -78.9(4) ? . . . .
C(18) C(15) C(16) C(17) -174.5(3) ? . . . .
C(15) C(16) C(17) C(16) 0.0(5) ? . . . 11_555
C(15) C(18) C(19) C(20) -171.8(2) ? . . . .
C(15) C(18) C(19) C(24) 9.5(4) ? . . . .
C(15) C(18) C(23) C(22) 173.3(2) ? . . . .
C(15) C(18) C(23) C(26) -3.2(4) ? . . . .
C(19) C(18) C(23) C(22) -2.1(4) ? . . . .
C(19) C(18) C(23) C(26) -178.6(2) ? . . . .
C(23) C(18) C(19) C(20) 3.7(4) ? . . . .
C(23) C(18) C(19) C(24) -175.0(2) ? . . . .
C(18) C(19) C(20) C(21) -3.0(4) ? . . . .
C(24) C(19) C(20) C(21) 175.7(3) ? . . . .
C(19) C(20) C(21) C(22) 0.5(4) ? . . . .
C(19) C(20) C(21) C(25) -179.7(3) ? . . . .
C(20) C(21) C(22) C(23) 1.3(4) ? . . . .
C(25) C(21) C(22) C(23) -178.6(3) ? . . . .
C(21) C(22) C(23) C(18) -0.5(4) ? . . . .
C(21) C(22) C(23) C(26) 176.0(3) ? . . . .
C(28) C(27) C(28) C(56) 9(3) ? 11_555 . 14_665 14_665
C(28) C(27) C(28) C(54) -0(2) ? 11_555 . 14_665 8_665
C(28) C(27) C(28) C(54) -0.2(14) ? 11_555 . 14_665 .
C(28) C(27) C(28) C(56) -9(3) ? 14_665 . 11_555 11_555
C(28) C(27) C(28) C(54) 0.2(14) ? 14_665 . 11_555 8_665
C(28) C(27) C(28) C(54) 0(2) ? 14_665 . 11_555 .
C(28) C(27) C(54) C(29) 116(3) ? 11_555 . . .
C(28) C(27) C(54) C(53) -58(2) ? 11_555 . . .
C(28) C(27) C(54) C(55) 134(2) ? 11_555 . . .
C(28) C(27) C(54) C(28) 180(2) ? 11_555 . . 14_665
C(28) C(27) C(54) C(54) 180(2) ? 11_555 . . 8_665
C(28) C(27) C(54) C(56) 41(3) ? 11_555 . . 11_555
C(28) C(27) C(54) C(56) 175(2) ? 11_555 . . 14_665
C(54) C(27) C(28) C(56) -8.9(11) ? . . 11_555 11_555
C(54) C(27) C(28) C(28) -0(2) ? . . 11_555 14_665
C(54) C(27) C(28) C(54) -0.1(17) ? . . 11_555 8_665
C(28) C(27) C(54) C(29) 63.6(17) ? 11_555 . 8_665 8_665
C(28) C(27) C(54) C(53) -122.5(15) ? 11_555 . 8_665 8_665
C(28) C(27) C(54) C(28) 180(2) ? 11_555 . 8_665 14_665
C(28) C(27) C(54) C(54) -0.1(12) ? 11_555 . 8_665 .
C(28) C(27) C(54) C(55) 46.1(15) ? 11_555 . 8_665 .
C(28) C(27) C(54) C(56) 5.2(14) ? 11_555 . 8_665 11_555
C(28) C(27) C(54) C(56) 139(5) ? 11_555 . 8_665 14_665
C(54) C(27) C(28) C(56) -9(2) ? 8_665 . 11_555 11_555
C(54) C(27) C(28) C(28) -0.2(14) ? 8_665 . 11_555 14_665
C(54) C(27) C(28) C(54) 0.1(17) ? 8_665 . 11_555 .
C(28) C(27) C(54) C(29) -63.6(18) ? 14_665 . . .
C(28) C(27) C(54) C(53) 122.5(18) ? 14_665 . . .
C(28) C(27) C(54) C(55) -46.1(17) ? 14_665 . . .
C(28) C(27) C(54) C(28) -180(2) ? 14_665 . . 11_555
C(28) C(27) C(54) C(54) 0.1(12) ? 14_665 . . 8_665
C(28) C(27) C(54) C(56) -139(3) ? 14_665 . . 11_555
C(28) C(27) C(54) C(56) -5.2(14) ? 14_665 . . 14_665
C(54) C(27) C(28) C(56) 9(2) ? . . 14_665 14_665
C(54) C(27) C(28) C(28) 0.2(14) ? . . 14_665 11_555
C(54) C(27) C(28) C(54) -0.1(17) ? . . 14_665 8_665
C(28) C(27) C(54) C(29) -116(2) ? 14_665 . 8_665 8_665
C(28) C(27) C(54) C(53) 58(2) ? 14_665 . 8_665 8_665
C(28) C(27) C(54) C(28) -180(2) ? 14_665 . 8_665 11_555
C(28) C(27) C(54) C(54) -180(2) ? 14_665 . 8_665 .
C(28) C(27) C(54) C(55) -134(2) ? 14_665 . 8_665 .
C(28) C(27) C(54) C(56) -175(2) ? 14_665 . 8_665 11_555
C(28) C(27) C(54) C(56) -41(5) ? 14_665 . 8_665 14_665
C(54) C(27) C(28) C(56) 8.9(11) ? 8_665 . 14_665 14_665
C(54) C(27) C(28) C(28) 0(2) ? 8_665 . 14_665 11_555
C(54) C(27) C(28) C(54) 0.1(17) ? 8_665 . 14_665 .
C(54) C(27) C(54) C(29) 63.7(11) ? . . 8_665 8_665
C(54) C(27) C(54) C(53) -122.4(10) ? . . 8_665 8_665
C(54) C(27) C(54) C(28) 0.1(12) ? . . 8_665 11_555
C(54) C(27) C(54) C(28) 180(2) ? . . 8_665 14_665
C(54) C(27) C(54) C(55) 46.2(8) ? . . 8_665 .
C(54) C(27) C(54) C(56) 5.3(6) ? . . 8_665 11_555
C(54) C(27) C(54) C(56) 139(5) ? . . 8_665 14_665
C(54) C(27) C(54) C(29) -63.7(11) ? 8_665 . . .
C(54) C(27) C(54) C(53) 122.4(16) ? 8_665 . . .
C(54) C(27) C(54) C(55) -46.2(9) ? 8_665 . . .
C(54) C(27) C(54) C(28) -180(2) ? 8_665 . . 11_555
C(54) C(27) C(54) C(28) -0.1(12) ? 8_665 . . 14_665
C(54) C(27) C(54) C(56) -139(3) ? 8_665 . . 11_555
C(54) C(27) C(54) C(56) -5.3(6) ? 8_665 . . 14_665
C(27) C(28) C(28) C(56) 174(2) ? 11_555 . 8_665 8_665
C(27) C(28) C(28) C(54) -180(2) ? 11_555 . 8_665 11_555
C(27) C(28) C(28) C(54) -180(2) ? 11_555 . 8_665 14_665
C(27) C(28) C(54) C(53) -129(2) ? 11_555 . 11_555 11_555
C(27) C(28) C(54) C(28) 0.2(15) ? 11_555 . 11_555 8_665
C(27) C(28) C(54) C(29) 84(3) ? 11_555 . 11_555 .
C(27) C(28) C(54) C(54) 0(2) ? 11_555 . 11_555 14_665
C(27) C(28) C(54) C(55) 60(3) ? 11_555 . 11_555 .
C(27) C(28) C(54) C(56) 160(2) ? 11_555 . 11_555 .
C(27) C(28) C(54) C(56) 6(2) ? 11_555 . 11_555 8_665
C(27) C(28) C(54) C(53) -73.5(16) ? 11_555 . 14_665 14_665
C(27) C(28) C(54) C(28) 0.1(12) ? 11_555 . 14_665 8_665
C(27) C(28) C(54) C(29) 129.3(14) ? 11_555 . 14_665 8_665
C(27) C(28) C(54) C(54) -179.9(19) ? 11_555 . 14_665 11_555
C(27) C(28) C(54) C(55) 140.0(13) ? 11_555 . 14_665 .
C(27) C(28) C(54) C(56) 173.8(17) ? 11_555 . 14_665 .
C(27) C(28) C(54) C(56) 132(4) ? 11_555 . 14_665 8_665
C(27) C(28) C(56) C(29) 47(3) ? 11_555 . . .
C(27) C(28) C(56) C(55) 30(3) ? 11_555 . . .
C(27) C(28) C(56) C(57) -131(2) ? 11_555 . . .
C(27) C(28) C(56) C(53) -118(3) ? 11_555 . . 11_555
C(27) C(28) C(56) C(54) -26(2) ? 11_555 . . 11_555
C(27) C(28) C(56) C(54) -9(2) ? 11_555 . . 14_665
C(27) C(28) C(56) C(56) 47(4) ? 11_555 . . 11_555
C(28) C(28) C(54) C(27) -0.2(15) ? 8_665 . 11_555 11_555
C(28) C(28) C(54) C(53) -129.2(14) ? 8_665 . 11_555 11_555
C(28) C(28) C(54) C(29) 83(2) ? 8_665 . 11_555 .
C(28) C(28) C(54) C(55) 60(2) ? 8_665 . 11_555 .
C(28) C(28) C(54) C(56) 160(2) ? 8_665 . 11_555 .
C(28) C(28) C(54) C(56) 5.5(14) ? 8_665 . 11_555 8_665
C(54) C(28) C(28) C(27) 180(2) ? 11_555 . 8_665 11_555
C(54) C(28) C(28) C(56) -6.1(16) ? 11_555 . 8_665 8_665
C(28) C(28) C(54) C(27) -0.1(12) ? 8_665 . 14_665 11_555
C(28) C(28) C(54) C(53) -73.6(15) ? 8_665 . 14_665 14_665
C(28) C(28) C(54) C(29) 129.2(16) ? 8_665 . 14_665 8_665
C(28) C(28) C(54) C(55) 139.9(15) ? 8_665 . 14_665 .
C(28) C(28) C(54) C(56) 173.6(16) ? 8_665 . 14_665 .
C(28) C(28) C(54) C(56) 132(4) ? 8_665 . 14_665 8_665
C(54) C(28) C(28) C(27) 180(2) ? 14_665 . 8_665 11_555
C(54) C(28) C(28) C(56) -6.1(8) ? 14_665 . 8_665 8_665
C(28) C(28) C(56) C(29) 51.6(18) ? 8_665 . . .
C(28) C(28) C(56) C(55) 34.9(15) ? 8_665 . . .
C(28) C(28) C(56) C(57) -125.6(15) ? 8_665 . . .
C(28) C(28) C(56) C(53) -113.3(15) ? 8_665 . . 11_555
C(28) C(28) C(56) C(54) -21(2) ? 8_665 . . 11_555
C(28) C(28) C(56) C(54) -4.1(10) ? 8_665 . . 14_665
C(28) C(28) C(56) C(56) 52(3) ? 8_665 . . 11_555
C(56) C(28) C(28) C(27) -174(2) ? . . 8_665 11_555
C(56) C(28) C(28) C(54) 6.1(8) ? . . 8_665 11_555
C(56) C(28) C(28) C(54) 6.1(16) ? . . 8_665 14_665
C(54) C(28) C(54) C(27) 179.9(19) ? 11_555 . 14_665 11_555
C(54) C(28) C(54) C(53) 106.4(14) ? 11_555 . 14_665 14_665
C(54) C(28) C(54) C(29) -50.8(13) ? 11_555 . 14_665 8_665
C(54) C(28) C(54) C(55) -40.1(12) ? 11_555 . 14_665 .
C(54) C(28) C(54) C(56) -6.4(10) ? 11_555 . 14_665 .
C(54) C(28) C(54) C(56) -48(4) ? 11_555 . 14_665 8_665
C(54) C(28) C(54) C(27) -0(2) ? 14_665 . 11_555 11_555
C(54) C(28) C(54) C(53) -129.2(15) ? 14_665 . 11_555 11_555
C(54) C(28) C(54) C(29) 83.4(16) ? 14_665 . 11_555 .
C(54) C(28) C(54) C(55) 60.3(15) ? 14_665 . 11_555 .
C(54) C(28) C(54) C(56) 160(2) ? 14_665 . 11_555 .
C(54) C(28) C(54) C(56) 5.5(7) ? 14_665 . 11_555 8_665
C(54) C(28) C(56) C(29) 73(2) ? 11_555 . . .
C(54) C(28) C(56) C(55) 56(2) ? 11_555 . . .
C(54) C(28) C(56) C(57) -105(2) ? 11_555 . . .
C(54) C(28) C(56) C(53) -92(2) ? 11_555 . . 11_555
C(54) C(28) C(56) C(54) 17(2) ? 11_555 . . 14_665
C(54) C(28) C(56) C(56) 73(3) ? 11_555 . . 11_555
C(56) C(28) C(54) C(27) -160(2) ? . . 11_555 11_555
C(56) C(28) C(54) C(53) 71(2) ? . . 11_555 11_555
C(56) C(28) C(54) C(28) -160(2) ? . . 11_555 8_665
C(56) C(28) C(54) C(29) -76(2) ? . . 11_555 .
C(56) C(28) C(54) C(54) -160(2) ? . . 11_555 14_665
C(56) C(28) C(54) C(55) -100(3) ? . . 11_555 .
C(56) C(28) C(54) C(56) -154(2) ? . . 11_555 8_665
C(54) C(28) C(56) C(29) 55.7(12) ? 14_665 . . .
C(54) C(28) C(56) C(55) 39.0(9) ? 14_665 . . .
C(54) C(28) C(56) C(57) -121.5(14) ? 14_665 . . .
C(54) C(28) C(56) C(53) -109.2(10) ? 14_665 . . 11_555
C(54) C(28) C(56) C(54) -17(2) ? 14_665 . . 11_555
C(54) C(28) C(56) C(56) 56(2) ? 14_665 . . 11_555
C(56) C(28) C(54) C(27) -173.8(17) ? . . 14_665 11_555
C(56) C(28) C(54) C(53) 112.7(9) ? . . 14_665 14_665
C(56) C(28) C(54) C(28) -173.6(16) ? . . 14_665 8_665
C(56) C(28) C(54) C(29) -44.4(9) ? . . 14_665 8_665
C(56) C(28) C(54) C(54) 6.4(10) ? . . 14_665 11_555
C(56) C(28) C(54) C(55) -33.8(7) ? . . 14_665 .
C(56) C(28) C(54) C(56) -42(4) ? . . 14_665 8_665
S(6) C(29) C(29) C(54) 111.4(6) ? . . 8_665 8_665
S(6) C(29) C(29) C(56) -125.4(10) ? . . 8_665 8_665
S(6) C(29) C(54) C(27) 5.4(16) ? . . . .
S(6) C(29) C(54) C(53) 179.2(11) ? . . . .
S(6) C(29) C(54) C(55) -60.4(16) ? . . . .
S(6) C(29) C(54) C(28) 36(2) ? . . . 11_555
S(6) C(29) C(54) C(28) -21.1(14) ? . . . 14_665
S(6) C(29) C(54) C(54) -50.0(10) ? . . . 8_665
S(6) C(29) C(54) C(56) 159.9(19) ? . . . 11_555
S(6) C(29) C(54) C(56) -59.6(7) ? . . . 14_665
S(6) C(29) C(54) C(27) -5.4(16) ? . . 11_555 11_555
S(6) C(29) C(54) C(53) -179.2(11) ? . . 11_555 11_555
S(6) C(29) C(54) C(28) -36(2) ? . . 11_555 .
S(6) C(29) C(54) C(28) 21.1(14) ? . . 11_555 8_665
S(6) C(29) C(54) C(54) 50.0(10) ? . . 11_555 14_665
S(6) C(29) C(54) C(55) 60.4(16) ? . . 11_555 .
S(6) C(29) C(54) C(56) -159.9(19) ? . . 11_555 .
S(6) C(29) C(54) C(56) 59.6(7) ? . . 11_555 8_665
S(6) C(29) C(55) C(54) 112.0(6) ? . . . .
S(6) C(29) C(55) C(56) -129.3(11) ? . . . .
S(6) C(29) C(55) C(54) 103.5(11) ? . . . 8_665
S(6) C(29) C(55) C(54) -112.0(6) ? . . . 11_555
S(6) C(29) C(55) C(54) -103.5(11) ? . . . 14_665
S(6) C(29) C(55) C(56) -111(2) ? . . . 8_665
S(6) C(29) C(55) C(56) 129.3(11) ? . . . 11_555
S(6) C(29) C(55) C(56) 111(2) ? . . . 14_665
S(6) C(29) C(56) C(28) 2(2) ? . . . .
S(6) C(29) C(56) C(55) 70.0(17) ? . . . .
S(6) C(29) C(56) C(57) 179.6(7) ? . . . .
S(6) C(29) C(56) C(53) 128(2) ? . . . 11_555
S(6) C(29) C(56) C(54) 26(2) ? . . . 11_555
S(6) C(29) C(56) C(54) 47.4(14) ? . . . 14_665
S(6) C(29) C(56) C(56) -177(2) ? . . . 11_555
S(6) C(29) C(56) C(28) -2(2) ? . . 11_555 11_555
S(6) C(29) C(56) C(57) -179.6(7) ? . . 11_555 11_555
S(6) C(29) C(56) C(53) -128(2) ? . . 11_555 .
S(6) C(29) C(56) C(54) -26(2) ? . . 11_555 .
S(6) C(29) C(56) C(55) -70.0(17) ? . . 11_555 .
S(6) C(29) C(56) C(56) 177(2) ? . . 11_555 .
S(6) C(29) C(29) C(54) 111.4(6) ? 8_665 . 8_665 8_665
S(6) C(29) C(29) C(56) -125.4(10) ? 8_665 . 8_665 8_665
S(6) C(29) C(54) C(27) -45.5(16) ? 8_665 . . .
S(6) C(29) C(54) C(53) 128.3(12) ? 8_665 . . .
S(6) C(29) C(54) C(55) -111(2) ? 8_665 . . .
S(6) C(29) C(54) C(28) -15(2) ? 8_665 . . 11_555
S(6) C(29) C(54) C(28) -72.0(13) ? 8_665 . . 14_665
S(6) C(29) C(54) C(54) -100.9(11) ? 8_665 . . 8_665
S(6) C(29) C(54) C(56) 109.0(19) ? 8_665 . . 11_555
S(6) C(29) C(54) C(56) -110.5(9) ? 8_665 . . 14_665
S(6) C(29) C(54) C(27) 45.5(16) ? 8_665 . 11_555 11_555
S(6) C(29) C(54) C(53) -128.3(12) ? 8_665 . 11_555 11_555
S(6) C(29) C(54) C(28) 15(2) ? 8_665 . 11_555 .
S(6) C(29) C(54) C(28) 72.0(13) ? 8_665 . 11_555 8_665
S(6) C(29) C(54) C(54) 100.9(11) ? 8_665 . 11_555 14_665
S(6) C(29) C(54) C(55) 111(2) ? 8_665 . 11_555 .
S(6) C(29) C(54) C(56) -109.0(19) ? 8_665 . 11_555 .
S(6) C(29) C(54) C(56) 110.5(9) ? 8_665 . 11_555 8_665
S(6) C(29) C(55) C(54) 112.0(6) ? 8_665 . . .
S(6) C(29) C(55) C(56) -129.3(11) ? 8_665 . . .
S(6) C(29) C(55) C(54) 103.5(11) ? 8_665 . . 8_665
S(6) C(29) C(55) C(54) -112.0(6) ? 8_665 . . 11_555
S(6) C(29) C(55) C(54) -103.5(11) ? 8_665 . . 14_665
S(6) C(29) C(55) C(56) -111(2) ? 8_665 . . 8_665
S(6) C(29) C(55) C(56) 129.3(11) ? 8_665 . . 11_555
S(6) C(29) C(55) C(56) 111(2) ? 8_665 . . 14_665
S(6) C(29) C(56) C(28) 58.0(14) ? 8_665 . . .
S(6) C(29) C(56) C(55) 125(2) ? 8_665 . . .
S(6) C(29) C(56) C(57) -124.9(13) ? 8_665 . . .
S(6) C(29) C(56) C(53) -176(2) ? 8_665 . . 11_555
S(6) C(29) C(56) C(54) 81.9(19) ? 8_665 . . 11_555
S(6) C(29) C(56) C(54) 102.9(9) ? 8_665 . . 14_665
S(6) C(29) C(56) C(56) -121.7(14) ? 8_665 . . 11_555
S(6) C(29) C(56) C(28) -58.0(14) ? 8_665 . 11_555 11_555
S(6) C(29) C(56) C(57) 124.9(13) ? 8_665 . 11_555 11_555
S(6) C(29) C(56) C(53) 176(2) ? 8_665 . 11_555 .
S(6) C(29) C(56) C(54) -81.9(19) ? 8_665 . 11_555 .
S(6) C(29) C(56) C(55) -125(2) ? 8_665 . 11_555 .
S(6) C(29) C(56) C(56) 121.7(14) ? 8_665 . 11_555 .
C(29) C(29) C(54) C(27) 55.4(17) ? 8_665 . . .
C(29) C(29) C(54) C(53) -130.8(15) ? 8_665 . . .
C(29) C(29) C(54) C(55) -10.4(13) ? 8_665 . . .
C(29) C(29) C(54) C(28) 86(2) ? 8_665 . . 11_555
C(29) C(29) C(54) C(28) 28.9(16) ? 8_665 . . 14_665
C(29) C(29) C(54) C(56) -150(2) ? 8_665 . . 11_555
C(29) C(29) C(54) C(56) -9.6(11) ? 8_665 . . 14_665
C(54) C(29) C(29) S(6) -111.4(6) ? . . 8_665 .
C(54) C(29) C(29) S(6) -111.4(6) ? . . 8_665 8_665
C(54) C(29) C(29) C(56) 123.2(10) ? . . 8_665 8_665
C(54) C(29) C(29) C(55) 68.6(7) ? . . 8_665 .
C(29) C(29) C(54) C(27) -55.4(17) ? 8_665 . 11_555 11_555
C(29) C(29) C(54) C(53) 130.8(15) ? 8_665 . 11_555 11_555
C(29) C(29) C(54) C(28) -86(2) ? 8_665 . 11_555 .
C(29) C(29) C(54) C(28) -28.9(16) ? 8_665 . 11_555 8_665
C(29) C(29) C(54) C(55) 10.4(13) ? 8_665 . 11_555 .
C(29) C(29) C(54) C(56) 150(2) ? 8_665 . 11_555 .
C(29) C(29) C(54) C(56) 9.6(11) ? 8_665 . 11_555 8_665
C(54) C(29) C(29) S(6) 111.4(6) ? 11_555 . 8_665 .
C(54) C(29) C(29) S(6) 111.4(6) ? 11_555 . 8_665 8_665
C(54) C(29) C(29) C(54) -137.2(8) ? 11_555 . 8_665 8_665
C(54) C(29) C(29) C(56) -14.0(14) ? 11_555 . 8_665 8_665
C(54) C(29) C(29) C(55) -68.6(7) ? 11_555 . 8_665 .
C(29) C(29) C(55) C(54) 112.0(6) ? 8_665 . . .
C(29) C(29) C(55) C(56) -129.3(11) ? 8_665 . . .
C(29) C(29) C(55) C(54) 103.5(11) ? 8_665 . . 8_665
C(29) C(29) C(55) C(54) -112.0(6) ? 8_665 . . 11_555
C(29) C(29) C(55) C(54) -103.5(11) ? 8_665 . . 14_665
C(29) C(29) C(55) C(56) -111(2) ? 8_665 . . 8_665
C(29) C(29) C(55) C(56) 129.3(11) ? 8_665 . . 11_555
C(29) C(29) C(55) C(56) 111(2) ? 8_665 . . 14_665
C(55) C(29) C(29) C(54) -68.6(6) ? . . 8_665 8_665
C(55) C(29) C(29) C(56) 54.6(11) ? . . 8_665 8_665
C(29) C(29) C(56) C(28) -57.8(18) ? 8_665 . . .
C(29) C(29) C(56) C(55) 9.7(12) ? 8_665 . . .
C(29) C(29) C(56) C(57) 119.3(16) ? 8_665 . . .
C(29) C(29) C(56) C(53) 68(3) ? 8_665 . . 11_555
C(29) C(29) C(56) C(54) -34(2) ? 8_665 . . 11_555
C(29) C(29) C(56) C(54) -12.9(13) ? 8_665 . . 14_665
C(29) C(29) C(56) C(56) 122.5(18) ? 8_665 . . 11_555
C(56) C(29) C(29) S(6) 125.4(11) ? . . 8_665 .
C(56) C(29) C(29) S(6) 125.4(11) ? . . 8_665 8_665
C(56) C(29) C(29) C(54) -123.2(10) ? . . 8_665 8_665
C(56) C(29) C(29) C(55) -54.6(11) ? . . 8_665 .
C(29) C(29) C(56) C(28) 57.8(18) ? 8_665 . 11_555 11_555
C(29) C(29) C(56) C(57) -119.3(16) ? 8_665 . 11_555 11_555
C(29) C(29) C(56) C(53) -68(3) ? 8_665 . 11_555 .
C(29) C(29) C(56) C(54) 34(2) ? 8_665 . 11_555 .
C(29) C(29) C(56) C(55) -9.7(12) ? 8_665 . 11_555 .
C(29) C(29) C(56) C(56) -122.5(18) ? 8_665 . 11_555 .
C(56) C(29) C(29) S(6) -125.4(11) ? 11_555 . 8_665 .
C(56) C(29) C(29) S(6) -125.4(11) ? 11_555 . 8_665 8_665
C(56) C(29) C(29) C(54) -14.0(14) ? 11_555 . 8_665 8_665
C(56) C(29) C(29) C(56) 109.2(10) ? 11_555 . 8_665 8_665
C(56) C(29) C(29) C(55) 54.6(11) ? 11_555 . 8_665 .
C(54) C(29) C(54) C(27) -158.2(13) ? . . 11_555 11_555
C(54) C(29) C(54) C(53) 28(2) ? . . 11_555 11_555
C(54) C(29) C(54) C(28) 171.4(19) ? . . 11_555 .
C(54) C(29) C(54) C(28) -131.7(15) ? . . 11_555 8_665
C(54) C(29) C(54) C(54) -102.8(16) ? . . 11_555 14_665
C(54) C(29) C(54) C(55) -92(2) ? . . 11_555 .
C(54) C(29) C(54) C(56) 47(2) ? . . 11_555 .
C(54) C(29) C(54) C(56) -93.2(15) ? . . 11_555 8_665
C(54) C(29) C(54) C(27) 158.2(13) ? 11_555 . . .
C(54) C(29) C(54) C(53) -28(2) ? 11_555 . . .
C(54) C(29) C(54) C(55) 92(2) ? 11_555 . . .
C(54) C(29) C(54) C(28) -171.4(19) ? 11_555 . . 11_555
C(54) C(29) C(54) C(28) 131.7(15) ? 11_555 . . 14_665
C(54) C(29) C(54) C(54) 102.8(16) ? 11_555 . . 8_665
C(54) C(29) C(54) C(56) -47(2) ? 11_555 . . 11_555
C(54) C(29) C(54) C(56) 93.2(15) ? 11_555 . . 14_665
C(54) C(29) C(55) S(6) -112.0(6) ? . . . .
C(54) C(29) C(55) S(6) -112.0(6) ? . . . 8_665
C(54) C(29) C(55) C(56) 118.7(16) ? . . . .
C(54) C(29) C(55) C(29) -112.0(6) ? . . . 8_665
C(54) C(29) C(55) C(54) -8.4(15) ? . . . 8_665
C(54) C(29) C(55) C(54) 136.0(11) ? . . . 11_555
C(54) C(29) C(55) C(54) 144.5(9) ? . . . 14_665
C(54) C(29) C(55) C(56) 137(2) ? . . . 8_665
C(54) C(29) C(55) C(56) 17.3(7) ? . . . 11_555
C(54) C(29) C(55) C(56) -1(2) ? . . . 14_665
C(55) C(29) C(54) C(27) 66(2) ? . . . .
C(55) C(29) C(54) C(53) -120(2) ? . . . .
C(55) C(29) C(54) C(28) 96(2) ? . . . 11_555
C(55) C(29) C(54) C(28) 39(2) ? . . . 14_665
C(55) C(29) C(54) C(54) 10.4(18) ? . . . 8_665
C(55) C(29) C(54) C(56) -140(2) ? . . . 11_555
C(55) C(29) C(54) C(56) 0.8(16) ? . . . 14_665
C(54) C(29) C(56) C(28) -169.2(11) ? . . . .
C(54) C(29) C(56) C(55) -102(2) ? . . . .
C(54) C(29) C(56) C(57) 8(2) ? . . . .
C(54) C(29) C(56) C(53) -43(4) ? . . . 11_555
C(54) C(29) C(56) C(54) -145.3(18) ? . . . 11_555
C(54) C(29) C(56) C(54) -124.3(12) ? . . . 14_665
C(54) C(29) C(56) C(56) 11.1(9) ? . . . 11_555
C(56) C(29) C(54) C(27) 179.0(12) ? . . . .
C(56) C(29) C(54) C(53) -7(2) ? . . . .
C(56) C(29) C(54) C(55) 113(2) ? . . . .
C(56) C(29) C(54) C(28) -151(2) ? . . . 11_555
C(56) C(29) C(54) C(28) 152.5(13) ? . . . 14_665
C(56) C(29) C(54) C(54) 123.6(13) ? . . . 8_665
C(56) C(29) C(54) C(56) -27(2) ? . . . 11_555
C(56) C(29) C(54) C(56) 114.0(12) ? . . . 14_665
C(54) C(29) C(56) C(28) 23.9(14) ? . . 11_555 11_555
C(54) C(29) C(56) C(57) -153(2) ? . . 11_555 11_555
C(54) C(29) C(56) C(53) -102(4) ? . . 11_555 .
C(54) C(29) C(56) C(55) -44(2) ? . . 11_555 .
C(54) C(29) C(56) C(56) -156.4(18) ? . . 11_555 .
C(56) C(29) C(54) C(27) -155(2) ? 11_555 . . .
C(56) C(29) C(54) C(53) 19.3(16) ? 11_555 . . .
C(56) C(29) C(54) C(55) 140(2) ? 11_555 . . .
C(56) C(29) C(54) C(28) -124(3) ? 11_555 . . 11_555
C(56) C(29) C(54) C(28) 179.0(15) ? 11_555 . . 14_665
C(56) C(29) C(54) C(54) 150(2) ? 11_555 . . 8_665
C(56) C(29) C(54) C(56) 140.5(19) ? 11_555 . . 14_665
C(54) C(29) C(55) S(6) 112.0(6) ? 11_555 . . .
C(54) C(29) C(55) S(6) 112.0(6) ? 11_555 . . 8_665
C(54) C(29) C(55) C(54) -136.0(11) ? 11_555 . . .
C(54) C(29) C(55) C(56) -17.3(7) ? 11_555 . . .
C(54) C(29) C(55) C(29) 112.0(6) ? 11_555 . . 8_665
C(54) C(29) C(55) C(54) -144.5(9) ? 11_555 . . 8_665
C(54) C(29) C(55) C(54) 8.4(15) ? 11_555 . . 14_665
C(54) C(29) C(55) C(56) 1(2) ? 11_555 . . 8_665
C(54) C(29) C(55) C(56) -118.7(16) ? 11_555 . . 11_555
C(54) C(29) C(55) C(56) -137(2) ? 11_555 . . 14_665
C(55) C(29) C(54) C(27) -66(2) ? . . 11_555 11_555
C(55) C(29) C(54) C(53) 120(2) ? . . 11_555 11_555
C(55) C(29) C(54) C(28) -96(2) ? . . 11_555 .
C(55) C(29) C(54) C(28) -39(2) ? . . 11_555 8_665
C(55) C(29) C(54) C(54) -10.4(18) ? . . 11_555 14_665
C(55) C(29) C(54) C(56) 140(2) ? . . 11_555 .
C(55) C(29) C(54) C(56) -0.8(16) ? . . 11_555 8_665
C(54) C(29) C(56) C(28) -23.9(14) ? 11_555 . . .
C(54) C(29) C(56) C(55) 44(2) ? 11_555 . . .
C(54) C(29) C(56) C(57) 153(2) ? 11_555 . . .
C(54) C(29) C(56) C(53) 102(4) ? 11_555 . . 11_555
C(54) C(29) C(56) C(54) 21.0(16) ? 11_555 . . 14_665
C(54) C(29) C(56) C(56) 156.4(18) ? 11_555 . . 11_555
C(56) C(29) C(54) C(27) 155(2) ? . . 11_555 11_555
C(56) C(29) C(54) C(53) -19.3(16) ? . . 11_555 11_555
C(56) C(29) C(54) C(28) 124(3) ? . . 11_555 .
C(56) C(29) C(54) C(28) -179.0(15) ? . . 11_555 8_665
C(56) C(29) C(54) C(54) -150(2) ? . . 11_555 14_665
C(56) C(29) C(54) C(55) -140(2) ? . . 11_555 .
C(56) C(29) C(54) C(56) -140.5(19) ? . . 11_555 8_665
C(54) C(29) C(56) C(28) 169.2(11) ? 11_555 . 11_555 11_555
C(54) C(29) C(56) C(57) -8(2) ? 11_555 . 11_555 11_555
C(54) C(29) C(56) C(53) 43(4) ? 11_555 . 11_555 .
C(54) C(29) C(56) C(54) 145.3(18) ? 11_555 . 11_555 .
C(54) C(29) C(56) C(55) 102(2) ? 11_555 . 11_555 .
C(54) C(29) C(56) C(56) -11.1(9) ? 11_555 . 11_555 .
C(56) C(29) C(54) C(27) -179.0(12) ? 11_555 . 11_555 11_555
C(56) C(29) C(54) C(53) 7(2) ? 11_555 . 11_555 11_555
C(56) C(29) C(54) C(28) 151(2) ? 11_555 . 11_555 .
C(56) C(29) C(54) C(28) -152.5(13) ? 11_555 . 11_555 8_665
C(56) C(29) C(54) C(54) -123.6(13) ? 11_555 . 11_555 14_665
C(56) C(29) C(54) C(55) -113(2) ? 11_555 . 11_555 .
C(56) C(29) C(54) C(56) 27(2) ? 11_555 . 11_555 .
C(56) C(29) C(54) C(56) -114.0(12) ? 11_555 . 11_555 8_665
C(55) C(29) C(56) C(28) -67(2) ? . . . .
C(55) C(29) C(56) C(57) 110(2) ? . . . .
C(55) C(29) C(56) C(53) 58(3) ? . . . 11_555
C(55) C(29) C(56) C(54) -44(2) ? . . . 11_555
C(55) C(29) C(56) C(54) -22.6(17) ? . . . 14_665
C(55) C(29) C(56) C(56) 113(2) ? . . . 11_555
C(56) C(29) C(55) S(6) 129.3(11) ? . . . .
C(56) C(29) C(55) S(6) 129.3(11) ? . . . 8_665
C(56) C(29) C(55) C(54) -118.7(16) ? . . . .
C(56) C(29) C(55) C(29) 129.3(11) ? . . . 8_665
C(56) C(29) C(55) C(54) -127.2(7) ? . . . 8_665
C(56) C(29) C(55) C(54) 17.3(7) ? . . . 11_555
C(56) C(29) C(55) C(54) 26(2) ? . . . 14_665
C(56) C(29) C(55) C(56) 19(3) ? . . . 8_665
C(56) C(29) C(55) C(56) -101(2) ? . . . 11_555
C(56) C(29) C(55) C(56) -120.1(15) ? . . . 14_665
C(55) C(29) C(56) C(28) 67(2) ? . . 11_555 11_555
C(55) C(29) C(56) C(57) -110(2) ? . . 11_555 11_555
C(55) C(29) C(56) C(53) -58(3) ? . . 11_555 .
C(55) C(29) C(56) C(54) 44(2) ? . . 11_555 .
C(55) C(29) C(56) C(56) -113(2) ? . . 11_555 .
C(56) C(29) C(55) S(6) -129.3(11) ? 11_555 . . .
C(56) C(29) C(55) S(6) -129.3(11) ? 11_555 . . 8_665
C(56) C(29) C(55) C(54) -17.3(7) ? 11_555 . . .
C(56) C(29) C(55) C(56) 101(2) ? 11_555 . . .
C(56) C(29) C(55) C(29) -129.3(11) ? 11_555 . . 8_665
C(56) C(29) C(55) C(54) -26(2) ? 11_555 . . 8_665
C(56) C(29) C(55) C(54) 118.7(16) ? 11_555 . . 11_555
C(56) C(29) C(55) C(54) 127.2(7) ? 11_555 . . 14_665
C(56) C(29) C(55) C(56) 120.1(15) ? 11_555 . . 8_665
C(56) C(29) C(55) C(56) -19(3) ? 11_555 . . 14_665
C(56) C(29) C(56) C(28) -179.7(8) ? . . 11_555 11_555
C(56) C(29) C(56) C(57) 3.2(18) ? . . 11_555 11_555
C(56) C(29) C(56) C(53) 54(3) ? . . 11_555 .
C(56) C(29) C(56) C(54) 156.4(18) ? . . 11_555 .
C(56) C(29) C(56) C(55) 113(2) ? . . 11_555 .
C(56) C(29) C(56) C(28) 179.7(8) ? 11_555 . . .
C(56) C(29) C(56) C(55) -113(2) ? 11_555 . . .
C(56) C(29) C(56) C(57) -3.2(18) ? 11_555 . . .
C(56) C(29) C(56) C(53) -54(3) ? 11_555 . . 11_555
C(56) C(29) C(56) C(54) -156.4(18) ? 11_555 . . 11_555
C(56) C(29) C(56) C(54) -135.4(10) ? 11_555 . . 14_665
C(31) C(30) C(31) C(32) 57.6(7) ? . . 11_555 11_555
C(31) C(30) C(31) C(32) -57.6(7) ? 11_555 . . .
C(30) C(31) C(32) C(33) 55.7(7) ? . . . .
C(31) C(32) C(33) C(32) -54.6(8) ? . . . 11_555
C(35) C(34) C(35) C(36) -65(2) ? . . 11_555 11_555
C(35) C(34) C(35) C(36) 65(2) ? 11_555 . . .
C(35) C(34) C(35) C(36) -25.8(18) ? 11_555 . . 3_665
C(35) C(34) C(35) C(36) -65(2) ? 11_555 . . 6_555
C(35) C(34) C(35) C(36) 25.8(18) ? 11_555 . . 8_665
C(35) C(34) C(36) C(35) 78(2) ? . . . 3_665
C(35) C(34) C(36) C(36) 60(2) ? . . . 3_665
C(35) C(34) C(36) C(36) 27.1(19) ? . . . 6_555
C(35) C(34) C(36) C(36) 102(2) ? . . . 8_665
C(36) C(34) C(35) C(35) -65(2) ? . . . 3_665
C(36) C(34) C(35) C(36) -91(2) ? . . . 3_665
C(36) C(34) C(35) C(36) -130(3) ? . . . 6_555
C(36) C(34) C(35) C(36) -39.2(16) ? . . . 8_665
C(35) C(34) C(36) C(35) -78(2) ? . . 6_555 3_665
C(35) C(34) C(36) C(36) -27.1(19) ? . . 6_555 .
C(35) C(34) C(36) C(36) -102(2) ? . . 6_555 3_665
C(35) C(34) C(36) C(36) -60(2) ? . . 6_555 8_665
C(36) C(34) C(35) C(36) 130(3) ? 6_555 . . .
C(36) C(34) C(35) C(35) 64.9(19) ? 6_555 . . 3_665
C(36) C(34) C(35) C(36) 39.2(16) ? 6_555 . . 3_665
C(36) C(34) C(35) C(36) 91(2) ? 6_555 . . 8_665
C(35) C(34) C(36) C(35) 128(2) ? . . 11_555 11_555
C(36) C(34) C(35) C(36) 41(2) ? 11_555 . . .
C(36) C(34) C(35) C(35) -24.1(15) ? 11_555 . . 3_665
C(36) C(34) C(35) C(36) -49.9(14) ? 11_555 . . 3_665
C(36) C(34) C(35) C(36) -89(2) ? 11_555 . . 6_555
C(36) C(34) C(35) C(36) 1.7(15) ? 11_555 . . 8_665
C(36) C(34) C(35) C(36) 89(2) ? 16_555 . . .
C(36) C(34) C(35) C(35) 24.1(15) ? 16_555 . . 3_665
C(36) C(34) C(35) C(36) -1.7(15) ? 16_555 . . 3_665
C(36) C(34) C(35) C(36) -41(2) ? 16_555 . . 6_555
C(36) C(34) C(35) C(36) 49.9(14) ? 16_555 . . 8_665
C(35) C(34) C(36) C(35) -128(2) ? 11_555 . . .
C(35) C(34) C(36) C(35) -50.0(15) ? 11_555 . . 3_665
C(35) C(34) C(36) C(36) -68.6(12) ? 11_555 . . 3_665
C(35) C(34) C(36) C(36) -101.2(12) ? 11_555 . . 6_555
C(35) C(34) C(36) C(36) -26.2(19) ? 11_555 . . 8_665
C(36) C(34) C(35) C(36) -41(2) ? . . 11_555 11_555
C(35) C(34) C(36) C(35) 128(2) ? 11_555 . 6_555 .
C(35) C(34) C(36) C(35) 50.0(15) ? 11_555 . 6_555 3_665
C(35) C(34) C(36) C(36) 101.2(12) ? 11_555 . 6_555 .
C(35) C(34) C(36) C(36) 26.2(19) ? 11_555 . 6_555 3_665
C(35) C(34) C(36) C(36) 68.6(12) ? 11_555 . 6_555 8_665
C(36) C(34) C(35) C(36) -89(2) ? 6_555 . 11_555 11_555
C(36) C(34) C(35) C(36) -130(3) ? 16_555 . 11_555 11_555
C(36) C(34) C(36) C(35) 27.1(19) ? . . 6_555 .
C(36) C(34) C(36) C(35) -51.1(12) ? . . 6_555 3_665
C(36) C(34) C(36) C(36) -75.0(16) ? . . 6_555 3_665
C(36) C(34) C(36) C(36) -32.6(9) ? . . 6_555 8_665
C(36) C(34) C(36) C(35) -27.1(19) ? 6_555 . . .
C(36) C(34) C(36) C(35) 51.1(12) ? 6_555 . . 3_665
C(36) C(34) C(36) C(36) 32.6(9) ? 6_555 . . 3_665
C(36) C(34) C(36) C(36) 75.0(16) ? 6_555 . . 8_665
C(36) C(34) C(36) C(35) 144(2) ? . . 11_555 11_555
C(36) C(34) C(36) C(35) -144(2) ? 11_555 . . .
C(36) C(34) C(36) C(35) -65.5(12) ? 11_555 . . 3_665
C(36) C(34) C(36) C(36) -84.1(9) ? 11_555 . . 3_665
C(36) C(34) C(36) C(36) -116.7(10) ? 11_555 . . 6_555
C(36) C(34) C(36) C(36) -41.6(16) ? 11_555 . . 8_665
C(36) C(34) C(36) C(35) -102(2) ? 16_555 . . .
C(36) C(34) C(36) C(35) -23.9(14) ? 16_555 . . 3_665
C(36) C(34) C(36) C(36) -42.4(10) ? 16_555 . . 3_665
C(36) C(34) C(36) C(36) -75.0(11) ? 16_555 . . 6_555
C(36) C(34) C(36) C(35) 102(2) ? 6_555 . 11_555 11_555
C(36) C(34) C(36) C(35) 102(2) ? 11_555 . 6_555 .
C(36) C(34) C(36) C(35) 23.9(14) ? 11_555 . 6_555 3_665
C(36) C(34) C(36) C(36) 75.0(11) ? 11_555 . 6_555 .
C(36) C(34) C(36) C(36) 42.4(11) ? 11_555 . 6_555 8_665
C(36) C(34) C(36) C(35) 144(2) ? 16_555 . 6_555 .
C(36) C(34) C(36) C(35) 65.5(12) ? 16_555 . 6_555 3_665
C(36) C(34) C(36) C(36) 116.7(10) ? 16_555 . 6_555 .
C(36) C(34) C(36) C(36) 41.6(16) ? 16_555 . 6_555 3_665
C(36) C(34) C(36) C(36) 84.1(9) ? 16_555 . 6_555 8_665
C(36) C(34) C(36) C(35) 27(2) ? 16_555 . 11_555 11_555
C(34) C(35) C(35) C(36) -86(2) ? . . 3_665 3_665
C(34) C(35) C(35) C(36) 86(2) ? . . 3_665 .
C(34) C(35) C(35) C(36) -86(2) ? . . 3_665 6_555
C(34) C(35) C(35) C(36) 86(2) ? . . 3_665 8_665
C(34) C(35) C(36) C(35) -114.7(13) ? . . . 3_665
C(34) C(35) C(36) C(36) -111.6(15) ? . . . 3_665
C(34) C(35) C(36) C(36) -106(4) ? . . . 6_555
C(34) C(35) C(36) C(36) -114.7(19) ? . . . 8_665
C(34) C(35) C(36) C(34) 47.7(14) ? . . 3_665 3_665
C(34) C(35) C(36) C(35) 104(2) ? . . 3_665 3_665
C(34) C(35) C(36) C(36) 97(2) ? . . 3_665 .
C(34) C(35) C(36) C(36) -76(2) ? . . 3_665 6_555
C(34) C(35) C(36) C(36) 100.1(14) ? . . 3_665 8_665
C(34) C(35) C(36) C(35) 114.7(13) ? . . 6_555 3_665
C(34) C(35) C(36) C(36) 106(4) ? . . 6_555 .
C(34) C(35) C(36) C(36) 114.7(19) ? . . 6_555 3_665
C(34) C(35) C(36) C(36) 111.6(15) ? . . 6_555 8_665
C(34) C(35) C(36) C(34) -47.7(14) ? . . 8_665 3_665
C(34) C(35) C(36) C(35) -104(2) ? . . 8_665 3_665
C(34) C(35) C(36) C(36) 76(2) ? . . 8_665 .
C(34) C(35) C(36) C(36) -100.1(14) ? . . 8_665 3_665
C(34) C(35) C(36) C(36) -97(2) ? . . 8_665 6_555
C(35) C(35) C(36) C(34) 114.7(13) ? 3_665 . . .
C(35) C(35) C(36) C(36) 3.1(14) ? 3_665 . . 3_665
C(35) C(35) C(36) C(36) 9(4) ? 3_665 . . 6_555
C(36) C(35) C(35) C(34) -86(2) ? . . 3_665 3_665
C(36) C(35) C(35) C(36) -172(3) ? . . 3_665 3_665
C(36) C(35) C(35) C(36) -172(4) ? . . 3_665 6_555
C(35) C(35) C(36) C(34) -57(2) ? 3_665 . 3_665 3_665
C(35) C(35) C(36) C(36) -7(3) ? 3_665 . 3_665 .
C(35) C(35) C(36) C(36) -4(2) ? 3_665 . 3_665 8_665
C(36) C(35) C(35) C(34) 86(2) ? 3_665 . 3_665 3_665
C(36) C(35) C(35) C(36) 172(3) ? 3_665 . 3_665 .
C(36) C(35) C(35) C(36) 172(4) ? 3_665 . 3_665 8_665
C(35) C(35) C(36) C(34) -114.7(13) ? 3_665 . 6_555 .
C(35) C(35) C(36) C(36) -9(4) ? 3_665 . 6_555 .
C(35) C(35) C(36) C(36) -3.1(14) ? 3_665 . 6_555 8_665
C(36) C(35) C(35) C(34) 86(2) ? 6_555 . 3_665 3_665
C(36) C(35) C(35) C(36) 172(4) ? 6_555 . 3_665 .
C(36) C(35) C(35) C(36) 172(3) ? 6_555 . 3_665 8_665
C(35) C(35) C(36) C(34) 57(2) ? 3_665 . 8_665 3_665
C(35) C(35) C(36) C(36) 4(2) ? 3_665 . 8_665 3_665
C(35) C(35) C(36) C(36) 7(3) ? 3_665 . 8_665 6_555
C(36) C(35) C(35) C(34) -86(2) ? 8_665 . 3_665 3_665
C(36) C(35) C(35) C(36) -172(4) ? 8_665 . 3_665 3_665
C(36) C(35) C(35) C(36) -172(3) ? 8_665 . 3_665 6_555
C(36) C(35) C(36) C(34) -50(2) ? . . 3_665 3_665
C(36) C(35) C(36) C(35) 7(3) ? . . 3_665 3_665
C(36) C(35) C(36) C(36) -173(4) ? . . 3_665 6_555
C(36) C(35) C(36) C(36) 3(2) ? . . 3_665 8_665
C(36) C(35) C(36) C(34) 111.6(15) ? 3_665 . . .
C(36) C(35) C(36) C(35) -3.1(14) ? 3_665 . . 3_665
C(36) C(35) C(36) C(36) 6(3) ? 3_665 . . 6_555
C(36) C(35) C(36) C(36) -3(2) ? 3_665 . . 8_665
C(36) C(35) C(36) C(34) -106(4) ? . . 6_555 .
C(36) C(35) C(36) C(35) 9(4) ? . . 6_555 3_665
C(36) C(35) C(36) C(36) 9(5) ? . . 6_555 3_665
C(36) C(35) C(36) C(36) 6(3) ? . . 6_555 8_665
C(36) C(35) C(36) C(34) 106(4) ? 6_555 . . .
C(36) C(35) C(36) C(35) -9(4) ? 6_555 . . 3_665
C(36) C(35) C(36) C(36) -6(3) ? 6_555 . . 3_665
C(36) C(35) C(36) C(36) -9(5) ? 6_555 . . 8_665
C(36) C(35) C(36) C(34) -123(2) ? . . 8_665 3_665
C(36) C(35) C(36) C(36) -176(3) ? . . 8_665 3_665
C(36) C(35) C(36) C(36) -173(4) ? . . 8_665 6_555
C(36) C(35) C(36) C(34) 114.7(19) ? 8_665 . . .
C(36) C(35) C(36) C(36) 3(2) ? 8_665 . . 3_665
C(36) C(35) C(36) C(36) 9(5) ? 8_665 . . 6_555
C(36) C(35) C(36) C(34) -114.7(19) ? 3_665 . 6_555 .
C(36) C(35) C(36) C(36) -9(5) ? 3_665 . 6_555 .
C(36) C(35) C(36) C(36) -3(2) ? 3_665 . 6_555 8_665
C(36) C(35) C(36) C(34) 123(2) ? 6_555 . 3_665 3_665
C(36) C(35) C(36) C(36) 173(4) ? 6_555 . 3_665 .
C(36) C(35) C(36) C(36) 176(3) ? 6_555 . 3_665 8_665
C(36) C(35) C(36) C(34) 52.4(11) ? 3_665 . 8_665 3_665
C(36) C(35) C(36) C(35) -4(2) ? 3_665 . 8_665 3_665
C(36) C(35) C(36) C(36) 176(3) ? 3_665 . 8_665 .
C(36) C(35) C(36) C(36) 3(2) ? 3_665 . 8_665 6_555
C(36) C(35) C(36) C(34) -52.4(11) ? 8_665 . 3_665 3_665
C(36) C(35) C(36) C(35) 4(2) ? 8_665 . 3_665 3_665
C(36) C(35) C(36) C(36) -3(2) ? 8_665 . 3_665 .
C(36) C(35) C(36) C(36) -176(3) ? 8_665 . 3_665 6_555
C(36) C(35) C(36) C(34) 50(2) ? 6_555 . 8_665 3_665
C(36) C(35) C(36) C(35) -7(3) ? 6_555 . 8_665 3_665
C(36) C(35) C(36) C(36) 173(4) ? 6_555 . 8_665 .
C(36) C(35) C(36) C(36) -3(2) ? 6_555 . 8_665 3_665
C(36) C(35) C(36) C(34) -111.6(15) ? 8_665 . 6_555 .
C(36) C(35) C(36) C(35) 3.1(14) ? 8_665 . 6_555 3_665
C(36) C(35) C(36) C(36) -6(3) ? 8_665 . 6_555 .
C(36) C(35) C(36) C(36) 3(2) ? 8_665 . 6_555 3_665
C(34) C(36) C(36) C(34) 82.0(8) ? . . 3_665 3_665
C(34) C(36) C(36) C(35) 135(2) ? . . 3_665 3_665
C(34) C(36) C(36) C(35) -53(2) ? . . 3_665 .
C(34) C(36) C(36) C(36) -49.0(13) ? . . 3_665 6_555
C(34) C(36) C(36) C(36) 131.0(15) ? . . 3_665 8_665
C(34) C(36) C(36) C(35) -62(4) ? . . 6_555 .
C(34) C(36) C(36) C(35) 127.8(12) ? . . 6_555 3_665
C(34) C(36) C(36) C(36) 126.1(13) ? . . 6_555 3_665
C(34) C(36) C(36) C(36) 126.1(13) ? . . 6_555 8_665
C(34) C(36) C(36) C(35) -68(2) ? . . 8_665 .
C(34) C(36) C(36) C(35) -68(3) ? . . 8_665 3_665
C(34) C(36) C(36) C(36) -64.0(16) ? . . 8_665 3_665
C(34) C(36) C(36) C(36) -64.0(13) ? . . 8_665 6_555
C(35) C(36) C(36) C(34) 135(2) ? . . 3_665 3_665
C(35) C(36) C(36) C(35) -173(3) ? . . 3_665 3_665
C(35) C(36) C(36) C(36) 4(2) ? . . 3_665 6_555
C(35) C(36) C(36) C(36) -176(3) ? . . 3_665 8_665
C(35) C(36) C(36) C(34) 62(4) ? . . 6_555 .
C(35) C(36) C(36) C(35) -170(5) ? . . 6_555 3_665
C(35) C(36) C(36) C(36) -172(5) ? . . 6_555 3_665
C(35) C(36) C(36) C(36) -172(5) ? . . 6_555 8_665
C(35) C(36) C(36) C(34) 68(3) ? . . 8_665 3_665
C(35) C(36) C(36) C(36) 4(3) ? . . 8_665 3_665
C(35) C(36) C(36) C(36) 4(2) ? . . 8_665 6_555
C(35) C(36) C(36) C(34) -53(2) ? 3_665 . 3_665 3_665
C(35) C(36) C(36) C(35) 173(3) ? 3_665 . 3_665 .
C(35) C(36) C(36) C(36) 176(3) ? 3_665 . 3_665 6_555
C(35) C(36) C(36) C(36) -4(2) ? 3_665 . 3_665 8_665
C(35) C(36) C(36) C(34) -127.8(12) ? 3_665 . 6_555 .
C(35) C(36) C(36) C(35) 170(5) ? 3_665 . 6_555 .
C(35) C(36) C(36) C(36) -1.7(13) ? 3_665 . 6_555 3_665
C(35) C(36) C(36) C(36) -1.7(13) ? 3_665 . 6_555 8_665
C(35) C(36) C(36) C(34) 68(2) ? 3_665 . 8_665 3_665
C(35) C(36) C(36) C(36) 4(2) ? 3_665 . 8_665 3_665
C(35) C(36) C(36) C(36) 4(3) ? 3_665 . 8_665 6_555
C(36) C(36) C(36) C(34) -126.1(13) ? 3_665 . 6_555 .
C(36) C(36) C(36) C(35) 172(5) ? 3_665 . 6_555 .
C(36) C(36) C(36) C(35) 1.7(13) ? 3_665 . 6_555 3_665
C(36) C(36) C(36) C(34) 131.0(15) ? 6_555 . 3_665 3_665
C(36) C(36) C(36) C(35) -176(3) ? 6_555 . 3_665 3_665
C(36) C(36) C(36) C(35) -4(2) ? 6_555 . 3_665 .
C(36) C(36) C(36) C(34) 64.0(13) ? 3_665 . 8_665 3_665
C(36) C(36) C(36) C(35) -4(3) ? 3_665 . 8_665 .
C(36) C(36) C(36) C(35) -4(2) ? 3_665 . 8_665 3_665
C(36) C(36) C(36) C(34) -49.0(13) ? 8_665 . 3_665 3_665
C(36) C(36) C(36) C(35) 4(2) ? 8_665 . 3_665 3_665
C(36) C(36) C(36) C(35) 176(3) ? 8_665 . 3_665 .
C(36) C(36) C(36) C(34) 64.0(16) ? 6_555 . 8_665 3_665
C(36) C(36) C(36) C(35) -4(2) ? 6_555 . 8_665 .
C(36) C(36) C(36) C(35) -4(3) ? 6_555 . 8_665 3_665
C(36) C(36) C(36) C(34) -126.1(13) ? 8_665 . 6_555 .
C(36) C(36) C(36) C(35) 172(5) ? 8_665 . 6_555 .
C(36) C(36) C(36) C(35) 1.7(13) ? 8_665 . 6_555 3_665
C(38) C(37) C(38) C(40) 123.8(15) ? . . 8_665 8_665
C(38) C(37) C(38) C(39) -57.6(13) ? . . 8_665 .
C(38) C(37) C(38) C(39) 57.6(13) ? 8_665 . . .
C(38) C(37) C(38) C(40) -123.8(15) ? 8_665 . . .
C(38) C(37) C(38) C(38) -64.0(14) ? 8_665 . . 6_555
C(38) C(37) C(38) C(40) -93.8(12) ? 8_665 . . 6_555
C(38) C(37) C(39) C(38) 118.7(8) ? . . . 8_665
C(39) C(37) C(38) C(40) 178.6(18) ? . . . .
C(39) C(37) C(38) C(38) -121.5(13) ? . . . 6_555
C(39) C(37) C(38) C(40) -151.3(14) ? . . . 6_555
C(38) C(37) C(40) C(38) -61.9(13) ? . . . 6_555
C(38) C(37) C(40) C(40) -103(2) ? . . . 6_555
C(40) C(37) C(38) C(39) -178.6(18) ? . . . .
C(40) C(37) C(38) C(38) 59.8(13) ? . . . 6_555
C(40) C(37) C(38) C(40) 30.0(12) ? . . . 6_555
C(38) C(37) C(40) C(38) -71.5(19) ? . . 8_665 8_665
C(40) C(37) C(38) C(39) 94(2) ? 8_665 . . .
C(40) C(37) C(38) C(40) -88(2) ? 8_665 . . .
C(40) C(37) C(38) C(38) -28(2) ? 8_665 . . 6_555
C(40) C(37) C(38) C(40) -57.8(18) ? 8_665 . . 6_555
C(38) C(37) C(39) C(38) -118.7(8) ? 8_665 . . .
C(39) C(37) C(38) C(40) -178.6(18) ? . . 8_665 8_665
C(38) C(37) C(40) C(38) 71.5(19) ? 8_665 . . .
C(38) C(37) C(40) C(38) 10(2) ? 8_665 . . 6_555
C(38) C(37) C(40) C(40) -32(3) ? 8_665 . . 6_555
C(40) C(37) C(38) C(40) 88(2) ? . . 8_665 8_665
C(40) C(37) C(38) C(39) -94(2) ? . . 8_665 .
C(40) C(37) C(38) C(39) 178.6(18) ? 8_665 . 8_665 .
C(39) C(37) C(40) C(38) -1.3(17) ? . . . .
C(39) C(37) C(40) C(38) -63.2(18) ? . . . 6_555
C(39) C(37) C(40) C(40) -105(2) ? . . . 6_555
C(40) C(37) C(39) C(38) 0.8(11) ? . . . .
C(40) C(37) C(39) C(38) 119.5(13) ? . . . 8_665
C(39) C(37) C(40) C(38) 1.3(17) ? . . 8_665 8_665
C(40) C(37) C(39) C(38) -119.5(13) ? 8_665 . . .
C(40) C(37) C(39) C(38) -0.8(11) ? 8_665 . . 8_665
C(40) C(37) C(40) C(38) -112.3(19) ? . . 8_665 8_665
C(40) C(37) C(40) C(38) 112.3(18) ? 8_665 . . .
C(40) C(37) C(40) C(38) 50(2) ? 8_665 . . 6_555
C(40) C(37) C(40) C(40) 9(3) ? 8_665 . . 6_555
C(37) C(38) C(38) C(40) -54.9(15) ? . . 6_555 6_555
C(37) C(38) C(38) C(40) -54.9(13) ? . . 6_555 .
C(37) C(38) C(39) C(38) -69.4(14) ? . . . 8_665
C(37) C(38) C(40) C(38) 120.8(10) ? . . . 6_555
C(37) C(38) C(40) C(40) 120.8(19) ? . . . 6_555
C(37) C(38) C(40) C(38) 128.8(13) ? . . 6_555 6_555
C(37) C(38) C(40) C(40) -51.2(19) ? . . 6_555 .
C(38) C(38) C(39) C(37) 74.4(16) ? 6_555 . . .
C(38) C(38) C(39) C(38) 5.0(18) ? 6_555 . . 8_665
C(39) C(38) C(38) C(40) -90.5(16) ? . . 6_555 6_555
C(39) C(38) C(38) C(40) -90.5(16) ? . . 6_555 .
C(38) C(38) C(40) C(37) -120.8(10) ? 6_555 . . .
C(39) C(38) C(40) C(37) 0.8(10) ? . . . .
C(39) C(38) C(40) C(38) 121.6(9) ? . . . 6_555
C(39) C(38) C(40) C(40) 121.6(16) ? . . . 6_555
C(40) C(38) C(39) C(37) -1.2(16) ? . . . .
C(40) C(38) C(39) C(38) -70.6(16) ? . . . 8_665
C(39) C(38) C(40) C(38) 111.0(13) ? . . 6_555 6_555
C(39) C(38) C(40) C(40) -69(2) ? . . 6_555 .
C(40) C(38) C(39) C(37) 32.1(16) ? 6_555 . . .
C(40) C(38) C(39) C(38) -37.3(16) ? 6_555 . . 8_665
C(40) C(38) C(40) C(37) -120.8(19) ? 6_555 . . .
C(37) C(40) C(40) C(38) 87(2) ? . . 6_555 6_555
C(37) C(40) C(40) C(38) 87(2) ? . . 6_555 .
C(43) C(43) C(44) C(43) -43.5(11) ? 11_555 . . 3_765
C(43) C(43) C(44) C(44) -97.6(10) ? 11_555 . . 3_765
C(43) C(43) C(44) C(45) 3.9(12) ? 11_555 . . 3_765
C(44) C(43) C(43) C(45) 92.8(10) ? . . 11_555 11_555
C(44) C(43) C(43) C(45) 92.8(10) ? . . 11_555 .
C(43) C(43) C(44) C(43) 42.5(11) ? 11_555 . 3_765 3_765
C(43) C(43) C(44) C(44) 103.6(10) ? 11_555 . 3_765 .
C(43) C(43) C(44) C(45) -57.0(10) ? 11_555 . 3_765 .
C(44) C(43) C(43) C(44) -45.3(11) ? 3_765 . 11_555 11_555
C(44) C(43) C(43) C(45) 47.5(9) ? 3_765 . 11_555 11_555
C(44) C(43) C(43) C(45) 47.5(8) ? 3_765 . 11_555 .
C(43) C(43) C(45) C(44) 129.3(8) ? 11_555 . . 3_765
C(45) C(43) C(43) C(44) -92.8(10) ? . . 11_555 11_555
C(45) C(43) C(43) C(44) -92.8(10) ? 11_555 . 11_555 11_555
C(44) C(43) C(44) C(43) -61.1(9) ? . . 3_765 3_765
C(44) C(43) C(44) C(45) -160.6(12) ? . . 3_765 .
C(44) C(43) C(44) C(43) 54.1(8) ? 3_765 . . 3_765
C(44) C(43) C(44) C(45) 101.5(11) ? 3_765 . . 3_765
C(44) C(43) C(45) C(43) -116.8(8) ? . . . 11_555
C(44) C(43) C(45) C(44) 12.5(7) ? . . . 3_765
C(44) C(43) C(45) C(45) -116.8(12) ? . . . 11_555
C(45) C(43) C(44) C(43) 37.3(10) ? . . . 3_765
C(45) C(43) C(44) C(44) -16.8(10) ? . . . 3_765
C(45) C(43) C(44) C(45) 84.7(11) ? . . . 3_765
C(44) C(43) C(45) C(43) -109.1(9) ? . . 11_555 11_555
C(44) C(43) C(45) C(45) 70.9(14) ? . . 11_555 .
C(45) C(43) C(44) C(43) 7.1(10) ? 11_555 . . 3_765
C(45) C(43) C(44) C(44) -47.0(10) ? 11_555 . . 3_765
C(45) C(43) C(44) C(45) 54.5(11) ? 11_555 . . 3_765
C(44) C(43) C(45) C(43) -129.3(8) ? 3_765 . . 11_555
C(44) C(43) C(45) C(45) -129.3(14) ? 3_765 . . 11_555
C(45) C(43) C(44) C(43) 99.5(10) ? . . 3_765 3_765
C(45) C(43) C(44) C(44) 160.6(12) ? . . 3_765 .
C(44) C(43) C(45) C(43) -137.7(9) ? 3_765 . 11_555 11_555
C(44) C(43) C(45) C(45) 42.3(12) ? 3_765 . 11_555 .
C(45) C(43) C(44) C(43) 75.2(8) ? 11_555 . 3_765 3_765
C(45) C(43) C(44) C(44) 136.2(9) ? 11_555 . 3_765 .
C(45) C(43) C(44) C(45) -24.3(8) ? 11_555 . 3_765 .
C(45) C(43) C(45) C(44) 129.3(14) ? 11_555 . . 3_765
C(43) C(44) C(44) C(43) 122.7(6) ? . . 3_765 3_765
C(43) C(44) C(44) C(45) 13.9(8) ? . . 3_765 .
C(43) C(44) C(45) C(43) -98.7(9) ? . . 3_765 3_765
C(43) C(44) C(44) C(43) -122.7(6) ? 3_765 . 3_765 .
C(43) C(44) C(44) C(45) -108.9(9) ? 3_765 . 3_765 .
C(44) C(44) C(45) C(43) -18.0(11) ? 3_765 . 3_765 3_765
C(45) C(44) C(44) C(43) -108.9(9) ? 3_765 . 3_765 .
C(45) C(44) C(44) C(43) 13.9(8) ? 3_765 . 3_765 3_765
C(45) C(44) C(44) C(45) -95.0(11) ? 3_765 . 3_765 .
C(44) C(45) C(45) C(43) -82.5(16) ? 3_765 . 11_555 .
C(44) C(45) C(45) C(43) -82.5(17) ? 3_765 . 11_555 11_555
C(52) C(52) C(53) C(54) 11(2) ? 11_555 . . .
C(52) C(52) C(53) C(56) 21(2) ? 11_555 . . 11_555
C(52) C(52) C(53) C(57) 39(2) ? 11_555 . . 11_555
C(53) C(52) C(52) C(57) -25.1(18) ? . . 11_555 11_555
C(53) C(52) C(52) C(58) 170.4(16) ? . . 11_555 11_555
C(53) C(52) C(52) C(57) -25(2) ? . . 11_555 .
C(52) C(52) C(57) C(56) -162(2) ? 11_555 . . .
C(52) C(52) C(57) C(53) -69(2) ? 11_555 . . 11_555
C(57) C(52) C(52) C(53) 25.1(18) ? . . 11_555 11_555
C(57) C(52) C(52) C(58) -164(2) ? . . 11_555 11_555
C(52) C(52) C(57) C(56) -64(6) ? 11_555 . 11_555 11_555
C(52) C(52) C(57) C(53) -156.1(15) ? 11_555 . 11_555 .
C(57) C(52) C(52) C(53) 25(2) ? 11_555 . 11_555 11_555
C(57) C(52) C(52) C(58) -164.5(18) ? 11_555 . 11_555 11_555
C(58) C(52) C(52) C(53) -170.4(16) ? . . 11_555 11_555
C(58) C(52) C(52) C(57) 164(2) ? . . 11_555 11_555
C(58) C(52) C(52) C(57) 164.5(18) ? . . 11_555 .
C(53) C(52) C(57) C(52) 162.2(19) ? . . . 11_555
C(53) C(52) C(57) C(56) 0.0(18) ? . . . .
C(53) C(52) C(57) C(53) 93(2) ? . . . 11_555
C(53) C(52) C(57) C(57) -17.8(16) ? . . . 11_555
C(57) C(52) C(53) C(54) 0.1(18) ? . . . .
C(57) C(52) C(53) C(56) 9.5(15) ? . . . 11_555
C(57) C(52) C(53) C(57) 28(2) ? . . . 11_555
C(53) C(52) C(57) C(52) 156.1(15) ? . . 11_555 11_555
C(53) C(52) C(57) C(56) 92(6) ? . . 11_555 11_555
C(53) C(52) C(57) C(57) 156.1(19) ? . . 11_555 .
C(57) C(52) C(53) C(54) -28(2) ? 11_555 . . .
C(57) C(52) C(53) C(56) -18(2) ? 11_555 . . 11_555
C(53) C(52) C(58) C(58) -173.2(11) ? . . . 11_555
C(58) C(52) C(53) C(54) -179.9(10) ? . . . .
C(58) C(52) C(53) C(56) -170.4(10) ? . . . 11_555
C(58) C(52) C(53) C(57) -152(2) ? . . . 11_555
C(57) C(52) C(57) C(56) -64(6) ? . . 11_555 11_555
C(57) C(52) C(57) C(53) -156.1(19) ? . . 11_555 .
C(57) C(52) C(57) C(56) 18(2) ? 11_555 . . .
C(57) C(52) C(57) C(53) 111(2) ? 11_555 . . 11_555
C(57) C(52) C(58) C(58) 6.9(12) ? . . . 11_555
C(58) C(52) C(57) C(52) -18(2) ? . . . 11_555
C(58) C(52) C(57) C(56) 180.0(10) ? . . . .
C(58) C(52) C(57) C(53) -87(2) ? . . . 11_555
C(58) C(52) C(57) C(57) 162(2) ? . . . 11_555
C(57) C(52) C(58) C(58) 148(3) ? 11_555 . . 11_555
C(58) C(52) C(57) C(52) -147(4) ? . . 11_555 11_555
C(58) C(52) C(57) C(56) 150(3) ? . . 11_555 11_555
C(58) C(52) C(57) C(53) 57(4) ? . . 11_555 .
C(58) C(52) C(57) C(57) -147(3) ? . . 11_555 .
C(52) C(53) C(54) C(27) 177.8(11) ? . . . .
C(52) C(53) C(54) C(29) 3(2) ? . . . .
C(52) C(53) C(54) C(55) -15(2) ? . . . .
C(52) C(53) C(54) C(28) 156.9(15) ? . . . 11_555
C(52) C(53) C(54) C(28) -152.5(12) ? . . . 14_665
C(52) C(53) C(54) C(54) -103.3(11) ? . . . 8_665
C(52) C(53) C(54) C(56) 19.4(19) ? . . . 11_555
C(52) C(53) C(54) C(56) -80.3(14) ? . . . 14_665
C(52) C(53) C(56) C(28) 172.0(11) ? . . 11_555 11_555
C(52) C(53) C(56) C(57) 6.7(9) ? . . 11_555 11_555
C(52) C(53) C(56) C(29) -58(3) ? . . 11_555 .
C(52) C(53) C(56) C(54) -163.3(16) ? . . 11_555 .
C(52) C(53) C(56) C(55) -87.4(14) ? . . 11_555 .
C(52) C(53) C(56) C(56) -15.3(15) ? . . 11_555 .
C(52) C(53) C(57) C(52) -56(2) ? . . 11_555 11_555
C(52) C(53) C(57) C(56) -161(2) ? . . 11_555 11_555
C(52) C(53) C(57) C(57) -114(4) ? . . 11_555 .
C(54) C(53) C(56) C(28) -24.7(14) ? . . 11_555 11_555
C(54) C(53) C(56) C(57) 170.0(19) ? . . 11_555 11_555
C(54) C(53) C(56) C(29) 105(4) ? . . 11_555 .
C(54) C(53) C(56) C(55) 75.9(19) ? . . 11_555 .
C(54) C(53) C(56) C(56) 148(2) ? . . 11_555 .
C(56) C(53) C(54) C(27) 158(2) ? 11_555 . . .
C(56) C(53) C(54) C(29) -16.1(13) ? 11_555 . . .
C(56) C(53) C(54) C(55) -33.9(13) ? 11_555 . . .
C(56) C(53) C(54) C(28) 138(2) ? 11_555 . . 11_555
C(56) C(53) C(54) C(28) -172(2) ? 11_555 . . 14_665
C(56) C(53) C(54) C(54) -122.7(16) ? 11_555 . . 8_665
C(56) C(53) C(54) C(56) -99.7(13) ? 11_555 . . 14_665
C(54) C(53) C(57) C(52) 156(2) ? . . 11_555 .
C(54) C(53) C(57) C(52) 100(2) ? . . 11_555 11_555
C(54) C(53) C(57) C(56) -5.0(10) ? . . 11_555 11_555
C(54) C(53) C(57) C(57) 42(3) ? . . 11_555 .
C(57) C(53) C(54) C(27) 168.1(13) ? 11_555 . . .
C(57) C(53) C(54) C(29) -6.4(19) ? 11_555 . . .
C(57) C(53) C(54) C(55) -24(2) ? 11_555 . . .
C(57) C(53) C(54) C(28) 147.3(17) ? 11_555 . . 11_555
C(57) C(53) C(54) C(28) -162.2(14) ? 11_555 . . 14_665
C(57) C(53) C(54) C(54) -113.0(12) ? 11_555 . . 8_665
C(57) C(53) C(54) C(56) 9.7(18) ? 11_555 . . 11_555
C(57) C(53) C(54) C(56) -90.0(14) ? 11_555 . . 14_665
C(56) C(53) C(57) C(52) 161(2) ? 11_555 . 11_555 .
C(56) C(53) C(57) C(52) 105(2) ? 11_555 . 11_555 11_555
C(56) C(53) C(57) C(57) 47(3) ? 11_555 . 11_555 .
C(57) C(53) C(56) C(28) 165.3(13) ? 11_555 . 11_555 11_555
C(57) C(53) C(56) C(29) -65(3) ? 11_555 . 11_555 .
C(57) C(53) C(56) C(54) -170.0(19) ? 11_555 . 11_555 .
C(57) C(53) C(56) C(55) -94.1(15) ? 11_555 . 11_555 .
C(57) C(53) C(56) C(56) -22.0(15) ? 11_555 . 11_555 .
C(27) C(54) C(54) C(29) -133.4(8) ? . . 8_665 8_665
C(27) C(54) C(54) C(53) 104.9(6) ? . . 8_665 8_665
C(27) C(54) C(54) C(28) -0.1(9) ? . . 8_665 11_555
C(27) C(54) C(54) C(28) -0.1(9) ? . . 8_665 14_665
C(27) C(54) C(54) C(55) -136.6(7) ? . . 8_665 .
C(27) C(54) C(54) C(56) -163(2) ? . . 8_665 11_555
C(27) C(54) C(54) C(56) -163(2) ? . . 8_665 14_665
C(27) C(54) C(55) S(6) -26.9(13) ? . . . .
C(27) C(54) C(55) S(6) -74.1(10) ? . . . 8_665
C(27) C(54) C(55) C(29) -124(2) ? . . . .
C(27) C(54) C(55) C(56) -168.3(10) ? . . . .
C(27) C(54) C(55) C(29) 34(2) ? . . . 8_665
C(27) C(54) C(55) C(54) 45.3(9) ? . . . 8_665
C(27) C(54) C(55) C(54) -176.3(9) ? . . . 11_555
C(27) C(54) C(55) C(56) 94.2(12) ? . . . 8_665
C(27) C(54) C(55) C(56) -157(2) ? . . . 11_555
C(27) C(54) C(55) C(56) 55.5(10) ? . . . 14_665
C(27) C(54) C(56) C(28) -24(2) ? . . 11_555 11_555
C(27) C(54) C(56) C(57) -116(3) ? . . 11_555 11_555
C(27) C(54) C(56) C(29) 91(3) ? . . 11_555 .
C(27) C(54) C(56) C(53) -107(3) ? . . 11_555 .
C(27) C(54) C(56) C(55) 103(2) ? . . 11_555 .
C(27) C(54) C(56) C(56) 117(3) ? . . 11_555 .
C(27) C(54) C(56) C(28) 2.9(8) ? . . 14_665 14_665
C(27) C(54) C(56) C(57) 108.9(8) ? . . 14_665 14_665
C(27) C(54) C(56) C(55) -132.9(7) ? . . 14_665 .
C(28) C(54) C(54) C(27) 0.1(9) ? 11_555 . 8_665 .
C(28) C(54) C(54) C(29) -133.3(13) ? 11_555 . 8_665 8_665
C(28) C(54) C(54) C(53) 105.0(13) ? 11_555 . 8_665 8_665
C(28) C(54) C(54) C(55) -136.5(13) ? 11_555 . 8_665 .
C(28) C(54) C(54) C(56) -163(2) ? 11_555 . 8_665 11_555
C(28) C(54) C(54) C(56) -163(2) ? 11_555 . 8_665 14_665
C(28) C(54) C(55) S(6) -3(2) ? 11_555 . . .
C(28) C(54) C(55) S(6) -50(2) ? 11_555 . . 8_665
C(28) C(54) C(55) C(29) -100(2) ? 11_555 . . .
C(28) C(54) C(55) C(56) -144(2) ? 11_555 . . .
C(28) C(54) C(55) C(29) 57(3) ? 11_555 . . 8_665
C(28) C(54) C(55) C(54) 69.2(19) ? 11_555 . . 8_665
C(28) C(54) C(55) C(54) -152.4(19) ? 11_555 . . 11_555
C(28) C(54) C(55) C(56) 118(2) ? 11_555 . . 8_665
C(28) C(54) C(55) C(56) -134(3) ? 11_555 . . 11_555
C(28) C(54) C(55) C(56) 79(2) ? 11_555 . . 14_665
C(28) C(54) C(56) C(57) -92(3) ? 11_555 . 11_555 11_555
C(28) C(54) C(56) C(29) 115(2) ? 11_555 . 11_555 .
C(28) C(54) C(56) C(53) -84(2) ? 11_555 . 11_555 .
C(28) C(54) C(56) C(55) 127(2) ? 11_555 . 11_555 .
C(28) C(54) C(56) C(56) 141(2) ? 11_555 . 11_555 .
C(28) C(54) C(56) C(28) 5.3(14) ? 11_555 . 14_665 14_665
C(28) C(54) C(56) C(57) 111.2(14) ? 11_555 . 14_665 14_665
C(28) C(54) C(56) C(55) -130.5(14) ? 11_555 . 14_665 .
C(28) C(54) C(54) C(27) 0.1(9) ? 14_665 . 8_665 .
C(28) C(54) C(54) C(29) -133.3(14) ? 14_665 . 8_665 8_665
C(28) C(54) C(54) C(53) 105.0(11) ? 14_665 . 8_665 8_665
C(28) C(54) C(54) C(55) -136.5(13) ? 14_665 . 8_665 .
C(28) C(54) C(54) C(56) -163(2) ? 14_665 . 8_665 11_555
C(28) C(54) C(54) C(56) -163(2) ? 14_665 . 8_665 14_665
C(28) C(54) C(55) S(6) -46.7(11) ? 14_665 . . .
C(28) C(54) C(55) S(6) -93.9(9) ? 14_665 . . 8_665
C(28) C(54) C(55) C(29) -143(2) ? 14_665 . . .
C(28) C(54) C(55) C(56) 171.8(9) ? 14_665 . . .
C(28) C(54) C(55) C(29) 14(2) ? 14_665 . . 8_665
C(28) C(54) C(55) C(54) 25.5(8) ? 14_665 . . 8_665
C(28) C(54) C(55) C(54) 163.9(10) ? 14_665 . . 11_555
C(28) C(54) C(55) C(56) 74.4(11) ? 14_665 . . 8_665
C(28) C(54) C(55) C(56) -177(2) ? 14_665 . . 11_555
C(28) C(54) C(55) C(56) 35.7(8) ? 14_665 . . 14_665
C(28) C(54) C(56) C(28) -118(7) ? 14_665 . 11_555 11_555
C(28) C(54) C(56) C(57) 150(5) ? 14_665 . 11_555 11_555
C(28) C(54) C(56) C(29) -3(4) ? 14_665 . 11_555 .
C(28) C(54) C(56) C(53) 159(6) ? 14_665 . 11_555 .
C(28) C(54) C(56) C(55) 9(6) ? 14_665 . 11_555 .
C(28) C(54) C(56) C(56) 23(8) ? 14_665 . 11_555 .
C(28) C(54) C(56) C(57) 106.0(10) ? 14_665 . 14_665 14_665
C(28) C(54) C(56) C(55) -135.8(10) ? 14_665 . 14_665 .
C(29) C(54) C(54) C(27) 133.4(8) ? . . 8_665 .
C(29) C(54) C(54) C(53) -121.7(7) ? . . 8_665 8_665
C(29) C(54) C(54) C(28) 133.3(14) ? . . 8_665 11_555
C(29) C(54) C(54) C(28) 133.3(13) ? . . 8_665 14_665
C(29) C(54) C(54) C(55) -3.2(5) ? . . 8_665 .
C(29) C(54) C(54) C(56) -29.7(19) ? . . 8_665 11_555
C(29) C(54) C(54) C(56) -30(2) ? . . 8_665 14_665
C(29) C(54) C(55) S(6) 96.6(19) ? . . . .
C(29) C(54) C(55) S(6) 49.4(17) ? . . . 8_665
C(29) C(54) C(55) C(56) -44.8(18) ? . . . .
C(29) C(54) C(55) C(29) 157(3) ? . . . 8_665
C(29) C(54) C(55) C(54) 169(2) ? . . . 8_665
C(29) C(54) C(55) C(54) -52.8(19) ? . . . 11_555
C(29) C(54) C(55) C(56) -142(2) ? . . . 8_665
C(29) C(54) C(55) C(56) -34(2) ? . . . 11_555
C(29) C(54) C(55) C(56) 179.0(19) ? . . . 14_665
C(29) C(54) C(56) C(28) -115(2) ? . . 11_555 11_555
C(29) C(54) C(56) C(57) 153(2) ? . . 11_555 11_555
C(29) C(54) C(56) C(53) 161.8(15) ? . . 11_555 .
C(29) C(54) C(56) C(55) 12.0(8) ? . . 11_555 .
C(29) C(54) C(56) C(56) 25.9(17) ? . . 11_555 .
C(29) C(54) C(56) C(28) 135.5(10) ? . . 14_665 14_665
C(29) C(54) C(56) C(57) -118.6(9) ? . . 14_665 14_665
C(29) C(54) C(56) C(55) -0.3(6) ? . . 14_665 .
C(53) C(54) C(54) C(27) -104.9(6) ? . . 8_665 .
C(53) C(54) C(54) C(29) 121.7(7) ? . . 8_665 8_665
C(53) C(54) C(54) C(28) -105.0(11) ? . . 8_665 11_555
C(53) C(54) C(54) C(28) -105.0(13) ? . . 8_665 14_665
C(53) C(54) C(54) C(55) 118.5(6) ? . . 8_665 .
C(53) C(54) C(54) C(56) 92(2) ? . . 8_665 11_555
C(53) C(54) C(54) C(56) 92(2) ? . . 8_665 14_665
C(53) C(54) C(55) S(6) 165.6(12) ? . . . .
C(53) C(54) C(55) S(6) 118.4(13) ? . . . 8_665
C(53) C(54) C(55) C(29) 69(2) ? . . . .
C(53) C(54) C(55) C(56) 24.2(16) ? . . . .
C(53) C(54) C(55) C(29) -134(2) ? . . . 8_665
C(53) C(54) C(55) C(54) -122.2(18) ? . . . 8_665
C(53) C(54) C(55) C(54) 16.2(19) ? . . . 11_555
C(53) C(54) C(55) C(56) -73.2(16) ? . . . 8_665
C(53) C(54) C(55) C(56) 35.1(14) ? . . . 11_555
C(53) C(54) C(55) C(56) -111.9(15) ? . . . 14_665
C(53) C(54) C(56) C(28) 84(2) ? . . 11_555 11_555
C(53) C(54) C(56) C(57) -8.6(15) ? . . 11_555 11_555
C(53) C(54) C(56) C(29) -161.8(15) ? . . 11_555 .
C(53) C(54) C(56) C(55) -149.8(11) ? . . 11_555 .
C(53) C(54) C(56) C(56) -136(2) ? . . 11_555 .
C(53) C(54) C(56) C(28) -114.7(10) ? . . 14_665 14_665
C(53) C(54) C(56) C(57) -8.7(10) ? . . 14_665 14_665
C(53) C(54) C(56) C(55) 109.5(6) ? . . 14_665 .
C(54) C(54) C(55) S(6) -72.2(9) ? 8_665 . . .
C(54) C(54) C(55) S(6) -119.4(8) ? 8_665 . . 8_665
C(54) C(54) C(55) C(29) -169(2) ? 8_665 . . .
C(54) C(54) C(55) C(56) 146.3(9) ? 8_665 . . .
C(54) C(54) C(55) C(29) -12(2) ? 8_665 . . 8_665
C(54) C(54) C(55) C(54) 138.4(10) ? 8_665 . . 11_555
C(54) C(54) C(55) C(56) 48.9(10) ? 8_665 . . 8_665
C(54) C(54) C(55) C(56) 157.2(19) ? 8_665 . . 11_555
C(54) C(54) C(55) C(56) 10.2(7) ? 8_665 . . 14_665
C(55) C(54) C(54) C(27) 136.6(7) ? . . 8_665 .
C(55) C(54) C(54) C(29) 3.2(5) ? . . 8_665 8_665
C(55) C(54) C(54) C(53) -118.5(6) ? . . 8_665 8_665
C(55) C(54) C(54) C(28) 136.5(13) ? . . 8_665 11_555
C(55) C(54) C(54) C(28) 136.5(13) ? . . 8_665 14_665
C(55) C(54) C(54) C(56) -26(2) ? . . 8_665 11_555
C(55) C(54) C(54) C(56) -26(2) ? . . 8_665 14_665
C(54) C(54) C(56) C(28) -154(3) ? 8_665 . 11_555 11_555
C(54) C(54) C(56) C(57) 113.9(16) ? 8_665 . 11_555 11_555
C(54) C(54) C(56) C(29) -39(2) ? 8_665 . 11_555 .
C(54) C(54) C(56) C(53) 122.6(19) ? 8_665 . 11_555 .
C(54) C(54) C(56) C(55) -27(2) ? 8_665 . 11_555 .
C(54) C(54) C(56) C(56) -13(3) ? 8_665 . 11_555 .
C(56) C(54) C(54) C(27) 163(2) ? 11_555 . 8_665 .
C(56) C(54) C(54) C(29) 30(2) ? 11_555 . 8_665 8_665
C(56) C(54) C(54) C(53) -92(2) ? 11_555 . 8_665 8_665
C(56) C(54) C(54) C(28) 163(2) ? 11_555 . 8_665 11_555
C(56) C(54) C(54) C(28) 163(2) ? 11_555 . 8_665 14_665
C(56) C(54) C(54) C(55) 26(2) ? 11_555 . 8_665 .
C(54) C(54) C(56) C(28) -13(2) ? 8_665 . 14_665 14_665
C(54) C(54) C(56) C(57) 93(2) ? 8_665 . 14_665 14_665
C(54) C(54) C(56) C(55) -148(2) ? 8_665 . 14_665 .
C(56) C(54) C(54) C(27) 163(2) ? 14_665 . 8_665 .
C(56) C(54) C(54) C(29) 29.7(18) ? 14_665 . 8_665 8_665
C(56) C(54) C(54) C(53) -92(2) ? 14_665 . 8_665 8_665
C(56) C(54) C(54) C(28) 163(2) ? 14_665 . 8_665 11_555
C(56) C(54) C(54) C(28) 163(2) ? 14_665 . 8_665 14_665
C(56) C(54) C(54) C(55) 26(2) ? 14_665 . 8_665 .
C(55) C(54) C(56) C(28) -127(2) ? . . 11_555 11_555
C(55) C(54) C(56) C(57) 141(2) ? . . 11_555 11_555
C(55) C(54) C(56) C(29) -12.0(8) ? . . 11_555 .
C(55) C(54) C(56) C(53) 149.8(11) ? . . 11_555 .
C(55) C(54) C(56) C(56) 14(2) ? . . 11_555 .
C(56) C(54) C(55) S(6) 130.5(15) ? 11_555 . . .
C(56) C(54) C(55) S(6) 83.4(15) ? 11_555 . . 8_665
C(56) C(54) C(55) C(29) 34(2) ? 11_555 . . .
C(56) C(54) C(55) C(56) -10.9(17) ? 11_555 . . .
C(56) C(54) C(55) C(29) -169(2) ? 11_555 . . 8_665
C(56) C(54) C(55) C(54) -157.2(19) ? 11_555 . . 8_665
C(56) C(54) C(55) C(54) -18.8(19) ? 11_555 . . 11_555
C(56) C(54) C(55) C(56) -108.3(17) ? 11_555 . . 8_665
C(56) C(54) C(55) C(56) -147.0(17) ? 11_555 . . 14_665
C(55) C(54) C(56) C(28) 135.8(10) ? . . 14_665 14_665
C(55) C(54) C(56) C(57) -118.3(8) ? . . 14_665 14_665
C(56) C(54) C(55) S(6) -82.5(6) ? 14_665 . . .
C(56) C(54) C(55) S(6) -129.6(5) ? 14_665 . . 8_665
C(56) C(54) C(55) C(29) -179.0(19) ? 14_665 . . .
C(56) C(54) C(55) C(56) 136.1(8) ? 14_665 . . .
C(56) C(54) C(55) C(29) -22(2) ? 14_665 . . 8_665
C(56) C(54) C(55) C(54) -10.2(7) ? 14_665 . . 8_665
C(56) C(54) C(55) C(54) 128.2(10) ? 14_665 . . 11_555
C(56) C(54) C(55) C(56) 38.7(8) ? 14_665 . . 8_665
C(56) C(54) C(55) C(56) 147.0(17) ? 14_665 . . 11_555
C(56) C(54) C(56) C(28) 167.4(19) ? 11_555 . 14_665 14_665
C(56) C(54) C(56) C(57) -86.7(17) ? 11_555 . 14_665 14_665
C(56) C(54) C(56) C(55) 31.6(14) ? 11_555 . 14_665 .
C(56) C(54) C(56) C(28) -154(2) ? 14_665 . 11_555 11_555
C(56) C(54) C(56) C(57) 113.9(13) ? 14_665 . 11_555 11_555
C(56) C(54) C(56) C(29) -39.2(17) ? 14_665 . 11_555 .
C(56) C(54) C(56) C(53) 122.6(12) ? 14_665 . 11_555 .
C(56) C(54) C(56) C(55) -27.2(12) ? 14_665 . 11_555 .
C(56) C(54) C(56) C(56) -13(3) ? 14_665 . 11_555 .
S(6) C(55) C(56) C(28) 42.5(12) ? . . . .
S(6) C(55) C(56) C(29) -75.3(19) ? . . . .
S(6) C(55) C(56) C(57) -158.8(10) ? . . . .
S(6) C(55) C(56) C(53) 136.0(11) ? . . . 11_555
S(6) C(55) C(56) C(54) 62.5(18) ? . . . 11_555
S(6) C(55) C(56) C(54) 79.3(7) ? . . . 14_665
S(6) C(55) C(56) C(56) -128.6(8) ? . . . 11_555
S(6) C(55) C(56) C(28) -78.7(7) ? . . 8_665 8_665
S(6) C(55) C(56) C(29) 39.1(17) ? . . 8_665 8_665
S(6) C(55) C(56) C(57) 122.6(8) ? . . 8_665 8_665
S(6) C(55) C(56) C(53) -172.2(16) ? . . 8_665 14_665
S(6) C(55) C(56) C(54) -115.5(4) ? . . 8_665 11_555
S(6) C(55) C(56) C(54) -98.7(10) ? . . 8_665 14_665
S(6) C(55) C(56) C(56) 92.4(4) ? . . 8_665 14_665
S(6) C(55) C(56) C(28) -42.5(12) ? . . 11_555 11_555
S(6) C(55) C(56) C(57) 158.8(10) ? . . 11_555 11_555
S(6) C(55) C(56) C(29) 75.3(19) ? . . 11_555 .
S(6) C(55) C(56) C(53) -136.0(11) ? . . 11_555 .
S(6) C(55) C(56) C(54) -62.5(18) ? . . 11_555 .
S(6) C(55) C(56) C(56) 128.6(8) ? . . 11_555 .
S(6) C(55) C(56) C(28) 78.7(7) ? . . 14_665 14_665
S(6) C(55) C(56) C(57) -122.6(8) ? . . 14_665 14_665
S(6) C(55) C(56) C(54) 115.5(4) ? . . 14_665 .
S(6) C(55) C(56) C(28) 78.7(9) ? 8_665 . . .
S(6) C(55) C(56) C(29) -39.1(17) ? 8_665 . . .
S(6) C(55) C(56) C(57) -122.6(12) ? 8_665 . . .
S(6) C(55) C(56) C(53) 172.2(11) ? 8_665 . . 11_555
S(6) C(55) C(56) C(54) 98.7(15) ? 8_665 . . 11_555
S(6) C(55) C(56) C(54) 115.5(5) ? 8_665 . . 14_665
S(6) C(55) C(56) C(56) -92.4(6) ? 8_665 . . 11_555
S(6) C(55) C(56) C(28) -42.5(10) ? 8_665 . 8_665 8_665
S(6) C(55) C(56) C(29) 75.3(19) ? 8_665 . 8_665 8_665
S(6) C(55) C(56) C(57) 158.8(6) ? 8_665 . 8_665 8_665
S(6) C(55) C(56) C(53) -136.0(15) ? 8_665 . 8_665 14_665
S(6) C(55) C(56) C(54) -79.3(6) ? 8_665 . 8_665 11_555
S(6) C(55) C(56) C(54) -62.5(12) ? 8_665 . 8_665 14_665
S(6) C(55) C(56) C(56) 128.6(7) ? 8_665 . 8_665 14_665
S(6) C(55) C(56) C(28) -78.7(9) ? 8_665 . 11_555 11_555
S(6) C(55) C(56) C(57) 122.6(12) ? 8_665 . 11_555 11_555
S(6) C(55) C(56) C(29) 39.1(17) ? 8_665 . 11_555 .
S(6) C(55) C(56) C(53) -172.2(11) ? 8_665 . 11_555 .
S(6) C(55) C(56) C(54) -98.7(15) ? 8_665 . 11_555 .
S(6) C(55) C(56) C(56) 92.4(6) ? 8_665 . 11_555 .
S(6) C(55) C(56) C(28) 42.5(10) ? 8_665 . 14_665 14_665
S(6) C(55) C(56) C(57) -158.8(6) ? 8_665 . 14_665 14_665
S(6) C(55) C(56) C(54) 79.3(6) ? 8_665 . 14_665 .
C(29) C(55) C(56) C(28) 118(2) ? . . . .
C(29) C(55) C(56) C(57) -84(2) ? . . . .
C(29) C(55) C(56) C(53) -149(2) ? . . . 11_555
C(29) C(55) C(56) C(54) 138(2) ? . . . 11_555
C(29) C(55) C(56) C(54) 154.6(19) ? . . . 14_665
C(29) C(55) C(56) C(56) -53.2(18) ? . . . 11_555
C(29) C(55) C(56) C(28) 35(3) ? . . 8_665 8_665
C(29) C(55) C(56) C(29) 153(3) ? . . 8_665 8_665
C(29) C(55) C(56) C(57) -123(2) ? . . 8_665 8_665
C(29) C(55) C(56) C(53) -58(3) ? . . 8_665 14_665
C(29) C(55) C(56) C(54) -1(2) ? . . 8_665 11_555
C(29) C(55) C(56) C(54) 15(3) ? . . 8_665 14_665
C(29) C(55) C(56) C(56) -154(3) ? . . 8_665 14_665
C(29) C(55) C(56) C(28) -118(2) ? . . 11_555 11_555
C(29) C(55) C(56) C(57) 84(2) ? . . 11_555 11_555
C(29) C(55) C(56) C(53) 149(2) ? . . 11_555 .
C(29) C(55) C(56) C(54) -138(2) ? . . 11_555 .
C(29) C(55) C(56) C(56) 53.2(18) ? . . 11_555 .
C(29) C(55) C(56) C(28) -35(3) ? . . 14_665 14_665
C(29) C(55) C(56) C(57) 123(2) ? . . 14_665 14_665
C(29) C(55) C(56) C(54) 1(2) ? . . 14_665 .
C(29) C(55) C(56) C(28) -35(3) ? 8_665 . . .
C(29) C(55) C(56) C(29) -153(3) ? 8_665 . . .
C(29) C(55) C(56) C(57) 123(2) ? 8_665 . . .
C(29) C(55) C(56) C(53) 58(3) ? 8_665 . . 11_555
C(29) C(55) C(56) C(54) -15(3) ? 8_665 . . 11_555
C(29) C(55) C(56) C(54) 1(2) ? 8_665 . . 14_665
C(29) C(55) C(56) C(56) 154(3) ? 8_665 . . 11_555
C(29) C(55) C(56) C(28) -117.8(19) ? 8_665 . 8_665 8_665
C(29) C(55) C(56) C(57) 83.5(19) ? 8_665 . 8_665 8_665
C(29) C(55) C(56) C(53) 149(2) ? 8_665 . 8_665 14_665
C(29) C(55) C(56) C(54) -154.6(19) ? 8_665 . 8_665 11_555
C(29) C(55) C(56) C(54) -138(2) ? 8_665 . 8_665 14_665
C(29) C(55) C(56) C(56) 53.2(17) ? 8_665 . 8_665 14_665
C(29) C(55) C(56) C(28) 35(3) ? 8_665 . 11_555 11_555
C(29) C(55) C(56) C(57) -123(2) ? 8_665 . 11_555 11_555
C(29) C(55) C(56) C(29) 153(3) ? 8_665 . 11_555 .
C(29) C(55) C(56) C(53) -58(3) ? 8_665 . 11_555 .
C(29) C(55) C(56) C(54) 15(3) ? 8_665 . 11_555 .
C(29) C(55) C(56) C(56) -154(3) ? 8_665 . 11_555 .
C(29) C(55) C(56) C(28) 117.8(19) ? 8_665 . 14_665 14_665
C(29) C(55) C(56) C(57) -83.5(19) ? 8_665 . 14_665 14_665
C(29) C(55) C(56) C(54) 154.6(19) ? 8_665 . 14_665 .
C(54) C(55) C(56) C(28) 175.8(10) ? . . . .
C(54) C(55) C(56) C(29) 58.0(18) ? . . . .
C(54) C(55) C(56) C(57) -25.5(15) ? . . . .
C(54) C(55) C(56) C(53) -90.7(13) ? . . . 11_555
C(54) C(55) C(56) C(54) -164.2(16) ? . . . 11_555
C(54) C(55) C(56) C(54) -147.4(8) ? . . . 14_665
C(54) C(55) C(56) C(56) 4.7(7) ? . . . 11_555
C(54) C(55) C(56) C(28) 152.5(9) ? . . 8_665 8_665
C(54) C(55) C(56) C(29) -89.7(18) ? . . 8_665 8_665
C(54) C(55) C(56) C(57) -6.2(13) ? . . 8_665 8_665
C(54) C(55) C(56) C(53) 59.0(19) ? . . 8_665 14_665
C(54) C(55) C(56) C(54) 115.7(9) ? . . 8_665 11_555
C(54) C(55) C(56) C(54) 132.4(12) ? . . 8_665 14_665
C(54) C(55) C(56) C(56) -36.5(7) ? . . 8_665 14_665
C(54) C(55) C(56) C(28) 20.0(13) ? . . 11_555 11_555
C(54) C(55) C(56) C(57) -139(2) ? . . 11_555 11_555
C(54) C(55) C(56) C(29) 138(2) ? . . 11_555 .
C(54) C(55) C(56) C(53) -73.5(19) ? . . 11_555 .
C(54) C(55) C(56) C(56) -168.9(17) ? . . 11_555 .
C(54) C(55) C(56) C(28) -36.8(8) ? . . 14_665 14_665
C(54) C(55) C(56) C(57) 121.9(9) ? . . 14_665 14_665
C(54) C(55) C(56) C(28) -152.5(10) ? 8_665 . . .
C(54) C(55) C(56) C(29) 89.7(19) ? 8_665 . . .
C(54) C(55) C(56) C(57) 6.2(19) ? 8_665 . . .
C(54) C(55) C(56) C(53) -59.0(16) ? 8_665 . . 11_555
C(54) C(55) C(56) C(54) -132.4(15) ? 8_665 . . 11_555
C(54) C(55) C(56) C(54) -115.7(11) ? 8_665 . . 14_665
C(54) C(55) C(56) C(56) 36.5(10) ? 8_665 . . 11_555
C(54) C(55) C(56) C(28) -175.8(8) ? 8_665 . 8_665 8_665
C(54) C(55) C(56) C(29) -58.0(17) ? 8_665 . 8_665 8_665
C(54) C(55) C(56) C(57) 25.5(10) ? 8_665 . 8_665 8_665
C(54) C(55) C(56) C(53) 90.7(17) ? 8_665 . 8_665 14_665
C(54) C(55) C(56) C(54) 147.4(6) ? 8_665 . 8_665 11_555
C(54) C(55) C(56) C(54) 164.2(11) ? 8_665 . 8_665 14_665
C(54) C(55) C(56) C(56) -4.7(4) ? 8_665 . 8_665 14_665
C(54) C(55) C(56) C(28) 36.8(9) ? 8_665 . 11_555 11_555
C(54) C(55) C(56) C(57) -121.9(14) ? 8_665 . 11_555 11_555
C(54) C(55) C(56) C(29) 154.6(19) ? 8_665 . 11_555 .
C(54) C(55) C(56) C(53) -56.7(12) ? 8_665 . 11_555 .
C(54) C(55) C(56) C(54) 16.8(15) ? 8_665 . 11_555 .
C(54) C(55) C(56) C(56) -152.1(8) ? 8_665 . 11_555 .
C(54) C(55) C(56) C(28) -20.0(10) ? 8_665 . 14_665 14_665
C(54) C(55) C(56) C(57) 138.7(15) ? 8_665 . 14_665 14_665
C(54) C(55) C(56) C(54) 16.8(10) ? 8_665 . 14_665 .
C(54) C(55) C(56) C(28) -20.0(13) ? 11_555 . . .
C(54) C(55) C(56) C(29) -138(2) ? 11_555 . . .
C(54) C(55) C(56) C(57) 139(2) ? 11_555 . . .
C(54) C(55) C(56) C(53) 73.5(19) ? 11_555 . . 11_555
C(54) C(55) C(56) C(54) 16.8(15) ? 11_555 . . 14_665
C(54) C(55) C(56) C(56) 168.9(17) ? 11_555 . . 11_555
C(54) C(55) C(56) C(28) 36.8(8) ? 11_555 . 8_665 8_665
C(54) C(55) C(56) C(29) 154.6(19) ? 11_555 . 8_665 8_665
C(54) C(55) C(56) C(57) -121.9(9) ? 11_555 . 8_665 8_665
C(54) C(55) C(56) C(53) -56.7(16) ? 11_555 . 8_665 14_665
C(54) C(55) C(56) C(54) 16.8(10) ? 11_555 . 8_665 14_665
C(54) C(55) C(56) C(56) -152.1(6) ? 11_555 . 8_665 14_665
C(54) C(55) C(56) C(28) -175.8(10) ? 11_555 . 11_555 11_555
C(54) C(55) C(56) C(57) 25.5(15) ? 11_555 . 11_555 11_555
C(54) C(55) C(56) C(29) -58.0(18) ? 11_555 . 11_555 .
C(54) C(55) C(56) C(53) 90.7(13) ? 11_555 . 11_555 .
C(54) C(55) C(56) C(54) 164.2(16) ? 11_555 . 11_555 .
C(54) C(55) C(56) C(56) -4.7(7) ? 11_555 . 11_555 .
C(54) C(55) C(56) C(28) -152.5(9) ? 11_555 . 14_665 14_665
C(54) C(55) C(56) C(57) 6.2(13) ? 11_555 . 14_665 14_665
C(54) C(55) C(56) C(54) -115.7(9) ? 11_555 . 14_665 .
C(54) C(55) C(56) C(28) -36.8(9) ? 14_665 . . .
C(54) C(55) C(56) C(29) -154.6(19) ? 14_665 . . .
C(54) C(55) C(56) C(57) 121.9(14) ? 14_665 . . .
C(54) C(55) C(56) C(53) 56.7(12) ? 14_665 . . 11_555
C(54) C(55) C(56) C(54) -16.8(15) ? 14_665 . . 11_555
C(54) C(55) C(56) C(56) 152.1(8) ? 14_665 . . 11_555
C(54) C(55) C(56) C(28) 20.0(10) ? 14_665 . 8_665 8_665
C(54) C(55) C(56) C(29) 138(2) ? 14_665 . 8_665 8_665
C(54) C(55) C(56) C(57) -138.7(15) ? 14_665 . 8_665 8_665
C(54) C(55) C(56) C(53) -73.5(17) ? 14_665 . 8_665 14_665
C(54) C(55) C(56) C(54) -16.8(10) ? 14_665 . 8_665 11_555
C(54) C(55) C(56) C(56) -168.9(12) ? 14_665 . 8_665 14_665
C(54) C(55) C(56) C(28) 152.5(10) ? 14_665 . 11_555 11_555
C(54) C(55) C(56) C(57) -6.2(19) ? 14_665 . 11_555 11_555
C(54) C(55) C(56) C(29) -89.7(19) ? 14_665 . 11_555 .
C(54) C(55) C(56) C(53) 59.0(16) ? 14_665 . 11_555 .
C(54) C(55) C(56) C(54) 132.4(15) ? 14_665 . 11_555 .
C(54) C(55) C(56) C(56) -36.5(10) ? 14_665 . 11_555 .
C(54) C(55) C(56) C(28) 175.8(8) ? 14_665 . 14_665 14_665
C(54) C(55) C(56) C(57) -25.5(10) ? 14_665 . 14_665 14_665
C(54) C(55) C(56) C(54) -147.4(6) ? 14_665 . 14_665 .
C(56) C(55) C(56) C(28) 50.1(8) ? . . 8_665 8_665
C(56) C(55) C(56) C(29) 167.9(19) ? . . 8_665 8_665
C(56) C(55) C(56) C(57) -108.6(8) ? . . 8_665 8_665
C(56) C(55) C(56) C(53) -43.4(17) ? . . 8_665 14_665
C(56) C(55) C(56) C(54) 13.3(5) ? . . 8_665 11_555
C(56) C(55) C(56) C(54) 30.1(11) ? . . 8_665 14_665
C(56) C(55) C(56) C(56) -138.9(6) ? . . 8_665 14_665
C(56) C(55) C(56) C(28) -50.1(10) ? 8_665 . . .
C(56) C(55) C(56) C(29) -167.9(19) ? 8_665 . . .
C(56) C(55) C(56) C(57) 108.6(13) ? 8_665 . . .
C(56) C(55) C(56) C(53) 43.4(13) ? 8_665 . . 11_555
C(56) C(55) C(56) C(54) -30.1(16) ? 8_665 . . 11_555
C(56) C(55) C(56) C(54) -13.3(6) ? 8_665 . . 14_665
C(56) C(55) C(56) C(56) 138.9(7) ? 8_665 . . 11_555
C(56) C(55) C(56) C(28) -171.0(11) ? . . 11_555 11_555
C(56) C(55) C(56) C(57) 30.3(13) ? . . 11_555 11_555
C(56) C(55) C(56) C(29) -53.2(18) ? . . 11_555 .
C(56) C(55) C(56) C(53) 95.4(13) ? . . 11_555 .
C(56) C(55) C(56) C(54) 168.9(17) ? . . 11_555 .
C(56) C(55) C(56) C(28) 171.0(11) ? 11_555 . . .
C(56) C(55) C(56) C(29) 53.2(18) ? 11_555 . . .
C(56) C(55) C(56) C(57) -30.3(13) ? 11_555 . . .
C(56) C(55) C(56) C(53) -95.4(13) ? 11_555 . . 11_555
C(56) C(55) C(56) C(54) -168.9(17) ? 11_555 . . 11_555
C(56) C(55) C(56) C(54) -152.1(8) ? 11_555 . . 14_665
C(56) C(55) C(56) C(28) 117.1(10) ? 8_665 . 11_555 11_555
C(56) C(55) C(56) C(57) -41.6(17) ? 8_665 . 11_555 11_555
C(56) C(55) C(56) C(29) -125.1(19) ? 8_665 . 11_555 .
C(56) C(55) C(56) C(53) 23.6(16) ? 8_665 . 11_555 .
C(56) C(55) C(56) C(54) 97.1(16) ? 8_665 . 11_555 .
C(56) C(55) C(56) C(56) -71.8(9) ? 8_665 . 11_555 .
C(56) C(55) C(56) C(28) 117.1(9) ? 11_555 . 8_665 8_665
C(56) C(55) C(56) C(29) -125.1(19) ? 11_555 . 8_665 8_665
C(56) C(55) C(56) C(57) -41.6(12) ? 11_555 . 8_665 8_665
C(56) C(55) C(56) C(53) 24(2) ? 11_555 . 8_665 14_665
C(56) C(55) C(56) C(54) 80.3(8) ? 11_555 . 8_665 11_555
C(56) C(55) C(56) C(54) 97.1(13) ? 11_555 . 8_665 14_665
C(56) C(55) C(56) C(56) -71.8(7) ? 11_555 . 8_665 14_665
C(56) C(55) C(56) C(28) 171.0(8) ? 8_665 . 14_665 14_665
C(56) C(55) C(56) C(57) -30.3(9) ? 8_665 . 14_665 14_665
C(56) C(55) C(56) C(54) -152.1(6) ? 8_665 . 14_665 .
C(56) C(55) C(56) C(28) -171.0(8) ? 14_665 . 8_665 8_665
C(56) C(55) C(56) C(29) -53.2(17) ? 14_665 . 8_665 8_665
C(56) C(55) C(56) C(57) 30.3(9) ? 14_665 . 8_665 8_665
C(56) C(55) C(56) C(53) 95.4(17) ? 14_665 . 8_665 14_665
C(56) C(55) C(56) C(54) 152.1(6) ? 14_665 . 8_665 11_555
C(56) C(55) C(56) C(54) 168.9(12) ? 14_665 . 8_665 14_665
C(56) C(55) C(56) C(28) -50.1(8) ? 11_555 . 14_665 14_665
C(56) C(55) C(56) C(57) 108.6(8) ? 11_555 . 14_665 14_665
C(56) C(55) C(56) C(54) -13.3(5) ? 11_555 . 14_665 .
C(56) C(55) C(56) C(28) 50.1(10) ? 14_665 . 11_555 11_555
C(56) C(55) C(56) C(57) -108.6(13) ? 14_665 . 11_555 11_555
C(56) C(55) C(56) C(29) 167.9(19) ? 14_665 . 11_555 .
C(56) C(55) C(56) C(53) -43.4(13) ? 14_665 . 11_555 .
C(56) C(55) C(56) C(54) 30.1(16) ? 14_665 . 11_555 .
C(56) C(55) C(56) C(56) -138.9(7) ? 14_665 . 11_555 .
C(28) C(56) C(56) C(57) -178(2) ? . . 11_555 11_555
C(28) C(56) C(56) C(29) -0.7(18) ? . . 11_555 .
C(28) C(56) C(56) C(53) -163(2) ? . . 11_555 .
C(28) C(56) C(56) C(54) -39(4) ? . . 11_555 .
C(28) C(56) C(56) C(55) -21(2) ? . . 11_555 .
C(28) C(56) C(57) C(52) 172.2(12) ? . . . .
C(28) C(56) C(57) C(52) 119(5) ? . . . 11_555
C(28) C(56) C(57) C(53) 17.3(16) ? . . . 11_555
C(28) C(56) C(57) C(57) 179.0(12) ? . . . 11_555
C(29) C(56) C(56) C(28) 0.7(18) ? . . 11_555 11_555
C(29) C(56) C(56) C(57) -177.3(15) ? . . 11_555 11_555
C(29) C(56) C(56) C(53) -161.9(18) ? . . 11_555 .
C(29) C(56) C(56) C(54) -38(2) ? . . 11_555 .
C(29) C(56) C(56) C(55) -20.5(10) ? . . 11_555 .
C(29) C(56) C(57) C(52) -5(2) ? . . . .
C(29) C(56) C(57) C(52) -58(6) ? . . . 11_555
C(29) C(56) C(57) C(53) -159.5(18) ? . . . 11_555
C(29) C(56) C(57) C(57) 2.2(18) ? . . . 11_555
C(53) C(56) C(56) C(28) 163(2) ? 11_555 . 11_555 11_555
C(53) C(56) C(56) C(57) -15.5(15) ? 11_555 . 11_555 11_555
C(53) C(56) C(56) C(29) 161.9(18) ? 11_555 . 11_555 .
C(53) C(56) C(56) C(54) 124(2) ? 11_555 . 11_555 .
C(53) C(56) C(56) C(55) 141.3(15) ? 11_555 . 11_555 .
C(53) C(56) C(57) C(52) 154.9(18) ? 11_555 . . .
C(53) C(56) C(57) C(52) 101(6) ? 11_555 . . 11_555
C(53) C(56) C(57) C(57) 161.8(16) ? 11_555 . . 11_555
C(54) C(56) C(56) C(28) 39(4) ? 11_555 . 11_555 11_555
C(54) C(56) C(56) C(57) -139(2) ? 11_555 . 11_555 11_555
C(54) C(56) C(56) C(29) 38(2) ? 11_555 . 11_555 .
C(54) C(56) C(56) C(53) -124(2) ? 11_555 . 11_555 .
C(54) C(56) C(56) C(55) 18(2) ? 11_555 . 11_555 .
C(54) C(56) C(57) C(52) 142.7(19) ? 11_555 . . .
C(54) C(56) C(57) C(52) 89(6) ? 11_555 . . 11_555
C(54) C(56) C(57) C(53) -12(2) ? 11_555 . . 11_555
C(54) C(56) C(57) C(57) 150(2) ? 11_555 . . 11_555
C(54) C(56) C(56) C(28) 47(3) ? 14_665 . 11_555 11_555
C(54) C(56) C(56) C(57) -131.4(10) ? 14_665 . 11_555 11_555
C(54) C(56) C(56) C(29) 46.0(11) ? 14_665 . 11_555 .
C(54) C(56) C(56) C(53) -115.9(13) ? 14_665 . 11_555 .
C(54) C(56) C(56) C(54) 8(2) ? 14_665 . 11_555 .
C(54) C(56) C(56) C(55) 25.4(7) ? 14_665 . 11_555 .
C(54) C(56) C(57) C(52) 100.3(11) ? 14_665 . . .
C(54) C(56) C(57) C(52) 47(6) ? 14_665 . . 11_555
C(54) C(56) C(57) C(53) -54.6(12) ? 14_665 . . 11_555
C(54) C(56) C(57) C(57) 107.1(9) ? 14_665 . . 11_555
C(55) C(56) C(56) C(28) 21(2) ? . . 11_555 11_555
C(55) C(56) C(56) C(57) -156.8(11) ? . . 11_555 11_555
C(55) C(56) C(56) C(29) 20.5(10) ? . . 11_555 .
C(55) C(56) C(56) C(53) -141.3(15) ? . . 11_555 .
C(55) C(56) C(56) C(54) -18(2) ? . . 11_555 .
C(55) C(56) C(57) C(52) 17(2) ? . . . .
C(55) C(56) C(57) C(52) -37(6) ? . . . 11_555
C(55) C(56) C(57) C(53) -138.0(16) ? . . . 11_555
C(55) C(56) C(57) C(57) 23.7(16) ? . . . 11_555
C(56) C(56) C(57) C(52) -6.9(12) ? 11_555 . . .
C(56) C(56) C(57) C(52) -60(6) ? 11_555 . . 11_555
C(56) C(56) C(57) C(53) -161.8(13) ? 11_555 . . 11_555
C(57) C(56) C(56) C(28) 178(2) ? . . 11_555 11_555
C(57) C(56) C(56) C(29) 177.3(15) ? . . 11_555 .
C(57) C(56) C(56) C(53) 15.5(15) ? . . 11_555 .
C(57) C(56) C(56) C(54) 139(2) ? . . 11_555 .
C(57) C(56) C(56) C(55) 156.8(11) ? . . 11_555 .
C(52) C(57) C(57) C(56) 165(2) ? . . 11_555 11_555
C(52) C(57) C(57) C(53) 123(4) ? . . 11_555 .
C(52) C(57) C(57) C(56) 164.5(18) ? 11_555 . 11_555 11_555
C(52) C(57) C(57) C(53) 123(3) ? 11_555 . 11_555 .
C(53) C(57) C(57) C(52) -123(3) ? 11_555 . 11_555 .
C(53) C(57) C(57) C(52) -123(4) ? 11_555 . 11_555 11_555
C(53) C(57) C(57) C(56) 41(3) ? 11_555 . 11_555 11_555
C(56) C(57) C(57) C(52) -164.5(18) ? . . 11_555 .
C(56) C(57) C(57) C(52) -165(2) ? . . 11_555 11_555
C(56) C(57) C(57) C(53) -41(3) ? . . 11_555 .
